data_7120386
loop_
_publ_author_name
'Cronin, Lee'
'Zang, Hong-Ying'
'Purcell, Jamie'
'Long, Deliang'
'Miras, Haralampos N.'

_publ_section_title
;
 Exploring Structural Complexity in the Discovery and Self-Assembly of a
 Family of Nanoscale Chalcoxides from {Se8Mo36} to {Se26Mo68}
;
_journal_name_full 'Chem. Commun.'
_journal_paper_doi 10.1039/C7CC04398H
_journal_year 2017
_chemical_formula_sum 'C32 H235 K11 Mo40 N2 O212 S36 Se8'
_chemical_formula_weight 10094.75
_space_group_crystal_system triclinic
_space_group_IT_number 2
_space_group_name_Hall '-P 1'
_space_group_name_H-M_alt 'P -1'
_symmetry_space_group_name_Hall '-P 1'
_symmetry_space_group_name_H-M 'P -1'
_atom_sites_solution_primary direct
_atom_sites_solution_secondary difmap
_audit_creation_method SHELXL-2014/7
_audit_update_record
;
2017-03-28 deposited with the CCDC.
2017-07-05 downloaded from the CCDC.
;
_cell_angle_alpha 71.584(2)
_cell_angle_beta 87.821(2)
_cell_angle_gamma 77.766(2)
_cell_formula_units_Z 4
_cell_length_a 23.8487(9)
_cell_length_b 37.2576(13)
_cell_length_c 37.8116(15)
_cell_measurement_reflns_used 9641
_cell_measurement_temperature 150(2)
_cell_measurement_theta_max 21.2
_cell_measurement_theta_min 2.23
_cell_volume 31138(2)
_computing_cell_refinement Apex2
_computing_data_collection Apex2
_computing_data_reduction Apex2
_computing_molecular_graphics Diamond3
_computing_publication_material WinGX
_computing_structure_refinement 'SHELXL-2014/7 (Sheldrick, 2014)'
_computing_structure_solution 'SHELXL-97 (Sheldrick, 2008)'
_diffrn_ambient_temperature 150(2)
_diffrn_measured_fraction_theta_full 0.934
_diffrn_measured_fraction_theta_max 0.911
_diffrn_measurement_device_type 'Bruker Apex II Quasar'
_diffrn_measurement_method '\w & \f scans'
_diffrn_radiation_type MoK\a
_diffrn_radiation_wavelength 0.71073
_diffrn_reflns_av_R_equivalents 0.0944
_diffrn_reflns_av_unetI/netI 0.1925
_diffrn_reflns_Laue_measured_fraction_full 0.934
_diffrn_reflns_Laue_measured_fraction_max 0.911
_diffrn_reflns_limit_h_max 29
_diffrn_reflns_limit_h_min -24
_diffrn_reflns_limit_k_max 44
_diffrn_reflns_limit_k_min -45
_diffrn_reflns_limit_l_max 46
_diffrn_reflns_limit_l_min -46
_diffrn_reflns_number 326300
_diffrn_reflns_point_group_measured_fraction_full 0.934
_diffrn_reflns_point_group_measured_fraction_max 0.911
_diffrn_reflns_theta_full 25.242
_diffrn_reflns_theta_max 26.000
_diffrn_reflns_theta_min 0.589
_diffrn_source '1uS Microfocus x-ray'
_exptl_absorpt_coefficient_mu 2.968
_exptl_absorpt_correction_T_max 0.745
_exptl_absorpt_correction_T_min 0.594
_exptl_absorpt_correction_type empirical
_exptl_absorpt_process_details SADABS
_exptl_crystal_colour orange
_exptl_crystal_density_diffrn 2.153
_exptl_crystal_density_method none
_exptl_crystal_description block
_exptl_crystal_F_000 19496
_exptl_crystal_size_max 0.110
_exptl_crystal_size_mid 0.060
_exptl_crystal_size_min 0.030
_refine_diff_density_max 2.14
_refine_diff_density_min -2.58
_refine_diff_density_rms 0.31
_refine_ls_extinction_method none
_refine_ls_goodness_of_fit_ref 1.024
_refine_ls_hydrogen_treatment undef
_refine_ls_matrix_type full
_refine_ls_number_parameters 5714
_refine_ls_number_reflns 111436
_refine_ls_number_restraints 49
_refine_ls_restrained_S_all 1.024
_refine_ls_R_factor_all 0.2100
_refine_ls_R_factor_gt 0.0926
_refine_ls_shift/su_max 0.003
_refine_ls_shift/su_mean 0.000
_refine_ls_structure_factor_coef Fsqd
_refine_ls_weighting_details 'w=1/[\s^2^(Fo^2^)+(0.1169P)^2^+1056.8735P] where P=(Fo^2^+2Fc^2^)/3'
_refine_ls_weighting_scheme calc
_refine_ls_wR_factor_gt 0.2203
_refine_ls_wR_factor_ref 0.3021
_reflns_Friedel_coverage 0.000
_reflns_number_gt 51858
_reflns_number_total 111436
_reflns_threshold_expression 'I > 2\s(I)'
_cod_data_source_file c7cc04398h2.cif
_cod_data_source_block hz3204
_cod_depositor_comments
;
The following automatic conversions were performed:

'_atom_sites_solution_primary' value 'direct methods' was changed to
'direct'.

Automatic conversion script
Id: cif_fix_values 4973 2017-02-22 13:04:09Z antanas 
;
_cod_database_code 7120386
_shelx_shelxl_version_number 2014/7
_shelx_space_group_comment
;
The symmetry employed for this shelxl refinement is uniquely defined
by the following loop, which should always be used as a source of
symmetry information in preference to the above space-group names.
They are only intended as comments.
;
_shelx_estimated_absorpt_t_min 0.736
_shelx_estimated_absorpt_t_max 0.916

loop_
_space_group_symop_operation_xyz
'x, y, z'
'-x, -y, -z'

loop_
_atom_site_label
_atom_site_type_symbol
_atom_site_fract_x
_atom_site_fract_y
_atom_site_fract_z
_atom_site_U_iso_or_equiv
_atom_site_adp_type
_atom_site_occupancy
_atom_site_site_symmetry_order
_atom_site_calc_flag
_atom_site_refinement_flags_posn
_atom_site_refinement_flags_occupancy
_atom_site_disorder_assembly
_atom_site_disorder_group
Mo1 Mo 0.63176(8) 0.78685(5) 0.81174(5) 0.0313(5) Uani 1 1 d . . . .
Mo2 Mo 0.67956(8) 0.69759(5) 0.88789(5) 0.0317(5) Uani 1 1 d . . . .
Mo3 Mo 0.70225(13) 0.86371(7) 0.77191(8) 0.0368(7) Uani 0.885(4) 1 d . P A 1
Mo4 Mo 0.76013(12) 0.89786(7) 0.81379(8) 0.0469(8) Uani 0.885(4) 1 d . P A 1
Mo5 Mo 0.83459(11) 0.87055(8) 0.89324(9) 0.0537(9) Uani 0.885(4) 1 d . P A 1
Mo6 Mo 0.86911(11) 0.80054(9) 0.95341(9) 0.0574(10) Uani 0.885(4) 1 d . P A 1
Mo7 Mo 0.85565(11) 0.71037(8) 0.97545(8) 0.0529(9) Uani 0.885(4) 1 d . P A 1
Mo8 Mo 0.80597(10) 0.66385(7) 0.94373(7) 0.0353(7) Uani 0.885(4) 1 d . P A 1
Mo3' Mo 0.6720(12) 0.8753(8) 0.7587(7) 0.050(7) Uiso 0.115(4) 1 d . P A 2
Mo4' Mo 0.7237(12) 0.9158(8) 0.7964(7) 0.060(7) Uiso 0.115(4) 1 d . P A 2
Mo5' Mo 0.8066(14) 0.8987(8) 0.8704(8) 0.072(8) Uiso 0.115(4) 1 d . P A 2
Mo6' Mo 0.8581(11) 0.8300(8) 0.9315(8) 0.071(8) Uiso 0.115(4) 1 d . P A 2
Mo7' Mo 0.8628(13) 0.7398(9) 0.9546(9) 0.081(9) Uiso 0.115(4) 1 d . P A 2
Mo8' Mo 0.8219(13) 0.6870(10) 0.9302(9) 0.082(9) Uiso 0.115(4) 1 d . P A 2
Mo9 Mo 0.61692(8) 0.78927(6) 0.91037(5) 0.0322(5) Uani 1 1 d . . . .
Mo10 Mo 0.54619(8) 0.82110(5) 0.95988(5) 0.0317(5) Uani 1 1 d . . . .
Mo11 Mo 0.41564(8) 0.82548(5) 0.98936(5) 0.0273(4) Uani 1 1 d . . . .
Mo12 Mo 0.31799(8) 0.79577(5) 0.98026(5) 0.0242(4) Uani 1 1 d . . . .
Mo13 Mo 0.28287(8) 0.74194(5) 0.93475(5) 0.0244(4) Uani 1 1 d . . . .
Mo14 Mo 0.33268(8) 0.70453(5) 0.88245(5) 0.0261(4) Uani 1 1 d . . . .
Mo15 Mo 0.45715(8) 0.63176(5) 0.86466(5) 0.0276(5) Uani 1 1 d . . . .
Mo16 Mo 0.40109(8) 0.71955(5) 0.78855(5) 0.0233(4) Uani 1 1 d . . . .
Mo17 Mo 0.28227(9) 0.74326(6) 0.72652(6) 0.0385(5) Uani 1 1 d . . . .
Mo18 Mo 0.17189(9) 0.72827(7) 0.74918(7) 0.0517(6) Uani 1 1 d . . . .
Mo19 Mo 0.11736(10) 0.66243(8) 0.81184(9) 0.0657(8) Uani 1 1 d . . . .
Mo20 Mo 0.16010(12) 0.59277(8) 0.87232(10) 0.0799(10) Uani 1 1 d . . . .
Mo21 Mo 0.28618(12) 0.54354(7) 0.91177(8) 0.0687(9) Uani 1 1 d . . . .
Mo22 Mo 0.40454(10) 0.54619(6) 0.89978(6) 0.0451(6) Uani 1 1 d . . . .
Mo23 Mo 0.73765(9) 0.79840(5) 0.64744(6) 0.0379(5) Uani 1 1 d . . . .
Mo24 Mo 0.69282(9) 0.85918(6) 0.58122(6) 0.0394(5) Uani 1 1 d . . . .
Mo25 Mo 0.58600(10) 0.88461(6) 0.52103(6) 0.0446(6) Uani 1 1 d . . . .
Mo26 Mo 0.48884(10) 0.85447(6) 0.51021(6) 0.0448(6) Uani 1 1 d . . . .
Mo27 Mo 0.43402(9) 0.77975(6) 0.55464(5) 0.0362(5) Uani 1 1 d . . . .
Mo28 Mo 0.45513(9) 0.71318(5) 0.61930(5) 0.0324(5) Uani 1 1 d . . . .
Mo29 Mo 0.87390(9) 0.56069(5) 0.85434(5) 0.0331(5) Uani 1 1 d . . . .
Mo30 Mo 0.90974(9) 0.48642(6) 0.90906(6) 0.0357(5) Uani 1 1 d . . . .
Mo31 Mo 0.86253(9) 0.40692(6) 0.94458(6) 0.0404(5) Uani 1 1 d . . . .
Mo32 Mo 0.76517(9) 0.37769(5) 0.93383(5) 0.0366(5) Uani 1 1 d . . . .
Mo33 Mo 0.64990(8) 0.41027(5) 0.87975(5) 0.0305(5) Uani 1 1 d . . . .
Mo34 Mo 0.59535(8) 0.47930(5) 0.82398(5) 0.0279(5) Uani 1 1 d . . . .
Mo35 Mo 0.89196(10) 0.62409(6) 0.67192(6) 0.0486(6) Uani 1 1 d . . . .
Mo36 Mo 0.93991(10) 0.58716(6) 0.61873(6) 0.0449(6) Uani 1 1 d . . . .
Mo37 Mo 0.90859(10) 0.53500(6) 0.56977(6) 0.0426(6) Uani 1 1 d . . . .
Mo38 Mo 0.81200(10) 0.50436(6) 0.56076(6) 0.0439(6) Uani 1 1 d . . . .
Mo39 Mo 0.68156(10) 0.50803(6) 0.59308(6) 0.0440(6) Uani 1 1 d . . . .
Mo40 Mo 0.60858(10) 0.53874(6) 0.64273(6) 0.0458(6) Uani 1 1 d . . . .
Mo41 Mo 0.75625(7) 0.93232(5) 0.16315(5) 0.0209(4) Uani 1 1 d . . . .
Mo42 Mo 0.90827(7) 0.91170(5) 0.14258(5) 0.0205(4) Uani 1 1 d . . . .
Mo43 Mo 0.82472(8) 0.90332(5) 0.34047(5) 0.0237(4) Uani 1 1 d . . . .
Mo44 Mo 0.97595(8) 0.88107(5) 0.31965(5) 0.0245(4) Uani 1 1 d . . . .
Mo45 Mo 1.09973(8) 0.85270(5) 0.37817(5) 0.0284(4) Uani 1 1 d . . . .
Mo46 Mo 1.11877(8) 0.88758(6) 0.43264(6) 0.0351(5) Uani 1 1 d . . . .
Mo47 Mo 1.04258(9) 0.92692(6) 0.49073(6) 0.0392(5) Uani 1 1 d . . . .
Mo48 Mo 0.92337(9) 0.94630(6) 0.50714(6) 0.0355(5) Uani 1 1 d . . . .
Mo49 Mo 0.80028(8) 0.93807(5) 0.47674(5) 0.0299(5) Uani 1 1 d . . . .
Mo50 Mo 0.76125(8) 0.90541(5) 0.42581(5) 0.0265(4) Uani 1 1 d . . . .
Mo51 Mo 0.91219(8) 0.97976(5) 0.32770(5) 0.0263(4) Uani 1 1 d . . . .
Mo52 Mo 0.91092(8) 1.06048(5) 0.30177(5) 0.0274(4) Uani 1 1 d . . . .
Mo53 Mo 0.88659(8) 1.13333(5) 0.22412(5) 0.0283(4) Uani 1 1 d . . . .
Mo54 Mo 0.85254(8) 1.14461(5) 0.14914(5) 0.0266(4) Uani 1 1 d . . . .
Mo55 Mo 0.82436(7) 1.09273(5) 0.09923(5) 0.0220(4) Uani 1 1 d . . . .
Mo56 Mo 0.82333(7) 1.01437(5) 0.10830(5) 0.0210(4) Uani 1 1 d . . . .
Mo57 Mo 0.63430(7) 0.94822(5) 0.10592(5) 0.0244(4) Uani 1 1 d . . . .
Mo58 Mo 0.62129(7) 0.99362(5) 0.02888(5) 0.0244(4) Uani 1 1 d . . . .
Mo59 Mo 0.70214(8) 1.01380(5) -0.04411(5) 0.0239(4) Uani 1 1 d . . . .
Mo60 Mo 0.82182(8) 0.99673(5) -0.05972(5) 0.0238(4) Uani 1 1 d . . . .
Mo61 Mo 0.94188(7) 0.94667(5) -0.01227(5) 0.0216(4) Uani 1 1 d . . . .
Mo62 Mo 0.97604(7) 0.89764(5) 0.06195(5) 0.0218(4) Uani 1 1 d . . . .
Mo63 Mo 1.02195(8) 0.73355(5) 0.14827(5) 0.0286(5) Uani 1 1 d . . . .
Mo64 Mo 1.14165(8) 0.70456(5) 0.14311(5) 0.0283(5) Uani 1 1 d . . . .
Mo65 Mo 1.25808(8) 0.67089(5) 0.19645(5) 0.0306(5) Uani 1 1 d . . . .
Mo66 Mo 1.28690(8) 0.65769(5) 0.27275(5) 0.0331(5) Uani 1 1 d . . . .
Mo67 Mo 1.21848(8) 0.67138(6) 0.34588(6) 0.0347(5) Uani 1 1 d . . . .
Mo68 Mo 1.10499(8) 0.69840(5) 0.36679(5) 0.0325(5) Uani 1 1 d . . . .
Mo69 Mo 0.69461(8) 0.75855(5) 0.42017(5) 0.0278(4) Uani 1 1 d . . . .
Mo70 Mo 0.57362(8) 0.76688(6) 0.42876(5) 0.0331(5) Uani 1 1 d . . . .
Mo71 Mo 0.45853(9) 0.78322(6) 0.37736(6) 0.0424(6) Uani 1 1 d . . . .
Mo72 Mo 0.43108(9) 0.79683(7) 0.30114(6) 0.0442(6) Uani 1 1 d . . . .
Mo73 Mo 0.49965(8) 0.80151(6) 0.22447(6) 0.0363(5) Uani 1 1 d . . . .
Mo74 Mo 0.61399(8) 0.79443(5) 0.19940(5) 0.0311(5) Uani 1 1 d . . . .
Mo75 Mo 0.89405(11) 0.60836(7) 0.41778(8) 0.0637(8) Uani 1 1 d . . B 1
Mo76 Mo 0.88560(12) 0.53120(7) 0.42590(8) 0.0676(8) Uani 1 1 d . . . .
Mo77 Mo 0.85449(13) 0.47999(8) 0.37595(9) 0.0795(9) Uani 1 1 d . . . .
Mo78 Mo 0.82644(15) 0.49243(8) 0.29973(10) 0.0902(10) Uani 1 1 d . . . .
Mo79 Mo 0.80911(15) 0.56497(8) 0.22281(10) 0.0892(10) Uani 1 1 d . . . .
Mo80 Mo 0.81085(13) 0.64535(8) 0.19797(9) 0.0779(9) Uani 1 1 d . . . .
Se1 Se 0.74682(9) 0.84128(6) 0.38459(6) 0.0262(5) Uani 1 1 d . . . .
Se2 Se 1.05727(9) 0.79460(6) 0.33945(6) 0.0296(5) Uani 1 1 d . . . .
Se3 Se 0.98197(9) 0.82725(6) 0.14233(6) 0.0254(5) Uani 1 1 d . . . .
Se4 Se 0.67039(9) 0.87285(6) 0.18143(6) 0.0261(5) Uani 1 1 d . . . .
Se5 Se 1.01854(10) 0.63447(6) 0.38911(7) 0.0376(6) Uani 1 1 d . . . .
Se6 Se 0.77060(10) 0.67109(6) 0.42122(7) 0.0361(6) Uani 1 1 d . . . .
Se7 Se 0.93948(15) 0.66900(9) 0.18074(11) 0.0534(14) Uani 0.776(7) 1 d . P C 1
Se8 Se 0.69101(15) 0.70533(10) 0.20909(11) 0.0499(13) Uani 0.746(7) 1 d . P D 1
Se9 Se 0.89307(13) 0.56819(7) 0.76211(7) 0.0430(12) Uani 0.928(9) 1 d D P E 1
Se10 Se 0.81685(13) 0.71494(7) 0.63896(7) 0.0422(12) Uani 0.907(8) 1 d D P F 1
Se7' Se 0.9526(4) 0.6745(3) 0.2182(3) 0.033(4) Uani 0.224(7) 1 d . P C 2
Se8' Se 0.7114(4) 0.7109(3) 0.2472(3) 0.044(4) Uani 0.254(7) 1 d . P D 2
Se9' Se 0.8451(19) 0.5717(9) 0.7609(5) 0.054(15) Uiso 0.072(9) 1 d D P E 2
Se1' Se 0.7668(14) 0.7039(7) 0.6470(10) 0.088(16) Uiso 0.093(8) 1 d D P F 2
Se11 Se 0.53684(13) 0.63194(7) 0.61096(7) 0.0518(8) Uani 1 1 d . . . .
Se12 Se 0.62892(11) 0.48961(6) 0.73473(6) 0.0422(7) Uani 1 1 d . . . .
Se13 Se 0.67617(11) 0.80523(6) 0.72689(7) 0.0398(6) Uani 1 1 d . . . .
Se14 Se 0.77621(10) 0.62355(6) 0.88294(6) 0.0367(6) Uani 1 1 d . . . .
Se15 Se 0.52626(10) 0.55007(6) 0.85557(6) 0.0328(6) Uani 1 1 d . . . .
Se16 Se 0.41680(10) 0.72904(6) 0.70014(6) 0.0324(6) Uani 1 1 d . . . .
S1 S 0.7984(3) 0.8648(2) 0.7727(2) 0.064(2) Uani 1 1 d . . A 1
S2 S 0.7811(3) 0.8445(2) 0.9427(2) 0.065(2) Uani 1 1 d . . A 1
S3 S 0.9125(3) 0.8209(3) 0.8968(3) 0.082(3) Uani 1 1 d . . A 1
S4 S 0.7600(3) 0.7067(2) 0.9743(2) 0.058(2) Uani 1 1 d . . A 1
S5 S 0.8939(3) 0.6824(2) 0.9310(2) 0.063(2) Uani 1 1 d . . A 1
S6 S 0.5951(2) 0.75763(16) 0.97075(16) 0.0357(14) Uani 1 1 d . . . .
S7 S 0.5490(3) 0.84686(16) 0.89543(16) 0.0367(15) Uani 1 1 d . . . .
S8 S 0.3982(2) 0.76482(15) 1.01894(15) 0.0316(13) Uani 1 1 d . . . .
S9 S 0.3465(2) 0.85035(15) 0.94086(14) 0.0291(13) Uani 1 1 d . . . .
S10 S 0.3466(2) 0.68248(15) 0.94693(15) 0.0315(14) Uani 1 1 d . . . .
S11 S 0.2894(2) 0.76866(14) 0.87110(14) 0.0259(12) Uani 1 1 d . . . .
S12 S 0.2301(2) 0.75614(18) 0.77560(18) 0.0427(16) Uani 1 1 d . . . .
S13 S 0.2351(3) 0.7011(2) 0.7120(2) 0.058(2) Uani 1 1 d . . . .
S14 S 0.1413(3) 0.6564(2) 0.8723(2) 0.067(2) Uani 1 1 d . . . .
S15 S 0.1561(3) 0.6009(2) 0.8086(3) 0.079(3) Uani 1 1 d . . . .
S16 S 0.3379(3) 0.58249(18) 0.92826(19) 0.056(2) Uani 1 1 d . . . .
S17 S 0.3462(3) 0.5212(2) 0.8703(2) 0.066(2) Uani 1 1 d . . . .
S18 S 0.6631(3) 0.85186(17) 0.64183(17) 0.0448(17) Uani 1 1 d . . . .
S19 S 0.7469(3) 0.79855(16) 0.58594(16) 0.0404(16) Uani 1 1 d . . . .
S20 S 0.4966(3) 0.89167(17) 0.54801(19) 0.0503(18) Uani 1 1 d . . . .
S21 S 0.5832(3) 0.83669(17) 0.49444(16) 0.0444(16) Uani 1 1 d . . . .
S22 S 0.4139(3) 0.77717(16) 0.61545(16) 0.0422(16) Uani 1 1 d . . . .
S23 S 0.4965(3) 0.72117(16) 0.56100(15) 0.0367(15) Uani 1 1 d . . . .
S24 S 0.5951(3) 0.46567(15) 0.88895(15) 0.0377(15) Uani 1 1 d . . . .
S25 S 0.6715(2) 0.43156(14) 0.81704(15) 0.0319(14) Uani 1 1 d . . . .
S26 S 0.7721(3) 0.41778(17) 0.96893(16) 0.0464(17) Uani 1 1 d . . . .
S27 S 0.8475(3) 0.37979(17) 0.89929(18) 0.0422(16) Uani 1 1 d . . . .
S28 S 0.8470(3) 0.53996(16) 0.91670(16) 0.0388(15) Uani 1 1 d . . . .
S29 S 0.9157(3) 0.50231(17) 0.84485(17) 0.0426(16) Uani 1 1 d . . . .
S30 S 0.6295(3) 0.57097(17) 0.58131(17) 0.0501(18) Uani 1 1 d . . . .
S31 S 0.6801(3) 0.48219(17) 0.65750(18) 0.0481(18) Uani 1 1 d . . . .
S32 S 0.8275(3) 0.56566(17) 0.53209(17) 0.0452(16) Uani 1 1 d . . . .
S33 S 0.8832(3) 0.47834(16) 0.60693(18) 0.0477(18) Uani 1 1 d . . . .
S34 S 0.8768(3) 0.64627(17) 0.60725(18) 0.0467(17) Uani 1 1 d . . . .
S35 S 0.9324(3) 0.55891(18) 0.68215(18) 0.0542(19) Uani 1 1 d . . . .
S36 S 1.0839(2) 0.91792(16) 0.37188(16) 0.0327(13) Uani 1 1 d . . . .
S37 S 1.1099(3) 0.82437(16) 0.44255(16) 0.0381(15) Uani 1 1 d . . . .
S38 S 0.9736(3) 0.97974(17) 0.45952(17) 0.0405(15) Uani 1 1 d . . . .
S39 S 0.9874(3) 0.88748(17) 0.53018(17) 0.0426(16) Uani 1 1 d . . . .
S40 S 0.7870(2) 0.96461(15) 0.41256(15) 0.0312(13) Uani 1 1 d . . . .
S41 S 0.7979(2) 0.87427(15) 0.48594(15) 0.0299(13) Uani 1 1 d . . . .
S42 S 0.9840(2) 1.00982(15) 0.29733(15) 0.0299(13) Uani 1 1 d . . . .
S43 S 0.8338(2) 1.03071(15) 0.31713(15) 0.0302(13) Uani 1 1 d . . . .
S44 S 0.9438(2) 1.12061(15) 0.17665(15) 0.0310(13) Uani 1 1 d . . . .
S45 S 0.7950(2) 1.14446(14) 0.19982(14) 0.0277(13) Uani 1 1 d . . . .
S46 S 0.9021(2) 1.04268(14) 0.10145(14) 0.0245(12) Uani 1 1 d . . . .
S47 S 0.7518(2) 1.05988(14) 0.12206(14) 0.0251(12) Uani 1 1 d . . . .
S48 S 0.6555(2) 1.00902(14) 0.07781(14) 0.0271(12) Uani 1 1 d . . . .
S49 S 0.6255(2) 0.92773(15) 0.05473(14) 0.0282(13) Uani 1 1 d . . . .
S50 S 0.7742(2) 1.04285(15) -0.03406(15) 0.0273(12) Uani 1 1 d . . . .
S51 S 0.7546(2) 0.95900(15) -0.05652(15) 0.0283(13) Uani 1 1 d . . . .
S52 S 0.9557(2) 0.96468(14) 0.03957(14) 0.0250(12) Uani 1 1 d . . . .
S53 S 0.9394(2) 0.88173(15) 0.01411(15) 0.0283(13) Uani 1 1 d . . . .
S54 S 1.0969(2) 0.76585(14) 0.14372(16) 0.0338(14) Uani 1 1 d . . . .
S55 S 1.0710(2) 0.66943(15) 0.16429(17) 0.0351(14) Uani 1 1 d . . . .
S56 S 1.2742(3) 0.71522(16) 0.22374(16) 0.0369(14) Uani 1 1 d . . . .
S57 S 1.2513(3) 0.61762(15) 0.24741(16) 0.0362(14) Uani 1 1 d . . . .
S58 S 1.1696(3) 0.73489(16) 0.33379(17) 0.0379(15) Uani 1 1 d . . . .
S59 S 1.1464(3) 0.63697(16) 0.36410(17) 0.0391(15) Uani 1 1 d . . . .
S60 S 0.6253(2) 0.81578(15) 0.40807(16) 0.0327(14) Uani 1 1 d . . . .
S61 S 0.6401(2) 0.71297(15) 0.42496(16) 0.0340(14) Uani 1 1 d . . . .
S62 S 0.4482(3) 0.84085(18) 0.32865(18) 0.0442(16) Uani 1 1 d . . . .
S63 S 0.4627(3) 0.7380(2) 0.34653(19) 0.0514(17) Uani 1 1 d . . . .
S64 S 0.5544(2) 0.84838(16) 0.20983(16) 0.0332(14) Uani 1 1 d . . . .
S65 S 0.5668(3) 0.74522(17) 0.23002(19) 0.0429(16) Uani 1 1 d . . . .
S66 S 0.8118(3) 0.5821(2) 0.4272(2) 0.072(2) Uani 1 1 d . . . .
S67 S 0.9601(3) 0.56127(19) 0.3994(2) 0.0571(19) Uani 1 1 d . . . .
S68 S 0.7657(4) 0.5049(3) 0.3459(3) 0.100(3) Uani 1 1 d . . . .
S69 S 0.9168(4) 0.4813(2) 0.3270(3) 0.079(3) Uani 1 1 d . . . .
S70 S 0.7358(4) 0.6153(3) 0.2257(3) 0.096(3) Uani 1 1 d . . . .
S71 S 0.8888(4) 0.5923(2) 0.2121(3) 0.090(3) Uani 1 1 d . . . .
S72 S 0.6694(3) 0.88282(18) 0.82288(19) 0.0514(18) Uani 1 1 d . . A 1
K1 K 1.0283(3) 0.54768(16) 0.47656(18) 0.0629(18) Uani 1 1 d . . . .
K2 K 0.9803(4) 1.06657(19) 0.40704(18) 0.084(2) Uani 1 1 d . . . .
K3 K 1.4228(3) 0.60715(19) 0.2131(2) 0.090(2) Uani 1 1 d . . . .
K4 K 0.8113(3) 0.83916(19) 0.1321(2) 0.078(2) Uani 1 1 d . . G 1
K5 K 0.3772(3) 0.8136(2) 0.4555(2) 0.093(3) Uani 1 1 d . . . .
K6 K 1.0338(4) 0.8117(2) 0.2372(2) 0.096(3) Uani 1 1 d . . B 1
K7 K 1.1220(5) 0.8102(2) 0.2254(3) 0.076(3) Uani 0.7 1 d . P H 2
K8 K 0.7766(4) 0.7167(3) 0.7997(3) 0.065(3) Uani 0.7 1 d . P A .
K10 K 0.4449(5) 0.6206(3) 0.7642(3) 0.042(3) Uani 0.5 1 d . P L .
K11 K 0.7357(5) 1.1045(3) -0.1209(3) 0.056(3) Uani 0.6 1 d . P . .
K12 K 0.1952(3) 0.87470(16) 1.02421(17) 0.0645(19) Uani 1 1 d . . . .
K13 K 0.86619(19) 0.91603(13) 0.23865(12) 0.0285(11) Uani 1 1 d . . . .
K14 K 0.5346(2) 0.71483(13) 0.84145(14) 0.0350(12) Uani 1 1 d . . . .
K15 K 1.0208(4) 0.5915(3) 0.8104(3) 0.048(3) Uani 0.5 1 d . P E .
K16 K 0.6246(5) 0.5810(2) 0.7655(3) 0.040(3) Uani 0.5 1 d . P L .
K17 K 0.6357(5) 0.9888(3) 0.4431(4) 0.064(4) Uani 0.5 1 d . P . .
K18 K 0.2002(6) 0.7458(3) 1.0337(4) 0.065(4) Uani 0.5 1 d . P I 1
K18' K 0.2379(13) 0.7375(8) 1.0581(9) 0.051(8) Uiso 0.2 1 d . P I 2
K19 K 0.7101(6) 1.0825(4) 0.0196(4) 0.069(4) Uani 0.5 1 d . P . .
K20 K 0.6563(7) 0.8985(5) 0.9047(5) 0.092(5) Uani 0.5 1 d . P A 1
K21 K 0.6382(7) 0.9147(4) -0.0284(4) 0.089(5) Uani 0.5 1 d . P . .
K22 K 0.2166(8) 0.6407(5) 0.9460(5) 0.079(5) Uani 0.4 1 d . P . .
K23 K 0.9541(6) 0.7436(5) 0.3160(4) 0.094(5) Uani 0.5 1 d . P B .
K24 K 0.8436(9) 0.7316(5) 0.4600(6) 0.052(5) Uiso 0.3 1 d . P B 1
K24' K 0.8615(11) 0.7332(7) 0.4405(8) 0.034(6) Uiso 0.2 1 d . P B 2
K25 K 0.7211(8) 0.8110(5) 0.4937(5) 0.073(5) Uani 0.4 1 d . P B .
K26 K 0.5602(8) 0.4365(4) 0.6782(5) 0.070(5) Uani 0.4 1 d . P . .
K27 K 0.1600(7) 0.7391(5) 0.8553(6) 0.077(5) Uani 0.4 1 d . P . .
K28 K 0.6893(7) 1.1253(5) 0.1601(5) 0.066(5) Uani 0.4 1 d . P . .
K29 K 0.8517(4) 0.6964(2) 0.2822(2) 0.042(2) Uani 0.6 1 d . P B 1
K30 K 0.8791(3) 0.6705(2) 0.3600(2) 0.038(2) Uani 0.6 1 d . P B 2
O1 O 0.5676(7) 0.7821(4) 0.8011(4) 0.040(4) Uani 1 1 d . . . .
O2 O 0.6739(7) 0.7688(4) 0.7677(4) 0.039(4) Uani 1 1 d . . . .
O3 O 0.6333(7) 0.8357(4) 0.7790(4) 0.042(4) Uani 1 1 d . . A 1
O4 O 0.7263(7) 0.7975(4) 0.8163(5) 0.040(4) Uani 1 1 d . . . .
O5 O 0.6736(9) 0.9035(5) 0.7361(6) 0.071(6) Uani 1 1 d . . A 1
O6 O 0.7451(10) 0.9434(6) 0.7860(6) 0.084(7) Uani 1 1 d . . A 1
O7 O 0.8438(8) 0.8926(5) 0.8344(6) 0.069(6) Uani 1 1 d . . A 1
O8 O 0.7566(8) 0.9060(5) 0.8672(5) 0.060(5) Uani 1 1 d . . A 1
O9 O 0.7878(7) 0.8400(5) 0.8590(5) 0.053(5) Uani 1 1 d . . A 1
O10 O 0.8630(8) 0.9021(6) 0.9076(7) 0.082(7) Uani 1 1 d . . A 1
O11 O 0.8298(8) 0.7609(6) 0.9921(6) 0.078(7) Uani 1 1 d . . A 1
O12 O 0.8289(8) 0.7640(5) 0.9254(6) 0.064(5) Uani 1 1 d . . A 1
O13 O 0.8824(9) 0.6778(6) 1.0163(6) 0.092(8) Uani 1 1 d . . . .
O14 O 0.8221(8) 0.6221(5) 0.9778(5) 0.069(6) Uani 1 1 d . . A 1
O15 O 0.8257(6) 0.6418(4) 0.8984(4) 0.044(4) Uani 1 1 d . . A 1
O16 O 0.7255(6) 0.6622(4) 0.9270(4) 0.042(4) Uani 1 1 d . . A 1
O17 O 0.7692(7) 0.7172(4) 0.8851(4) 0.042(4) Uani 1 1 d . . A 1
O18 O 0.6542(6) 0.7348(4) 0.9082(4) 0.033(4) Uani 1 1 d . . . .
O19 O 0.6682(6) 0.7341(4) 0.8376(4) 0.033(4) Uani 1 1 d . . . .
O20 O 0.6221(6) 0.6761(4) 0.8906(4) 0.040(4) Uani 1 1 d . . . .
O21 O 0.6206(6) 0.7990(4) 0.8532(4) 0.037(4) Uani 1 1 d . . . .
O22 O 0.6767(7) 0.8042(4) 0.9171(4) 0.045(4) Uani 1 1 d . . . .
O23 O 0.5396(5) 0.7602(4) 0.8898(4) 0.026(3) Uani 1 1 d . . . .
O24 O 0.5926(7) 0.8412(5) 0.9750(5) 0.051(5) Uani 1 1 d . . . .
O25 O 0.5007(6) 0.8040(4) 1.0094(4) 0.037(4) Uani 1 1 d . . . .
O26 O 0.4692(6) 0.8632(4) 0.9579(4) 0.033(4) Uani 1 1 d . . . .
O27 O 0.4695(6) 0.7981(4) 0.9482(4) 0.032(4) Uani 1 1 d . . . .
O28 O 0.3894(6) 0.8504(4) 1.0181(4) 0.035(4) Uani 1 1 d . . . .
O29 O 0.2717(6) 0.8134(4) 1.0082(4) 0.034(4) Uani 1 1 d . . . .
O30 O 0.2954(6) 0.7416(4) 0.9895(3) 0.025(3) Uani 1 1 d . . . .
O31 O 0.2582(5) 0.7985(3) 0.9397(4) 0.025(3) Uani 1 1 d . . . .
O32 O 0.3620(5) 0.7656(3) 0.9388(4) 0.023(3) Uani 1 1 d . . . .
O33 O 0.2187(6) 0.7302(4) 0.9383(4) 0.039(4) Uani 1 1 d . . . .
O34 O 0.2768(6) 0.6859(4) 0.8770(4) 0.035(4) Uani 1 1 d . . . .
O35 O 0.4277(6) 0.7263(4) 0.8795(4) 0.030(3) Uani 1 1 d . . . .
O36 O 0.3992(6) 0.6583(3) 0.8814(3) 0.028(3) Uani 1 1 d . . . .
O37 O 0.3574(5) 0.7212(4) 0.8269(4) 0.027(3) Uani 1 1 d . . . .
O38 O 0.5143(6) 0.6432(4) 0.8795(4) 0.038(4) Uani 1 1 d . . . .
O39 O 0.4577(6) 0.5833(4) 0.8994(4) 0.038(4) Uani 1 1 d . . . .
O40 O 0.3866(6) 0.6052(4) 0.8447(4) 0.031(3) Uani 1 1 d . . . .
O41 O 0.5041(6) 0.5984(4) 0.8323(4) 0.034(4) Uani 1 1 d . . . .
O42 O 0.4632(7) 0.5350(4) 0.8592(4) 0.042(4) Uani 1 1 d . . . .
O43 O 0.4350(8) 0.5085(4) 0.9365(5) 0.064(6) Uani 1 1 d . . . .
O44 O 0.2911(10) 0.5043(5) 0.9494(6) 0.096(8) Uani 1 1 d . . . .
O45 O 0.2159(9) 0.5368(5) 0.8843(7) 0.094(8) Uani 1 1 d . . . .
O46 O 0.2074(8) 0.5775(5) 0.9219(6) 0.077(7) Uani 1 1 d . . . .
O47 O 0.2549(7) 0.5981(5) 0.8620(5) 0.060(5) Uani 1 1 d . . . .
O48 O 0.1229(8) 0.6856(5) 0.7528(6) 0.071(6) Uani 1 1 d . . . .
O49 O 0.2089(7) 0.6728(5) 0.7964(5) 0.054(5) Uani 1 1 d . . . .
O50 O 0.1204(6) 0.7216(5) 0.7976(5) 0.057(5) Uani 1 1 d . . . .
O51 O 0.1291(7) 0.7649(6) 0.7181(5) 0.073(6) Uani 1 1 d . . . .
O52 O 0.2623(6) 0.7849(4) 0.6911(4) 0.046(4) Uani 1 1 d . . . .
O53 O 0.3522(6) 0.7184(4) 0.6981(4) 0.041(4) Uani 1 1 d . . . .
O54 O 0.3512(6) 0.7530(4) 0.7502(4) 0.035(4) Uani 1 1 d . . . .
O55 O 0.3366(6) 0.6844(4) 0.7737(4) 0.030(3) Uani 1 1 d . . . .
O56 O 0.4554(6) 0.6994(4) 0.6776(4) 0.034(4) Uani 1 1 d . . . .
O57 O 0.4427(6) 0.7013(4) 0.7437(3) 0.027(3) Uani 1 1 d . . . .
O58 O 0.4471(6) 0.7475(4) 0.7902(4) 0.039(4) Uani 1 1 d . . . .
O59 O 0.4439(6) 0.6683(3) 0.8147(4) 0.030(4) Uani 1 1 d . . . .
O60 O 0.5527(6) 0.5369(4) 0.8183(4) 0.036(4) Uani 1 1 d . . . .
O61 O 0.8122(6) 0.6119(4) 0.8471(4) 0.037(4) Uani 1 1 d . . . .
O62 O 0.7179(7) 0.7783(4) 0.7036(4) 0.041(4) Uani 1 1 d . . . .
O63 O 0.7305(6) 0.6653(4) 0.8562(4) 0.039(4) Uani 1 1 d . . . .
O64 O 0.8626(6) 0.5868(4) 0.7971(4) 0.041(4) Uani 1 1 d D . E 1
O65 O 0.9311(6) 0.5778(4) 0.8583(4) 0.045(4) Uani 1 1 d . . . .
O66 O 0.9725(7) 0.4911(4) 0.9231(5) 0.047(4) Uani 1 1 d . . . .
O67 O 0.8825(7) 0.4523(4) 0.9604(4) 0.040(4) Uani 1 1 d . . . .
O68 O 0.9311(6) 0.4269(4) 0.9130(4) 0.040(4) Uani 1 1 d . . . .
O69 O 0.8298(6) 0.4664(4) 0.8995(4) 0.034(4) Uani 1 1 d . . . .
O70 O 0.8998(9) 0.3688(4) 0.9782(5) 0.069(6) Uani 1 1 d . . . .
O71 O 0.7799(7) 0.3330(4) 0.9647(4) 0.045(4) Uani 1 1 d . . . .
O72 O 0.6741(7) 0.3904(4) 0.9374(4) 0.040(4) Uani 1 1 d . . . .
O73 O 0.7252(6) 0.3666(4) 0.8899(4) 0.034(4) Uani 1 1 d . . . .
O74 O 0.7243(6) 0.4353(4) 0.8874(4) 0.031(4) Uani 1 1 d . . . .
O75 O 0.6029(7) 0.3836(4) 0.8804(4) 0.040(4) Uani 1 1 d . . . .
O76 O 0.6702(7) 0.5160(4) 0.8251(4) 0.033(4) Uani 1 1 d . . . .
O77 O 0.7825(6) 0.5491(4) 0.8373(4) 0.035(4) Uani 1 1 d . . . .
O78 O 0.5389(6) 0.4626(4) 0.8172(4) 0.037(4) Uani 1 1 d . . . .
O79 O 0.6035(6) 0.5104(4) 0.7683(4) 0.033(4) Uani 1 1 d . . . .
O80 O 0.6040(7) 0.5313(4) 0.6989(4) 0.044(4) Uani 1 1 d . . . .
O81 O 0.5829(8) 0.4624(4) 0.7349(4) 0.059(5) Uani 1 1 d . . . .
O82 O 0.5654(8) 0.5922(4) 0.6470(4) 0.059(5) Uani 1 1 d . . . .
O83 O 0.5506(7) 0.5224(5) 0.6356(5) 0.057(5) Uani 1 1 d . . . .
O84 O 0.6369(7) 0.4867(4) 0.5774(4) 0.049(4) Uani 1 1 d . . . .
O85 O 0.7605(7) 0.4672(4) 0.5943(5) 0.049(5) Uani 1 1 d . . . .
O86 O 0.7253(7) 0.5263(5) 0.5417(4) 0.051(5) Uani 1 1 d . . . .
O87 O 0.7578(7) 0.5310(4) 0.6035(4) 0.048(5) Uani 1 1 d . . . .
O88 O 0.8337(8) 0.4798(5) 0.5307(5) 0.059(5) Uani 1 1 d . . . .
O89 O 0.9561(7) 0.5208(4) 0.5404(4) 0.046(4) Uani 1 1 d . . . .
O90 O 0.8634(7) 0.5639(4) 0.6138(4) 0.038(4) Uani 1 1 d . . . .
O91 O 0.9664(7) 0.5300(4) 0.6132(4) 0.043(4) Uani 1 1 d . . . .
O92 O 0.9279(7) 0.5897(4) 0.5628(4) 0.043(4) Uani 1 1 d . . . .
O93 O 1.0047(7) 0.5989(5) 0.6147(5) 0.058(5) Uani 1 1 d . . . .
O94 O 0.9504(7) 0.6413(5) 0.6764(5) 0.058(5) Uani 1 1 d . . . .
O95 O 0.7956(7) 0.6035(4) 0.6721(4) 0.047(4) Uani 1 1 d . . . .
O96 O 0.8667(7) 0.6107(4) 0.7270(4) 0.050(5) Uani 1 1 d D . E 1
O97 O 0.9623(8) 0.5673(7) 0.7662(5) 0.087(7) Uani 1 1 d . . . .
O98 O 0.8782(8) 0.7290(5) 0.6361(7) 0.080(7) Uani 1 1 d . . . .
O99 O 0.8267(7) 0.6717(4) 0.6739(4) 0.054(5) Uani 1 1 d D . F 1
O100 O 0.7750(6) 0.7400(4) 0.6652(4) 0.041(4) Uani 1 1 d D . F 1
O101 O 0.7940(7) 0.8156(4) 0.6532(5) 0.052(5) Uani 1 1 d . . . .
O102 O 0.7426(7) 0.8862(5) 0.5771(5) 0.053(5) Uani 1 1 d . . . .
O103 O 0.6751(7) 0.8675(4) 0.5253(4) 0.042(4) Uani 1 1 d . . . .
O104 O 0.6176(7) 0.9042(4) 0.5614(4) 0.040(4) Uani 1 1 d . . . .
O105 O 0.5779(7) 0.9244(4) 0.4841(5) 0.055(5) Uani 1 1 d . . . .
O106 O 0.6167(6) 0.8332(4) 0.5767(4) 0.034(4) Uani 1 1 d . . . .
O107 O 0.4587(8) 0.8872(5) 0.4698(5) 0.067(6) Uani 1 1 d . . . .
O108 O 0.4714(6) 0.8043(4) 0.5024(4) 0.040(4) Uani 1 1 d . . . .
O109 O 0.4143(6) 0.8411(4) 0.5385(4) 0.044(4) Uani 1 1 d . . . .
O110 O 0.5120(6) 0.8004(4) 0.5643(4) 0.037(4) Uani 1 1 d . . . .
O111 O 0.3735(6) 0.7746(4) 0.5374(4) 0.039(4) Uani 1 1 d . . . .
O112 O 0.3973(7) 0.6974(4) 0.6139(4) 0.045(4) Uani 1 1 d . . . .
O113 O 0.5459(6) 0.7269(4) 0.6382(4) 0.039(4) Uani 1 1 d . . . .
O114 O 0.5110(6) 0.6595(4) 0.6399(4) 0.037(4) Uani 1 1 d . . . .
O115 O 0.4785(8) 0.6213(5) 0.5965(5) 0.069(6) Uani 1 1 d . . . .
O116 O 0.6842(7) 0.5701(4) 0.6599(4) 0.042(4) Uani 1 1 d . . J 1
O117 O 0.7270(8) 0.8275(5) 0.7376(5) 0.055(5) Uani 1 1 d . . A 1
O118 O 0.1001(10) 0.5788(6) 0.8880(8) 0.108(9) Uani 1 1 d . . . .
O119 O 0.0471(8) 0.6641(6) 0.8134(7) 0.086(7) Uani 1 1 d . . . .
O120 O 0.9052(9) 0.8157(6) 0.9805(7) 0.092(8) Uani 1 1 d . . A 1
O121 O 0.9210(8) 0.7438(6) 0.9624(7) 0.088(8) Uani 1 1 d . . A 1
O122 O 1.0556(5) 0.8696(4) 0.3279(3) 0.021(3) Uani 1 1 d . . . .
O123 O 1.0791(6) 0.7986(4) 0.3803(4) 0.034(4) Uani 1 1 d . . . .
O124 O 1.1668(6) 0.8431(4) 0.3639(4) 0.044(4) Uani 1 1 d . . . .
O125 O 1.1889(7) 0.8848(5) 0.4303(4) 0.047(4) Uani 1 1 d . . . .
O126 O 1.1090(6) 0.8782(5) 0.4909(4) 0.047(5) Uani 1 1 d . . . .
O127 O 1.0917(6) 0.9408(4) 0.4424(4) 0.041(4) Uani 1 1 d . . . .
O128 O 1.0233(7) 0.8969(4) 0.4472(4) 0.036(4) Uani 1 1 d . . . .
O129 O 1.0750(7) 0.9420(5) 0.5201(4) 0.053(5) Uani 1 1 d . . . .
O130 O 0.9254(7) 0.9669(4) 0.5407(4) 0.043(4) Uani 1 1 d . . . .
O131 O 0.8524(6) 0.9199(4) 0.5252(4) 0.034(4) Uani 1 1 d . . . .
O132 O 0.8467(6) 0.9803(4) 0.4770(4) 0.035(4) Uani 1 1 d . . . .
O133 O 0.8949(6) 0.9190(4) 0.4646(4) 0.029(3) Uani 1 1 d . . . .
O134 O 0.7373(6) 0.9561(4) 0.4927(4) 0.040(4) Uani 1 1 d . . . .
O135 O 0.6899(6) 0.9163(4) 0.4310(4) 0.038(4) Uani 1 1 d . . . .
O136 O 0.8573(6) 0.8831(3) 0.4037(4) 0.026(3) Uani 1 1 d . . . .
O137 O 0.7645(6) 0.8470(4) 0.4256(4) 0.027(3) Uani 1 1 d . . . .
O138 O 0.8082(6) 0.8449(3) 0.3607(3) 0.025(3) Uani 1 1 d . . . .
O139 O 0.8527(5) 0.9452(4) 0.3361(3) 0.024(3) Uani 1 1 d . . . .
O140 O 0.7612(5) 0.9141(4) 0.3686(3) 0.024(3) Uani 1 1 d . . . .
O141 O 0.7950(6) 0.9131(4) 0.2977(4) 0.031(3) Uani 1 1 d . . . .
O142 O 0.8988(6) 0.8737(4) 0.3350(4) 0.029(3) Uani 1 1 d . . . .
O143 O 0.9866(5) 0.8197(4) 0.3346(4) 0.028(3) Uani 1 1 d . . . .
O144 O 0.9709(6) 0.8886(4) 0.2730(4) 0.033(4) Uani 1 1 d . . . .
O145 O 0.9619(5) 0.9284(4) 0.3229(3) 0.026(3) Uani 1 1 d . . . .
O146 O 0.9289(6) 0.9722(4) 0.3724(4) 0.036(4) Uani 1 1 d . . . .
O147 O 0.9273(6) 1.0672(4) 0.3416(4) 0.038(4) Uani 1 1 d . . . .
O148 O 0.9532(6) 1.1009(4) 0.2640(4) 0.035(4) Uani 1 1 d . . . .
O149 O 0.8521(6) 1.1148(4) 0.2777(4) 0.031(4) Uani 1 1 d . . . .
O150 O 0.8941(6) 1.1778(4) 0.2218(4) 0.036(4) Uani 1 1 d . . . .
O151 O 0.8866(5) 1.0669(3) 0.2430(3) 0.022(3) Uani 1 1 d . . . .
O152 O 0.8518(6) 1.1921(4) 0.1282(4) 0.038(4) Uani 1 1 d . . . .
O153 O 0.8832(6) 1.1267(4) 0.1029(4) 0.031(4) Uani 1 1 d . . . .
O154 O 0.7817(6) 1.1384(3) 0.1198(3) 0.028(3) Uani 1 1 d . . . .
O155 O 0.8484(5) 1.0804(3) 0.1608(4) 0.025(3) Uani 1 1 d . . . .
O156 O 0.8064(6) 1.1135(4) 0.0536(4) 0.028(3) Uani 1 1 d . . . .
O157 O 0.8073(6) 1.0196(4) 0.0636(3) 0.025(3) Uani 1 1 d . . . .
O158 O 0.8502(5) 0.9896(4) 0.1785(3) 0.025(3) Uani 1 1 d . . . .
O159 O 0.7729(6) 0.9762(4) 0.1346(4) 0.027(3) Uani 1 1 d . . . .
O160 O 0.8815(5) 0.9620(3) 0.1195(3) 0.020(3) Uani 1 1 d . . . .
O161 O 0.9385(6) 0.9103(4) 0.1835(3) 0.025(3) Uani 1 1 d . . . .
O162 O 0.7600(6) 0.9346(4) 0.2068(4) 0.030(3) Uani 1 1 d . . . .
O163 O 0.8318(5) 0.9025(3) 0.1591(3) 0.022(3) Uani 1 1 d . . . .
O164 O 0.9726(5) 0.9034(3) 0.1146(3) 0.017(3) Uani 1 1 d . . . .
O165 O 0.6776(5) 0.9458(3) 0.1534(3) 0.021(3) Uani 1 1 d . . . .
O166 O 0.7424(5) 0.8750(4) 0.1794(4) 0.029(3) Uani 1 1 d . . . .
O167 O 0.6498(5) 0.8882(4) 0.1347(3) 0.027(3) Uani 1 1 d . . . .
O168 O 0.5657(6) 0.9589(4) 0.1191(4) 0.031(4) Uani 1 1 d . . . .
O169 O 0.5502(6) 1.0132(4) 0.0257(4) 0.034(4) Uani 1 1 d . . . .
O170 O 0.6506(5) 1.0408(4) -0.0089(4) 0.025(3) Uiso 1 1 d . . . .
O171 O 0.7165(5) 0.9760(4) 0.0183(3) 0.023(3) Uani 1 1 d . . . .
O172 O 0.6329(5) 0.9858(4) -0.0241(3) 0.027(3) Uani 1 1 d . . . .
O173 O 0.6752(6) 1.0428(4) -0.0863(3) 0.030(4) Uani 1 1 d . . . .
O174 O 0.8204(6) 1.0222(4) -0.1048(4) 0.027(3) Uiso 1 1 d . . . .
O175 O 0.8897(5) 0.9496(3) -0.0578(3) 0.021(3) Uiso 1 1 d . . . .
O176 O 0.8996(5) 1.0042(4) -0.0402(3) 0.023(3) Uani 1 1 d . . . .
O177 O 0.8471(5) 0.9567(3) 0.0019(3) 0.024(3) Uani 1 1 d . . . .
O178 O 1.0067(6) 0.9445(4) -0.0325(4) 0.033(4) Uani 1 1 d . . . .
O179 O 1.0483(6) 0.8870(4) 0.0578(4) 0.034(4) Uani 1 1 d . . . .
O180 O 0.8771(5) 0.9043(4) 0.0869(3) 0.023(3) Uani 1 1 d . . . .
O181 O 0.9696(6) 0.8407(4) 0.0947(3) 0.027(3) Uani 1 1 d . . . .
O182 O 0.9190(6) 0.8499(3) 0.1563(4) 0.026(3) Uani 1 1 d . . . .
O183 O 0.9652(5) 0.7831(3) 0.1547(4) 0.032(4) Uani 1 1 d . . . .
O184 O 1.0050(6) 0.7426(4) 0.1028(4) 0.037(4) Uani 1 1 d . . . .
O185 O 0.9491(6) 0.7143(4) 0.1713(4) 0.037(4) Uani 1 1 d . . C 1
O186 O 1.0277(6) 0.7264(4) 0.2150(4) 0.036(4) Uani 1 1 d . . . .
O187 O 1.1448(7) 0.7093(4) 0.0972(4) 0.040(4) Uani 1 1 d . . . .
O188 O 1.2053(6) 0.6525(4) 0.1641(4) 0.028(3) Uani 1 1 d . . . .
O189 O 1.2231(6) 0.7173(4) 0.1498(4) 0.034(4) Uani 1 1 d . . K 1
O190 O 1.3230(6) 0.6575(4) 0.1793(4) 0.039(4) Uani 1 1 d . . . .
O191 O 1.1610(6) 0.6926(4) 0.2041(4) 0.029(3) Uani 1 1 d . . . .
O192 O 1.3577(6) 0.6404(5) 0.2752(4) 0.047(4) Uani 1 1 d . . . .
O193 O 1.2833(6) 0.6909(4) 0.3093(4) 0.037(4) Uani 1 1 d . . L 1
O194 O 1.2668(6) 0.6255(4) 0.3270(4) 0.038(4) Uani 1 1 d . . . .
O195 O 1.1935(6) 0.6791(4) 0.2867(4) 0.026(3) Uani 1 1 d . . M 1
O196 O 1.2542(7) 0.6617(5) 0.3859(4) 0.053(5) Uani 1 1 d . . . .
O197 O 1.0612(6) 0.7116(4) 0.3043(4) 0.041(4) Uani 1 1 d . . . .
O198 O 1.1226(6) 0.6942(5) 0.4103(4) 0.042(4) Uani 1 1 d . . . .
O199 O 1.0419(6) 0.7500(4) 0.3560(4) 0.032(4) Uani 1 1 d . . . .
O200 O 1.0274(6) 0.6819(4) 0.3756(4) 0.038(4) Uani 1 1 d . . . .
O201 O 1.0417(7) 0.6175(5) 0.4333(4) 0.052(5) Uani 1 1 d . . . .
O202 O 0.9451(6) 0.6460(4) 0.3934(4) 0.038(4) Uani 1 1 d . . B 1
O203 O 0.7403(6) 0.9235(4) 0.1045(4) 0.026(3) Uani 1 1 d . . . .
O204 O 0.9171(7) 0.5982(5) 0.4623(5) 0.052(5) Uani 1 1 d . . . .
O205 O 0.8422(6) 0.6617(4) 0.4105(4) 0.042(4) Uani 1 1 d . . B 1
O206 O 0.9084(8) 0.5105(5) 0.4702(5) 0.068(6) Uani 1 1 d . . . .
O207 O 0.8218(9) 0.4994(5) 0.4221(7) 0.097(8) Uani 1 1 d . . . .
O208 O 0.9228(8) 0.4808(5) 0.4082(5) 0.071(6) Uani 1 1 d . . . .
O209 O 0.8574(8) 0.5431(6) 0.3655(6) 0.070(6) Uani 1 1 d . . . .
O210 O 0.8535(10) 0.4323(6) 0.3933(8) 0.117(10) Uani 1 1 d . . . .
O211 O 0.8228(12) 0.4479(6) 0.3020(8) 0.125(10) Uani 1 1 d . . . .
O212 O 0.8259(9) 0.5578(5) 0.2841(5) 0.068(6) Uani 1 1 d . . . .
O213 O 0.7631(11) 0.5252(6) 0.2585(7) 0.102(8) Uani 1 1 d . . . .
O214 O 0.8658(11) 0.5100(6) 0.2485(7) 0.102(8) Uani 1 1 d . . . .
O215 O 0.7949(15) 0.5601(8) 0.1797(8) 0.148(12) Uani 1 1 d . . . .
O216 O 0.7952(10) 0.6514(6) 0.1516(6) 0.091(7) Uani 1 1 d . . . .
O217 O 0.8340(8) 0.6461(5) 0.2638(7) 0.077(7) Uani 1 1 d . . B 1
O218 O 0.8685(9) 0.6807(6) 0.1887(7) 0.090(7) Uani 1 1 d . . C 1
O219 O 0.9391(11) 0.6629(7) 0.1366(8) 0.084(8) Uiso 0.8 1 d . P C 1
O220 O 0.6593(13) 0.7068(8) 0.1691(9) 0.102(10) Uiso 0.8 1 d . P D 1
O221 O 0.7628(9) 0.6957(6) 0.2020(6) 0.081(6) Uani 1 1 d . . D 1
O222 O 0.6871(6) 0.7521(4) 0.2057(4) 0.040(4) Uani 1 1 d . . D 1
O223 O 0.5976(6) 0.8015(4) 0.1549(4) 0.038(4) Uani 1 1 d . . . .
O224 O 0.6588(5) 0.7844(4) 0.2632(4) 0.027(3) Uani 1 1 d . . . .
O225 O 0.4641(7) 0.8095(5) 0.1849(4) 0.050(5) Uani 1 1 d . . . .
O226 O 0.5248(6) 0.7916(4) 0.2840(4) 0.033(4) Uani 1 1 d . . . .
O227 O 0.4475(6) 0.7682(5) 0.2608(4) 0.048(4) Uani 1 1 d . . . .
O228 O 0.4389(6) 0.8368(5) 0.2486(4) 0.047(4) Uani 1 1 d . . . .
O229 O 0.3598(7) 0.8025(6) 0.3018(5) 0.062(5) Uani 1 1 d . . . .
O230 O 0.3932(7) 0.7850(5) 0.3954(5) 0.061(5) Uani 1 1 d . . . .
O231 O 0.5078(6) 0.7384(4) 0.4227(4) 0.041(4) Uani 1 1 d . . . .
O232 O 0.4952(6) 0.8085(4) 0.4112(4) 0.040(4) Uani 1 1 d . . . .
O233 O 0.5551(6) 0.7779(4) 0.3672(4) 0.035(4) Uani 1 1 d . . . .
O234 O 0.5684(6) 0.7598(4) 0.4744(4) 0.039(4) Uani 1 1 d . . . .
O235 O 0.7112(6) 0.7505(4) 0.4648(4) 0.030(3) Uani 1 1 d . . . .
O236 O 0.7570(6) 0.7922(4) 0.3980(4) 0.029(3) Uani 1 1 d . . . .
O237 O 0.7646(6) 0.7203(4) 0.4102(4) 0.038(4) Uani 1 1 d . . . .
O238 O 0.7721(7) 0.6554(5) 0.4674(5) 0.061(5) Uani 1 1 d . . . .
O239 O 0.6575(7) 0.7621(4) 0.6500(4) 0.040(4) Uani 1 1 d . . . .
O240 O 0.6813(6) 0.8245(4) 0.1896(4) 0.034(4) Uani 1 1 d . . . .
O241 O 0.8638(7) 0.6307(6) 0.3521(7) 0.084(7) Uani 1 1 d . . B 1
O242 O 0.6911(6) 0.7708(4) 0.3511(4) 0.029(3) Uani 1 1 d . . . .
O243 O 0.9948(5) 0.8609(4) 0.3851(3) 0.021(3) Uani 1 1 d . . . .
O244 O 0.8862(6) 0.9760(4) 0.2651(3) 0.029(3) Uani 1 1 d . . . .
O301 O 0.4195(17) 1.0654(11) 0.3279(12) 0.093(13) Uiso 0.55 1 d . P N 1
O302 O 0.5341(12) 1.1712(8) 0.2401(8) 0.092(9) Uiso 0.8 1 d . P O 1
O304 O 0.0217(8) 0.7839(6) 0.7582(6) 0.051(6) Uani 1 1 d . . P 1
O305 O 0.2499(5) 0.3820(4) 0.2153(4) 0.027(3) Uani 1 1 d . . . .
O306 O 0.1979(5) 1.2300(4) 0.6610(4) 0.037(4) Uani 1 1 d . . . .
O308 O 0.6378(7) 1.3193(4) -0.0386(4) 0.045(4) Uani 1 1 d . . . .
O309 O 0.6881(6) 1.1311(4) 0.7676(4) 0.041(4) Uani 1 1 d . . . .
O310 O 0.1153(5) 0.9468(4) 0.9976(4) 0.028(3) Uani 1 1 d . . . .
O311 O 0.6998(7) 0.8506(5) 0.0241(5) 0.052(5) Uani 1 1 d . . . .
O312 O 0.1517(6) 0.8440(4) 0.6729(4) 0.042(4) Uani 1 1 d . . . .
O313 O 0.9152(7) 0.7969(4) 0.3906(4) 0.048(5) Uani 1 1 d . . . .
O315 O 0.6283(9) 0.4080(6) 0.6325(6) 0.092(7) Uiso 1 1 d . . . .
O316 O 0.437(2) 0.4551(15) 0.5074(15) 0.082(16) Uiso 0.4 1 d . P . .
O317 O 0.6335(13) 0.5458(8) 0.2743(9) 0.102(9) Uiso 0.8 1 d . P . .
O318 O 1.0442(7) 1.0042(5) 0.3834(5) 0.058(5) Uani 1 1 d . . . .
O319 O 0.8552(9) 1.0327(5) 0.4095(5) 0.067(6) Uani 1 1 d . . . .
O320 O 0.5734(7) 0.9147(6) 0.4112(5) 0.061(5) Uani 1 1 d . . . .
O321 O 0.8663(8) 0.8446(5) 0.5692(5) 0.063(5) Uani 1 1 d . . . .
O322 O 0.4941(9) 0.8840(5) 0.3837(5) 0.074(6) Uani 1 1 d . . . .
O323 O 1.1445(7) 0.6101(5) 0.4634(6) 0.073(6) Uani 1 1 d . . . .
O324 O 0.1487(6) 0.8026(4) 0.9679(5) 0.057(5) Uani 1 1 d . . . .
O325 O 1.0600(9) 0.6120(4) 0.2807(5) 0.062(6) Uani 1 1 d . . Q 1
O326 O 1.2006(7) 0.5713(4) 0.3330(5) 0.058(5) Uani 1 1 d . . . .
O327 O 1.2653(9) 0.7692(5) 0.2763(6) 0.077(6) Uani 1 1 d . . . .
O329 O 0.4653(8) 0.2185(6) 0.2938(6) 0.048(5) Uani 0.8 1 d . P . .
O330 O 0.7071(8) 0.8337(5) 0.1012(4) 0.060(5) Uani 1 1 d . . . .
O331 O 0.8810(8) 0.8065(6) 0.0812(5) 0.076(6) Uani 1 1 d . . . .
O332 O 0.9166(7) 0.7591(7) 0.2204(5) 0.077(7) Uani 1 1 d . . . .
O333 O 0.6225(9) 1.1821(5) 0.1854(6) 0.073(6) Uani 1 1 d . . . .
O334 O 0.7158(8) 0.7846(6) 1.0011(6) 0.085(7) Uani 1 1 d . . . .
O335 O 0.3766(9) 0.8745(5) 0.5905(5) 0.074(6) Uani 1 1 d . . . .
O336 O 0.8054(10) 0.9530(6) 0.5798(6) 0.092(8) Uani 1 1 d . . . .
O337 O 0.6467(8) 1.1700(5) 0.2607(6) 0.079(7) Uani 1 1 d . . . .
O338 O 0.6998(8) 0.6006(5) 0.4918(5) 0.072(6) Uani 1 1 d . . . .
O339 O 0.9530(8) 0.7179(5) 0.4186(5) 0.065(5) Uiso 1 1 d . . B 1
O340 O 0.7159(8) 1.0734(6) 0.2351(5) 0.078(6) Uani 1 1 d . . . .
O341 O 0.7417(7) 1.1137(6) 0.2868(6) 0.082(7) Uani 1 1 d . . . .
O342 O 0.8652(9) 0.6516(5) 0.5086(5) 0.077(6) Uani 1 1 d . . . .
O343 O 1.2195(9) 0.7911(5) 0.1484(6) 0.083(7) Uani 1 1 d . . . .
O344 O 1.3397(9) 0.7953(6) 0.2226(6) 0.088(7) Uani 1 1 d . . . .
O345 O 1.0815(9) 0.6157(6) 0.6575(6) 0.083(6) Uiso 1 1 d . . . .
O346 O 0.8201(10) 0.4886(5) 0.7274(7) 0.099(9) Uani 1 1 d . . R 1
O347 O 0.5450(8) 0.9235(6) 0.6115(6) 0.088(7) Uani 1 1 d . . . .
O348 O 0.4377(9) 0.9245(6) 0.8996(6) 0.095(8) Uani 1 1 d . . . .
O349 O 0.6212(10) 0.4263(6) 0.9843(6) 0.098(8) Uani 1 1 d . . . .
O350 O 0.2957(9) 0.8595(6) 1.0659(6) 0.090(7) Uani 1 1 d . . . .
O351 O 0.8130(10) 0.4826(6) 1.0040(7) 0.104(9) Uani 1 1 d . . . .
O352 O 0.4653(9) 0.6911(6) 0.2804(7) 0.090(7) Uani 1 1 d . . . .
O353 O 1.1656(9) 0.5847(6) 0.1939(6) 0.089(7) Uani 1 1 d . . . .
O354 O 1.3579(9) 0.7752(6) 0.1344(6) 0.026(5) Uiso 0.6 1 d . P S 1
O355 O 1.3346(9) 0.7006(6) 0.1020(6) 0.080(6) Uiso 1 1 d . . T 2
O356 O 0.4243(9) 0.7316(6) 0.4770(5) 0.088(7) Uani 1 1 d . . . .
O357 O 0.6922(9) 0.7141(4) 0.7112(6) 0.078(7) Uani 1 1 d . . . .
O358 O 0.8834(9) 0.6840(6) 0.8381(6) 0.089(7) Uani 1 1 d . . . .
O359 O 0.9199(10) 0.6522(7) 0.7828(7) 0.074(7) Uiso 0.8 1 d . P . .
O360 O 0.5580(9) 0.6731(6) 0.6985(6) 0.090(7) Uani 1 1 d . . . .
O361 O 1.0525(10) 0.8016(7) 0.0488(7) 0.073(7) Uiso 0.8 1 d . P . .
O362 O 1.0468(10) 0.9068(6) 0.2129(7) 0.095(7) Uiso 1 1 d . . . .
O363 O 0.2930(11) 0.8448(8) 0.3496(8) 0.084(8) Uiso 0.8 1 d . P U 1
O364 O 0.0335(12) 0.8433(8) 0.7023(8) 0.091(9) Uiso 0.8 1 d . P . .
O365 O 0.0848(10) 0.8639(6) 0.9884(6) 0.093(8) Uani 1 1 d . . . .
O366 O 0.7503(10) 0.9884(7) 0.8491(7) 0.072(7) Uiso 0.8 1 d . P . .
O367 O 0.5459(9) 1.0137(7) -0.0791(6) 0.104(9) Uani 1 1 d . . . .
O368 O 0.5112(10) 0.5809(6) 0.7199(7) 0.096(7) Uiso 1 1 d . . . .
O369 O 1.0660(9) 1.0834(7) 0.2474(6) 0.104(8) Uani 1 1 d . . . .
O370 O 0.9733(10) 0.4100(7) 0.8526(7) 0.071(7) Uiso 0.8 1 d . P . .
O371 O 0.9449(9) 0.6644(7) 0.3100(7) 0.102(8) Uani 1 1 d . . B 2
O372 O 1.1059(11) 0.8116(7) 0.5342(8) 0.083(8) Uiso 0.8 1 d . P . .
O373 O 1.0018(9) 0.7291(7) 0.9138(8) 0.114(10) Uani 1 1 d . . . .
O374 O 0.1224(9) 0.6948(5) 0.9524(8) 0.102(9) Uani 1 1 d . . . .
O375 O 0.5479(10) 0.9504(7) 0.8829(6) 0.093(7) Uani 1 1 d . . . .
O376 O 1.0679(9) 1.1486(6) 0.1946(7) 0.094(7) Uani 1 1 d . . . .
O377 O 0.3937(10) 0.6669(7) 0.3426(6) 0.076(8) Uani 0.8 1 d . P . .
O378 O 0.5267(10) 0.6656(7) 0.4217(7) 0.072(7) Uani 0.8 1 d . P . .
O379 O 0.1916(9) 1.1363(7) -0.0274(8) 0.099(8) Uani 1 1 d . . . .
O380 O 1.0459(13) 0.5831(6) 0.5287(6) 0.082(8) Uani 0.8 1 d . P B .
O381 O 1.2026(12) 0.7497(7) 0.4149(8) 0.094(9) Uani 0.8 1 d . P . .
O382 O 0.276(2) 0.7792(17) 0.3605(16) 0.092(18) Uiso 0.4 1 d . P V 1
O383 O 0.9954(10) 1.1109(7) 0.0873(7) 0.099(7) Uiso 1 1 d . . W 1
O384 O 0.9772(10) 0.6461(7) 0.4871(7) 0.066(7) Uiso 0.75 1 d . P X 1
O385 O 0.8823(11) 0.7994(7) 0.4553(7) 0.079(8) Uiso 0.8 1 d . P B 1
O386 O 1.4226(12) 0.6873(8) 0.2107(8) 0.092(9) Uiso 0.8 1 d . P Y 1
O387 O 0.5979(12) 1.0938(8) 0.1587(8) 0.095(9) Uiso 0.8 1 d . P Z 1
O388 O 0.4766(12) 0.5114(8) 0.7421(8) 0.097(9) Uiso 0.8 1 d . P A 1
O389 O 0.4526(11) 0.9076(7) 0.2475(7) 0.079(8) Uiso 0.8 1 d . P B 1
O390 O 0.6706(12) 0.9693(7) 0.5519(8) 0.085(8) Uiso 0.8 1 d . P C 2
O391 O 1.1140(11) 0.3945(7) -0.1212(7) 0.082(8) Uiso 0.8 1 d . P . .
O392 O 0.7457(11) 0.4157(7) 0.5569(8) 0.083(8) Uiso 0.8 1 d . P . .
O393 O 0.6021(13) 0.8923(8) 0.2916(8) 0.082(9) Uiso 0.7 1 d . P . .
O394 O 0.8364(12) 0.7784(8) 0.7500(8) 0.099(9) Uiso 0.8 1 d . P . .
O395 O 0.7273(12) 0.9945(8) 0.2533(8) 0.089(8) Uiso 0.8 1 d . P . .
O396 O 0.7840(10) 0.6907(7) 0.3290(7) 0.071(7) Uiso 0.8 1 d . P B 1
O398 O 0.7690(10) 0.7900(6) 0.2365(7) 0.095(7) Uiso 1 1 d . . . .
O399 O 0.4743(13) 0.8448(9) 0.8223(9) 0.047(8) Uiso 0.5 1 d . P . .
O400 O -0.0807(12) 0.7828(8) 0.7967(8) 0.051(7) Uiso 0.6 1 d . P . .
O401 O 0.6473(12) 0.5823(8) 0.8826(8) 0.037(7) Uiso 0.5 1 d . P . .
O403 O 0.5451(13) 0.7375(9) 1.0623(9) 0.045(8) Uiso 0.5 1 d . P . .
O404 O 1.0118(13) 0.6785(8) 0.0771(8) 0.042(8) Uiso 0.5 1 d . P D 1
O405 O 1.1991(16) 0.5624(10) 0.5215(10) 0.065(11) Uiso 0.5 1 d . P . .
O406 O 0.1667(12) 0.8048(8) 1.0647(8) 0.036(7) Uiso 0.5 1 d . P I .
O407 O 0.6622(13) 1.0520(9) 0.4610(9) 0.045(8) Uiso 0.5 1 d . P U .
O409 O 0.3124(13) 0.8652(9) 0.4893(9) 0.047(9) Uiso 0.5 1 d . P . .
O410 O 0.3603(13) 0.6421(9) 0.7014(9) 0.045(8) Uiso 0.5 1 d . P L .
O411 O 0.2671(13) 0.8070(9) 0.4371(9) 0.047(8) Uiso 0.5 1 d . P . .
O412 O 0.4196(13) 0.5453(9) 0.7878(9) 0.048(9) Uiso 0.5 1 d . P L .
O413 O 1.0278(15) 0.7564(10) 0.4432(10) 0.057(10) Uiso 0.5 1 d . P . .
O414 O 0.7712(13) 0.8865(9) 0.6722(9) 0.047(8) Uiso 0.5 1 d . P . .
O415 O 0.6010(15) 0.9642(10) 0.2049(10) 0.058(10) Uiso 0.5 1 d . P . .
O417 O 0.6219(12) 0.6929(8) 0.7951(8) 0.052(8) Uiso 0.6 1 d . P X .
O418 O 0.7466(12) 0.5703(8) 0.7482(8) 0.053(8) Uiso 0.6 1 d . P L .
O419 O 0.2623(16) 0.6048(10) 0.7148(11) 0.066(11) Uiso 0.5 1 d . P . .
O421 O 0.5222(13) 0.9119(9) -0.0123(10) 0.046(8) Uiso 0.5 1 d . P E 1
O422 O 0.2339(16) 0.5075(10) 0.8261(11) 0.067(11) Uiso 0.5 1 d . P . .
O423 O 0.9120(14) 0.3617(9) 0.4364(9) 0.053(9) Uiso 0.5 1 d . P . .
O424 O 0.9750(13) 0.4698(9) 0.6776(9) 0.046(8) Uiso 0.5 1 d . P . .
O425 O 0.8563(13) 0.8430(8) 0.2285(9) 0.043(8) Uiso 0.5 1 d . P F 1
O426 O 0.0202(12) 0.8197(8) 0.9730(8) 0.056(8) Uiso 0.6 1 d . P . .
O427 O 0.2750(12) 0.3767(8) 0.2952(8) 0.038(8) Uiso 0.5 1 d . P G 1
O428 O 0.6158(15) 0.4987(10) 0.9840(10) 0.057(10) Uiso 0.5 1 d . P . .
O429 O 0.6885(14) 0.4885(9) 0.4955(9) 0.054(9) Uiso 0.5 1 d . P . .
O430 O 0.9711(12) 0.7144(8) 0.8505(8) 0.055(8) Uiso 0.6 1 d . P . .
O431 O 0.9069(15) 0.7396(10) 0.5630(10) 0.060(10) Uiso 0.5 1 d . P . .
O432 O 0.8334(14) 1.1293(9) -0.1022(9) 0.052(9) Uiso 0.5 1 d . P . .
O433 O 0.1518(15) 0.6380(10) 0.7109(10) 0.057(10) Uiso 0.5 1 d . P . .
O434 O 0.7050(15) 0.5286(10) 0.4234(10) 0.061(10) Uiso 0.5 1 d . P . .
O435 O 0.9693(13) 1.2111(9) 0.1576(9) 0.045(8) Uiso 0.5 1 d . P . .
O436 O 0.0961(15) 0.7639(10) 0.9309(9) 0.051(9) Uiso 0.5 1 d . P H 1
O437 O 0.2838(17) 0.7534(11) 0.6185(11) 0.073(11) Uiso 0.5 1 d . P . .
O438 O 1.2019(15) 0.8851(10) 0.5306(10) 0.062(10) Uiso 0.5 1 d . P . .
O439 O 0.8353(14) 0.7278(9) 0.1189(9) 0.052(9) Uiso 0.5 1 d . P . .
O440 O 0.8049(14) 1.0280(9) 0.5640(10) 0.054(9) Uiso 0.5 1 d . P I 1
O441 O 0.8135(15) 0.7406(10) 0.5248(10) 0.063(10) Uiso 0.5 1 d . P . .
O442 O 0.2305(14) 0.8426(9) 0.2881(10) 0.055(9) Uiso 0.5 1 d . P . .
O443 O 0.5433(16) 0.7412(10) 1.1363(10) 0.065(10) Uiso 0.5 1 d . P . .
O444 O 1.2309(13) 0.9557(8) 0.5122(8) 0.039(8) Uiso 0.5 1 d . P . .
O445 O 0.4662(16) 1.1196(11) 0.2574(11) 0.069(11) Uiso 0.5 1 d . P . .
O446 O 1.036(2) 0.3736(16) -0.0618(15) 0.073(17) Uiso 0.4 1 d . P J 1
O447 O 1.039(2) 0.3886(18) -0.0540(17) 0.030(15) Uiso 0.25 1 d . P K 2
O450 O 0.4674(15) 0.4432(10) 0.8879(10) 0.062(10) Uiso 0.5 1 d . P . .
O451 O 0.6387(16) 0.9351(11) 0.3446(11) 0.071(11) Uiso 0.5 1 d . P . .
O452 O 0.5094(15) 0.4265(10) 0.9695(10) 0.059(10) Uiso 0.5 1 d . P . .
O453 O 0.6255(14) 0.6282(9) 0.6898(9) 0.050(9) Uiso 0.5 1 d . P L 1
O455 O 0.6557(15) 0.6130(10) 0.8144(10) 0.057(10) Uiso 0.5 1 d . P L .
O456 O 0.8732(15) 1.1071(10) 0.4006(10) 0.064(10) Uiso 0.5 1 d . P . .
O457 O 0.0698(14) 1.1929(9) 0.4829(9) 0.048(9) Uiso 0.5 1 d . P . .
O458 O 0.4821(15) 0.4713(10) 0.4480(10) 0.060(10) Uiso 0.5 1 d . P . .
O459 O 0.4699(15) 0.9596(10) 0.4209(10) 0.059(10) Uiso 0.5 1 d . P . .
O460 O 0.2864(14) 0.8480(9) 0.6273(9) 0.050(9) Uiso 0.5 1 d . P . .
O461 O 1.0508(17) 1.0378(11) 0.1301(11) 0.075(12) Uiso 0.5 1 d . P . .
O462 O 0.8546(15) 0.5391(10) 1.0131(10) 0.056(9) Uiso 0.5 1 d . P . .
O463 O 0.9756(15) 0.5042(10) 0.2343(10) 0.059(10) Uiso 0.5 1 d . P . .
O464 O 0.5901(14) 0.7193(9) 0.7164(10) 0.056(9) Uiso 0.5 1 d . P . .
O471 O 0.8768(17) 0.8164(11) 0.3027(12) 0.078(12) Uiso 0.5 1 d . P . .
O472 O 0.2601(16) 0.9235(11) 0.6329(11) 0.069(11) Uiso 0.5 1 d . P M 1
O481 O 0.3741(16) 0.8850(10) 0.3985(11) 0.067(11) Uiso 0.5 1 d . P . .
O482 O 0.7008(17) 0.9919(11) 0.3269(11) 0.075(12) Uiso 0.5 1 d . P . .
O483 O 0.7145(16) 0.7563(11) 0.1179(11) 0.069(11) Uiso 0.5 1 d . P . .
O484 O 0.8974(18) 0.7475(12) 0.0566(12) 0.082(13) Uiso 0.5 1 d . P . .
O485 O 1.2806(14) 0.8272(9) 0.5557(10) 0.055(9) Uiso 0.5 1 d . P . .
O486 O 1.1230(18) 0.8879(12) 0.2689(12) 0.083(13) Uiso 0.5 1 d . P . .
O487 O 0.8222(14) 1.0295(9) 0.5295(10) 0.030(8) Uiso 0.4 1 d . P N 2
O488 O 1.0392(16) 0.9773(10) 0.1061(10) 0.039(10) Uiso 0.4 1 d . P O 1
O489 O 1.0662(16) 0.7023(10) 0.0510(10) 0.038(10) Uiso 0.4 1 d . P P 2
O490 O 0.5196(17) 0.9254(11) -0.0407(12) 0.047(11) Uiso 0.4 1 d . P E 2
O491 O 1.3956(16) 0.6950(10) 0.1032(10) 0.036(9) Uiso 0.4 1 d . P Q 1
O492 O 0.5459(17) 0.6493(11) 0.7626(11) 0.045(10) Uiso 0.4 1 d . P L 1
O493 O 1.3364(18) 0.7815(12) 0.0949(12) 0.055(12) Uiso 0.4 1 d . P R 2
O494 O 0.6299(17) 1.1158(11) -0.1602(11) 0.046(11) Uiso 0.4 1 d . P . .
O495 O 0.5796(18) 0.6199(12) 0.4876(12) 0.059(12) Uiso 0.4 1 d . P . .
O496 O 0.5354(18) 0.5641(11) 0.9602(12) 0.052(11) Uiso 0.4 1 d . P . .
O497 O 0.216(2) 0.3258(13) 0.2509(14) 0.070(14) Uiso 0.4 1 d . P . .
O498 O 0.8478(19) 0.5193(12) 1.0885(13) 0.062(13) Uiso 0.4 1 d . P . .
O499 O 1.1759(18) 0.7982(11) 0.2187(12) 0.050(11) Uiso 0.4 1 d . P B 1
O600 O 0.2225(18) 0.9215(12) 0.3456(12) 0.053(11) Uiso 0.4 1 d . P . .
O501 O 0.789(2) 1.1243(13) -0.1870(13) 0.069(14) Uiso 0.4 1 d . P . .
O502 O 0.3020(19) 0.7174(12) 0.5616(13) 0.061(13) Uiso 0.4 1 d . P . .
O503 O 0.5242(18) 1.3410(12) -0.0179(12) 0.057(12) Uiso 0.4 1 d . P . .
O504 O 0.672(2) 0.7377(13) 1.0580(14) 0.071(14) Uiso 0.4 1 d . P . .
O505 O 0.0136(18) 0.7321(12) 0.7201(12) 0.056(12) Uiso 0.4 1 d . P . .
O506 O 0.5750(19) 1.0533(13) -0.1498(13) 0.063(13) Uiso 0.4 1 d . P . .
O507 O 0.707(2) 0.5246(15) 0.9503(15) 0.085(16) Uiso 0.4 1 d . P . .
O508 O -0.0336(19) 1.2266(13) 0.4884(13) 0.063(13) Uiso 0.4 1 d . P . .
O509 O 0.6409(12) 0.5872(8) 0.6858(8) 0.051(7) Uiso 0.6 1 d . P L 2
O510 O 1.065(2) 0.9429(14) 0.1102(14) 0.074(15) Uiso 0.4 1 d . P S 2
O511 O 0.8330(16) 0.8297(11) 0.1904(11) 0.044(10) Uiso 0.4 1 d . P T 2
O512 O 0.115(2) 0.7200(15) 1.0042(16) 0.088(17) Uiso 0.4 1 d . P . .
O513 O 0.6380(17) 0.9753(11) 0.5247(11) 0.046(10) Uiso 0.4 1 d . P U 1
O514 O 1.322(2) 0.8039(14) 0.1506(14) 0.077(15) Uiso 0.4 1 d . P V 3
O515 O 0.875(2) 0.7054(15) 0.3392(15) 0.078(15) Uiso 0.4 1 d . P B 1
O516 O 0.292(2) 0.3397(14) 0.3056(14) 0.076(15) Uiso 0.4 1 d . P W 2
O517 O 0.916(2) 0.7972(14) 0.6359(14) 0.078(15) Uiso 0.4 1 d . P . .
O518 O 0.337(2) 0.7126(14) 0.4420(14) 0.073(14) Uiso 0.4 1 d . P . .
O519 O 0.4722(19) 1.3362(13) 0.0499(13) 0.065(13) Uiso 0.4 1 d . P . .
O520 O 1.061(2) 0.4622(14) -0.1539(15) 0.080(15) Uiso 0.4 1 d . P . .
O521 O 0.3046(19) 0.5404(13) 0.7694(13) 0.065(13) Uiso 0.4 1 d . P . .
O522 O 0.557(2) 0.6707(14) 0.7872(15) 0.080(15) Uiso 0.4 1 d . P X 2
O523 O 1.051(2) 0.5540(16) 0.2229(16) 0.090(17) Uiso 0.4 1 d . P . .
O524 O 0.510(2) 0.1700(16) 0.3268(16) 0.093(18) Uiso 0.4 1 d . P Y 1
O525 O 0.848(3) 0.4742(18) 0.6999(18) 0.098(19) Uiso 0.4 1 d . P Z 2
O526 O 0.511(2) 1.0114(14) 0.4382(14) 0.072(14) Uiso 0.4 1 d . P U .
O527 O 0.472(2) 0.8668(13) 0.6413(13) 0.067(13) Uiso 0.4 1 d . P A 2
O528 O 1.506(2) 0.6180(14) 0.1612(14) 0.077(15) Uiso 0.4 1 d . P Y .
O529 O 0.829(2) 0.7187(16) 0.2414(17) 0.080(18) Uiso 0.35 1 d . P B 2
O530 O 0.804(2) 0.7685(15) 0.1817(15) 0.085(16) Uiso 0.4 1 d . P . .
O531 O 1.287(2) 0.7237(13) 0.0844(13) 0.065(13) Uiso 0.4 1 d . P C 1
O532 O 1.052(2) 0.5222(14) -0.1354(14) 0.076(15) Uiso 0.4 1 d . P . .
O533 O 0.328(2) 0.7278(15) 0.3703(15) 0.085(16) Uiso 0.4 1 d . P . .
O534 O 0.066(2) 0.7837(13) 0.9285(13) 0.059(13) Uiso 0.4 1 d . P D 2
O535 O 0.745(2) 0.4131(13) 0.3614(14) 0.070(14) Uiso 0.4 1 d . P . .
O536 O 0.583(2) 1.0862(15) 0.3258(15) 0.087(17) Uiso 0.4 1 d . P . .
O537 O 0.619(2) 0.9745(14) 0.7622(14) 0.078(15) Uiso 0.4 1 d . P . .
O538 O 1.123(2) 0.9389(13) 0.1719(13) 0.068(14) Uiso 0.4 1 d . P . .
O539 O 0.343(2) 0.9206(14) 0.2691(14) 0.072(14) Uiso 0.4 1 d . P . .
O540 O 0.2802(13) 0.8072(9) 0.3601(8) 0.039(8) Uiso 0.5 1 d . P E 2
O541 O 1.017(4) 0.682(2) 0.465(3) 0.09(3) Uiso 0.25 1 d . P F 2
O542 O 1.098(3) 0.6019(19) 0.254(2) 0.10(2) Uiso 0.35 1 d . P G 2
O543 O 0.166(2) 0.2863(14) 0.2684(14) 0.077(15) Uiso 0.4 1 d . P H 1
O544 O 0.684(2) 0.6377(14) 0.1358(14) 0.074(14) Uiso 0.4 1 d . P I 1
O545 O 0.780(3) 0.4921(17) 0.7686(18) 0.087(19) Uiso 0.35 1 d . P J 2
O546 O 0.692(2) 0.8796(15) 0.2806(15) 0.087(17) Uiso 0.4 1 d . P . .
O547 O 0.514(2) 0.9168(15) 0.3072(15) 0.085(16) Uiso 0.4 1 d . P . .
O548 O 0.897(2) 0.7210(15) 0.7174(15) 0.087(16) Uiso 0.4 1 d . P K 2
O549 O 0.307(3) 0.9396(17) 0.6549(18) 0.086(19) Uiso 0.35 1 d . P L 2
O550 O 0.407(2) 0.6043(14) 0.6544(14) 0.079(15) Uiso 0.4 1 d . P . .
O551 O 0.303(3) 0.9287(17) 0.4363(18) 0.087(19) Uiso 0.35 1 d . P . .
O552 O 1.000(2) 0.7415(14) 0.0218(14) 0.077(15) Uiso 0.4 1 d . P . .
O553 O 0.5004(19) 0.9562(13) 0.1947(13) 0.063(13) Uiso 0.4 1 d . P . .
O554 O 0.843(2) 0.8845(15) 0.6284(15) 0.083(16) Uiso 0.4 1 d . P . .
O555 O 0.965(3) 0.7880(17) 0.2495(17) 0.085(19) Uiso 0.35 1 d . P B 2
O556 O 1.053(2) 0.5950(15) 0.7272(15) 0.069(16) Uiso 0.35 1 d . P . .
O557 O 0.762(3) 0.8144(18) 0.2762(18) 0.089(19) Uiso 0.35 1 d . P . .
O558 O 1.246(3) 0.6705(18) 0.4597(18) 0.09(2) Uiso 0.35 1 d . P . .
O559 O 0.628(2) 0.4478(15) 0.4444(16) 0.071(16) Uiso 0.35 1 d . P . .
O560 O 1.015(2) 0.3203(16) 0.4558(16) 0.076(17) Uiso 0.35 1 d . P . .
O561 O 0.023(2) 0.7751(13) 0.7747(12) 0.031(14) Uiso 0.4 1 d . P M 2
O562 O 0.646(2) 0.6503(15) 0.9981(15) 0.068(16) Uiso 0.35 1 d . P . .
N1 N 0.3191(14) 0.3146(8) 0.4425(7) 0.098(10) Uani 1 1 d . . . .
N2 N 0.5044(12) 0.1316(8) 0.9201(7) 0.080(10) Uiso 0.8 1 d D P . .
N3 N 0.9953(11) 0.4212(7) 0.0385(8) 0.088(9) Uani 1 1 d . . . .
C1 C 0.7848(11) 0.8065(8) 0.8651(9) 0.054(8) Uani 1 1 d . . . .
C2 C 0.7998(9) 0.7717(7) 0.8946(8) 0.049(7) Uani 1 1 d D . A 1
C3 C 0.7734(9) 0.7512(7) 0.8761(7) 0.039(6) Uani 1 1 d D . . .
C4 C 0.7573(11) 0.7869(7) 0.8462(7) 0.045(7) Uani 1 1 d . . . .
C5 C 0.4907(8) 0.7609(5) 0.9031(5) 0.028(5) Uiso 1 1 d D . . .
C6 C 0.4593(7) 0.7778(5) 0.9289(5) 0.021(4) Uiso 1 1 d D . . .
C7 C 0.4110(7) 0.7632(5) 0.9241(5) 0.016(4) Uiso 1 1 d D . . .
C8 C 0.4419(7) 0.7463(5) 0.8983(5) 0.024(5) Uani 1 1 d D . . .
C9 C 0.2595(8) 0.6546(6) 0.8080(6) 0.038(6) Uani 1 1 d D . . .
C10 C 0.2802(8) 0.6208(6) 0.8378(7) 0.045(7) Uani 1 1 d D . . .
C11 C 0.3382(9) 0.6241(6) 0.8313(6) 0.034(6) Uani 1 1 d D . . .
C12 C 0.3165(8) 0.6593(6) 0.7993(6) 0.027(5) Uani 1 1 d D . . .
C13 C 0.7646(10) 0.5192(6) 0.8497(5) 0.033(6) Uani 1 1 d . . . .
C14 C 0.7121(11) 0.5035(6) 0.8441(6) 0.032(6) Uani 1 1 d . . . .
C15 C 0.7371(10) 0.4673(6) 0.8729(6) 0.029(5) Uani 1 1 d . . . .
C16 C 0.7850(11) 0.4815(6) 0.8784(6) 0.036(6) Uani 1 1 d . . . .
C17 C 0.5515(10) 0.7880(5) 0.5900(6) 0.040(6) Uani 1 1 d D . . .
C18 C 0.5986(9) 0.8032(5) 0.5951(5) 0.034(6) Uani 1 1 d D . . .
C19 C 0.6156(10) 0.7712(5) 0.6278(5) 0.039(6) Uani 1 1 d D . . .
C20 C 0.5671(9) 0.7559(5) 0.6222(5) 0.036(6) Uani 1 1 d D . . .
C21 C 0.7347(11) 0.5690(7) 0.6487(7) 0.048(7) Uiso 1 1 d D . . .
C22 C 0.7846(9) 0.5830(6) 0.6536(6) 0.041(6) Uani 1 1 d D . . .
C23 C 0.8144(10) 0.5667(6) 0.6276(5) 0.035(6) Uani 1 1 d D . . .
C24 C 0.7666(10) 0.5516(6) 0.6231(6) 0.039(6) Uani 1 1 d D . . .
C25 C 0.8582(7) 1.0503(5) 0.1893(4) 0.015(4) Uiso 1 1 d D . . .
C26 C 0.8757(8) 1.0442(5) 0.2263(5) 0.022(5) Uani 1 1 d D . . .
C27 C 0.8765(8) 1.0041(5) 0.2358(5) 0.022(5) Uani 1 1 d D . . .
C28 C 0.8597(8) 1.0098(6) 0.1977(5) 0.025(5) Uani 1 1 d D . . .
C29 C 0.7603(7) 0.9554(5) 0.0388(4) 0.022(5) Uani 1 1 d D . . .
C30 C 0.8188(7) 0.9464(5) 0.0308(5) 0.012(4) Uiso 1 1 d D . . .
C31 C 0.8305(7) 0.9240(5) 0.0687(5) 0.022(5) Uani 1 1 d D . . .
C32 C 0.7707(6) 0.9316(5) 0.0763(4) 0.013(4) Uiso 1 1 d D . . .
C33 C 1.0698(9) 0.7149(6) 0.2351(6) 0.026(5) Uani 1 1 d . . . .
C34 C 1.1314(9) 0.6982(5) 0.2310(6) 0.025(5) Uani 1 1 d . . . .
C35 C 1.1457(8) 0.6928(5) 0.2680(6) 0.021(5) Uani 1 1 d . . . .
C36 C 1.0866(8) 0.7071(6) 0.2770(6) 0.026(5) Uani 1 1 d . . . .
C37 C 0.9787(8) 0.8921(6) 0.4348(5) 0.026(5) Uani 1 1 d D . . .
C38 C 0.9200(8) 0.9021(5) 0.4422(6) 0.031(5) Uani 1 1 d D . . .
C39 C 0.9641(7) 0.8765(6) 0.4078(5) 0.031(5) Uani 1 1 d D . . .
C40 C 0.9049(7) 0.8858(5) 0.4154(5) 0.026(5) Uani 1 1 d D . . .
C41 C 0.6320(8) 0.7828(6) 0.2925(5) 0.029(5) Uani 1 1 d D . . .
C42 C 0.5731(8) 0.7852(6) 0.3010(6) 0.029(5) Uani 1 1 d D . . .
C43 C 0.5872(7) 0.7797(5) 0.3396(6) 0.027(5) Uani 1 1 d D . . .
C44 C 0.6463(7) 0.7760(5) 0.3306(5) 0.028(5) Uani 1 1 d D . . .
C45 C 0.8515(11) 0.5741(7) 0.3382(8) 0.070(10) Uani 1 1 d D . . .
C46 C 0.8376(12) 0.5792(7) 0.3011(8) 0.059(8) Uani 1 1 d D . . .
C47 C 0.8407(11) 0.6189(7) 0.2928(8) 0.059(8) Uani 1 1 d D . . .
C48 C 0.8547(13) 0.6128(7) 0.3304(8) 0.066(8) Uiso 1 1 d D . . .
C49 C 0.3596(14) 0.3221(10) 0.4704(9) 0.089(12) Uani 1 1 d . . . .
C50 C 0.2588(16) 0.3354(10) 0.4485(10) 0.094(11) Uiso 1 1 d . . . .
C51 C 0.3332(15) 0.3324(10) 0.4024(10) 0.094(11) Uiso 1 1 d . . . .
C52 C 0.3363(17) 0.2710(9) 0.4502(9) 0.097(13) Uani 1 1 d . . . .
C53 C 0.5418(16) 0.1617(10) 0.9055(11) 0.079(12) Uiso 0.8 1 d D P . .
C54 C 0.4815(10) 0.1220(7) 0.8881(6) 0.024(6) Uiso 0.8 1 d D P . .
C55 C 0.5448(17) 0.0977(10) 0.9465(11) 0.089(13) Uiso 0.8 1 d D P . .
C56 C 0.4510(15) 0.1510(11) 0.9362(11) 0.081(12) Uiso 0.8 1 d D P . .
C57 C 1.034(2) 0.4237(13) 0.0056(14) 0.132(16) Uiso 1 1 d . . . .
C58 C 0.9569(15) 0.4613(10) 0.0310(10) 0.095(11) Uiso 1 1 d . . . .
C59 C 0.9616(17) 0.3898(12) 0.0426(12) 0.112(13) Uiso 1 1 d . . . .
C60 C 1.0330(14) 0.4113(9) 0.0743(9) 0.075(9) Uiso 1 1 d . . . .

loop_
_atom_site_aniso_label
_atom_site_aniso_U_11
_atom_site_aniso_U_22
_atom_site_aniso_U_33
_atom_site_aniso_U_23
_atom_site_aniso_U_13
_atom_site_aniso_U_12
Mo1 0.0341(12) 0.0293(11) 0.0328(11) -0.0147(9) 0.0083(9) -0.0053(9)
Mo2 0.0256(11) 0.0371(11) 0.0322(11) -0.0168(9) 0.0003(9) 0.0028(9)
Mo3 0.0463(18) 0.0292(13) 0.0417(16) -0.0183(11) 0.0187(14) -0.0143(13)
Mo4 0.0536(18) 0.0365(15) 0.0636(19) -0.0291(13) 0.0198(15) -0.0198(13)
Mo5 0.0439(17) 0.0561(18) 0.086(2) -0.0543(17) 0.0084(15) -0.0152(14)
Mo6 0.0443(17) 0.060(2) 0.086(2) -0.0551(18) -0.0193(15) 0.0036(14)
Mo7 0.0426(16) 0.0553(19) 0.069(2) -0.0424(16) -0.0216(14) 0.0114(13)
Mo8 0.0287(13) 0.0375(15) 0.0434(15) -0.0260(12) -0.0095(11) 0.0072(11)
Mo9 0.0293(11) 0.0389(11) 0.0331(11) -0.0211(9) 0.0083(9) -0.0034(9)
Mo10 0.0284(11) 0.0363(11) 0.0359(12) -0.0222(9) 0.0054(9) -0.0028(9)
Mo11 0.0303(11) 0.0277(10) 0.0255(10) -0.0144(8) 0.0055(8) -0.0011(8)
Mo12 0.0282(10) 0.0208(9) 0.0219(10) -0.0087(7) 0.0052(8) 0.0007(8)
Mo13 0.0278(11) 0.0202(9) 0.0230(10) -0.0073(7) 0.0065(8) -0.0005(8)
Mo14 0.0323(11) 0.0218(9) 0.0238(10) -0.0111(8) 0.0065(8) 0.0000(8)
Mo15 0.0330(11) 0.0195(9) 0.0270(11) -0.0083(8) 0.0066(9) 0.0018(8)
Mo16 0.0250(10) 0.0209(9) 0.0230(10) -0.0089(7) 0.0029(8) -0.0001(8)
Mo17 0.0330(12) 0.0467(13) 0.0347(12) -0.0178(10) -0.0027(9) 0.0022(10)
Mo18 0.0295(12) 0.0720(16) 0.0599(16) -0.0346(13) -0.0030(11) -0.0020(11)
Mo19 0.0343(14) 0.0830(19) 0.094(2) -0.0455(16) 0.0186(14) -0.0198(13)
Mo20 0.0555(18) 0.0715(19) 0.120(3) -0.0344(17) 0.0489(18) -0.0308(15)
Mo21 0.0697(18) 0.0405(14) 0.090(2) -0.0127(13) 0.0514(16) -0.0204(13)
Mo22 0.0550(15) 0.0257(11) 0.0484(14) -0.0073(9) 0.0260(11) -0.0060(10)
Mo23 0.0502(14) 0.0306(11) 0.0337(12) -0.0149(9) 0.0132(10) -0.0049(10)
Mo24 0.0531(14) 0.0290(11) 0.0364(12) -0.0113(9) 0.0157(10) -0.0100(10)
Mo25 0.0612(15) 0.0292(11) 0.0340(13) -0.0004(9) 0.0110(11) -0.0057(10)
Mo26 0.0542(15) 0.0361(12) 0.0308(12) 0.0010(9) 0.0048(10) 0.0005(10)
Mo27 0.0386(12) 0.0346(11) 0.0260(11) -0.0055(9) 0.0036(9) 0.0057(9)
Mo28 0.0358(12) 0.0300(11) 0.0257(11) -0.0078(8) 0.0067(9) 0.0026(9)
Mo29 0.0347(12) 0.0337(11) 0.0318(11) -0.0166(9) -0.0010(9) 0.0011(9)
Mo30 0.0354(12) 0.0343(11) 0.0344(12) -0.0155(9) -0.0061(9) 0.0072(9)
Mo31 0.0517(14) 0.0290(11) 0.0344(12) -0.0093(9) -0.0131(10) 0.0059(10)
Mo32 0.0509(14) 0.0250(10) 0.0270(11) -0.0056(8) -0.0020(10) 0.0031(9)
Mo33 0.0403(12) 0.0190(10) 0.0259(11) -0.0045(8) 0.0075(9) 0.0022(9)
Mo34 0.0354(11) 0.0196(9) 0.0251(10) -0.0073(8) 0.0072(9) 0.0015(8)
Mo35 0.0569(16) 0.0431(13) 0.0415(14) -0.0193(10) 0.0041(11) 0.0072(11)
Mo36 0.0554(15) 0.0379(12) 0.0375(13) -0.0157(10) 0.0078(11) 0.0032(11)
Mo37 0.0527(14) 0.0347(12) 0.0378(13) -0.0139(9) 0.0160(11) -0.0022(10)
Mo38 0.0576(15) 0.0357(12) 0.0369(13) -0.0143(10) 0.0179(11) -0.0053(10)
Mo39 0.0568(15) 0.0376(12) 0.0353(13) -0.0139(10) 0.0159(11) -0.0036(11)
Mo40 0.0563(15) 0.0357(12) 0.0335(13) -0.0063(9) 0.0118(11) 0.0065(11)
Mo41 0.0187(9) 0.0255(10) 0.0165(9) -0.0077(7) 0.0014(7) 0.0011(7)
Mo42 0.0204(10) 0.0219(9) 0.0167(9) -0.0069(7) 0.0001(7) 0.0023(7)
Mo43 0.0235(10) 0.0293(10) 0.0160(9) -0.0062(7) 0.0027(8) -0.0025(8)
Mo44 0.0225(10) 0.0307(10) 0.0187(10) -0.0082(8) 0.0016(8) -0.0018(8)
Mo45 0.0255(11) 0.0305(10) 0.0281(11) -0.0124(8) -0.0029(8) 0.0019(8)
Mo46 0.0302(12) 0.0400(12) 0.0366(12) -0.0203(9) -0.0087(9) 0.0038(9)
Mo47 0.0409(13) 0.0466(13) 0.0354(12) -0.0248(10) -0.0075(10) -0.0007(10)
Mo48 0.0417(13) 0.0393(12) 0.0320(12) -0.0226(9) 0.0008(9) -0.0048(10)
Mo49 0.0354(12) 0.0308(10) 0.0236(10) -0.0128(8) 0.0071(9) -0.0018(9)
Mo50 0.0280(11) 0.0306(10) 0.0203(10) -0.0094(8) 0.0057(8) -0.0036(8)
Mo51 0.0291(11) 0.0267(10) 0.0205(10) -0.0053(8) -0.0020(8) -0.0034(8)
Mo52 0.0330(11) 0.0282(10) 0.0216(10) -0.0092(8) -0.0036(8) -0.0047(8)
Mo53 0.0359(12) 0.0235(10) 0.0261(11) -0.0095(8) -0.0031(9) -0.0044(8)
Mo54 0.0327(11) 0.0197(9) 0.0237(10) -0.0053(8) 0.0005(8) -0.0002(8)
Mo55 0.0264(10) 0.0202(9) 0.0159(9) -0.0048(7) 0.0022(8) 0.0010(8)
Mo56 0.0220(10) 0.0207(9) 0.0172(9) -0.0065(7) 0.0010(7) 0.0027(7)
Mo57 0.0189(10) 0.0305(10) 0.0213(10) -0.0083(8) 0.0013(8) 0.0001(8)
Mo58 0.0198(10) 0.0276(10) 0.0230(10) -0.0078(8) -0.0016(8) 0.0010(8)
Mo59 0.0238(10) 0.0266(10) 0.0192(10) -0.0065(7) -0.0026(8) -0.0010(8)
Mo60 0.0270(10) 0.0298(10) 0.0159(9) -0.0086(8) 0.0020(8) -0.0068(8)
Mo61 0.0214(10) 0.0262(10) 0.0183(9) -0.0101(7) 0.0043(7) -0.0034(8)
Mo62 0.0209(10) 0.0228(9) 0.0206(10) -0.0092(7) 0.0045(8) 0.0003(8)
Mo63 0.0309(11) 0.0231(10) 0.0291(11) -0.0100(8) 0.0056(9) 0.0025(8)
Mo64 0.0325(11) 0.0217(10) 0.0262(10) -0.0073(8) 0.0105(8) 0.0019(8)
Mo65 0.0308(11) 0.0256(10) 0.0307(11) -0.0094(8) 0.0106(9) 0.0033(8)
Mo66 0.0273(11) 0.0343(11) 0.0338(12) -0.0108(9) 0.0081(9) 0.0006(9)
Mo67 0.0310(12) 0.0390(12) 0.0319(12) -0.0123(9) 0.0066(9) -0.0020(9)
Mo68 0.0317(11) 0.0339(11) 0.0310(11) -0.0127(9) 0.0105(9) -0.0033(9)
Mo69 0.0255(10) 0.0288(10) 0.0278(11) -0.0090(8) 0.0084(8) -0.0041(8)
Mo70 0.0289(11) 0.0384(11) 0.0284(11) -0.0084(9) 0.0095(9) -0.0042(9)
Mo71 0.0254(11) 0.0618(14) 0.0383(13) -0.0142(11) 0.0105(10) -0.0096(10)
Mo72 0.0262(12) 0.0640(15) 0.0413(13) -0.0145(11) 0.0048(10) -0.0113(10)
Mo73 0.0258(11) 0.0484(13) 0.0354(12) -0.0136(10) 0.0013(9) -0.0091(9)
Mo74 0.0264(11) 0.0344(11) 0.0326(11) -0.0112(9) 0.0017(9) -0.0060(9)
Mo75 0.0600(17) 0.0469(14) 0.077(2) -0.0183(13) 0.0210(14) -0.0022(12)
Mo76 0.0674(18) 0.0491(15) 0.080(2) -0.0182(13) 0.0265(15) -0.0054(13)
Mo77 0.085(2) 0.0488(16) 0.100(2) -0.0178(15) 0.0172(18) -0.0160(15)
Mo78 0.109(3) 0.0477(17) 0.112(3) -0.0219(17) -0.003(2) -0.0166(17)
Mo79 0.107(3) 0.0532(17) 0.109(3) -0.0276(17) -0.005(2) -0.0159(17)
Mo80 0.068(2) 0.0563(17) 0.103(3) -0.0228(16) 0.0132(17) -0.0045(14)
Se1 0.0240(12) 0.0303(12) 0.0239(12) -0.0084(9) 0.0037(9) -0.0054(9)
Se2 0.0310(13) 0.0286(12) 0.0314(13) -0.0153(10) 0.0081(10) -0.0030(10)
Se3 0.0231(11) 0.0226(11) 0.0242(12) -0.0061(9) 0.0009(9) 0.0067(9)
Se4 0.0250(12) 0.0318(12) 0.0201(11) -0.0075(9) 0.0056(9) -0.0051(9)
Se5 0.0338(14) 0.0294(12) 0.0446(15) -0.0082(10) 0.0129(11) -0.0034(10)
Se6 0.0362(14) 0.0283(12) 0.0407(14) -0.0103(10) 0.0125(11) -0.0027(10)
Se7 0.043(2) 0.0318(19) 0.087(3) -0.0253(18) 0.0253(19) -0.0047(15)
Se8 0.040(2) 0.040(2) 0.070(3) -0.0207(18) 0.0111(19) -0.0054(16)
Se9 0.048(2) 0.0419(16) 0.0326(16) -0.0161(12) 0.0012(13) 0.0105(13)
Se10 0.055(2) 0.0319(16) 0.0390(17) -0.0171(12) 0.0112(13) 0.0007(13)
Se7' 0.036(7) 0.024(6) 0.034(7) -0.006(4) 0.004(5) -0.002(4)
Se8' 0.033(6) 0.026(5) 0.069(8) -0.012(5) 0.008(5) -0.007(4)
Se11 0.074(2) 0.0339(14) 0.0320(14) -0.0073(11) 0.0064(13) 0.0164(13)
Se12 0.0592(17) 0.0281(13) 0.0293(13) -0.0074(10) 0.0109(12) 0.0080(12)
Se13 0.0542(16) 0.0336(13) 0.0328(14) -0.0156(10) 0.0153(12) -0.0062(12)
Se14 0.0367(14) 0.0371(13) 0.0357(14) -0.0187(11) -0.0006(11) 0.0046(11)
Se15 0.0403(14) 0.0213(11) 0.0308(13) -0.0084(9) 0.0089(10) 0.0053(10)
Se16 0.0392(14) 0.0311(12) 0.0221(12) -0.0076(9) 0.0073(10) 0.0001(10)
S1 0.069(5) 0.065(5) 0.084(6) -0.048(4) 0.039(4) -0.039(4)
S2 0.055(5) 0.080(5) 0.077(6) -0.056(4) 0.003(4) -0.003(4)
S3 0.057(5) 0.086(6) 0.134(8) -0.078(6) 0.000(5) -0.011(4)
S4 0.048(4) 0.072(5) 0.062(5) -0.043(4) -0.009(4) 0.009(4)
S5 0.036(4) 0.075(5) 0.091(6) -0.056(4) -0.015(4) 0.011(4)
S6 0.036(3) 0.039(3) 0.032(3) -0.019(3) 0.003(3) 0.004(3)
S7 0.043(4) 0.031(3) 0.038(3) -0.018(3) 0.015(3) -0.003(3)
S8 0.039(3) 0.029(3) 0.023(3) -0.003(2) -0.001(2) -0.004(3)
S9 0.035(3) 0.027(3) 0.024(3) -0.010(2) 0.004(2) 0.000(2)
S10 0.041(3) 0.025(3) 0.026(3) -0.013(2) 0.006(3) 0.006(2)
S11 0.034(3) 0.019(3) 0.021(3) -0.008(2) 0.006(2) 0.004(2)
S12 0.029(3) 0.050(4) 0.049(4) -0.024(3) 0.002(3) 0.004(3)
S13 0.044(4) 0.082(5) 0.064(5) -0.046(4) 0.002(4) -0.010(4)
S14 0.049(5) 0.071(5) 0.082(6) -0.030(4) 0.027(4) -0.015(4)
S15 0.050(5) 0.086(6) 0.130(8) -0.064(6) 0.038(5) -0.038(4)
S16 0.072(5) 0.037(4) 0.045(4) -0.007(3) 0.029(4) 0.001(3)
S17 0.064(5) 0.046(4) 0.095(6) -0.029(4) 0.037(4) -0.023(4)
S18 0.060(4) 0.033(3) 0.034(4) -0.010(3) 0.011(3) 0.003(3)
S19 0.057(4) 0.033(3) 0.031(3) -0.016(3) 0.018(3) -0.005(3)
S20 0.057(4) 0.033(3) 0.052(4) -0.010(3) 0.011(3) 0.003(3)
S21 0.059(4) 0.044(4) 0.027(3) -0.008(3) 0.012(3) -0.011(3)
S22 0.055(4) 0.032(3) 0.030(3) -0.008(3) 0.014(3) 0.007(3)
S23 0.040(4) 0.040(3) 0.025(3) -0.011(2) 0.006(3) 0.003(3)
S24 0.050(4) 0.029(3) 0.025(3) -0.007(2) 0.012(3) 0.007(3)
S25 0.038(3) 0.022(3) 0.029(3) -0.008(2) 0.007(3) 0.008(2)
S26 0.069(5) 0.040(4) 0.027(3) -0.010(3) 0.004(3) -0.005(3)
S27 0.042(4) 0.035(3) 0.047(4) -0.019(3) -0.006(3) 0.007(3)
S28 0.047(4) 0.035(3) 0.029(3) -0.014(3) -0.001(3) 0.007(3)
S29 0.046(4) 0.040(3) 0.040(4) -0.020(3) 0.000(3) 0.008(3)
S30 0.069(5) 0.035(3) 0.034(4) -0.006(3) 0.017(3) 0.004(3)
S31 0.061(4) 0.033(3) 0.040(4) -0.007(3) 0.016(3) 0.003(3)
S32 0.058(4) 0.038(4) 0.037(4) -0.011(3) 0.009(3) -0.008(3)
S33 0.061(4) 0.028(3) 0.045(4) -0.007(3) 0.018(3) -0.001(3)
S34 0.060(4) 0.035(3) 0.040(4) -0.015(3) 0.005(3) 0.004(3)
S35 0.065(5) 0.047(4) 0.038(4) -0.015(3) 0.005(3) 0.017(3)
S36 0.032(3) 0.034(3) 0.035(3) -0.017(3) -0.001(3) -0.005(3)
S37 0.042(4) 0.037(3) 0.032(3) -0.013(3) -0.007(3) 0.003(3)
S38 0.042(4) 0.041(3) 0.043(4) -0.022(3) 0.009(3) -0.006(3)
S39 0.056(4) 0.038(3) 0.032(3) -0.012(3) -0.009(3) -0.003(3)
S40 0.031(3) 0.033(3) 0.027(3) -0.011(2) 0.005(2) -0.001(2)
S41 0.035(3) 0.032(3) 0.023(3) -0.010(2) 0.006(2) -0.007(3)
S42 0.029(3) 0.028(3) 0.032(3) -0.010(2) -0.003(2) -0.004(2)
S43 0.029(3) 0.031(3) 0.028(3) -0.010(2) 0.000(2) 0.001(2)
S44 0.030(3) 0.035(3) 0.029(3) -0.013(2) -0.001(2) -0.002(2)
S45 0.035(3) 0.028(3) 0.018(3) -0.007(2) 0.000(2) -0.002(2)
S46 0.022(3) 0.024(3) 0.023(3) -0.006(2) 0.005(2) 0.000(2)
S47 0.023(3) 0.022(3) 0.029(3) -0.009(2) 0.004(2) 0.000(2)
S48 0.029(3) 0.027(3) 0.021(3) -0.008(2) -0.001(2) 0.002(2)
S49 0.031(3) 0.030(3) 0.023(3) -0.008(2) 0.002(2) -0.006(2)
S50 0.027(3) 0.028(3) 0.031(3) -0.015(2) 0.003(2) -0.007(2)
S51 0.029(3) 0.032(3) 0.027(3) -0.013(2) 0.002(2) -0.007(2)
S52 0.028(3) 0.022(3) 0.025(3) -0.010(2) 0.003(2) -0.001(2)
S53 0.034(3) 0.029(3) 0.025(3) -0.013(2) 0.008(2) -0.009(2)
S54 0.035(3) 0.019(3) 0.040(4) -0.006(2) 0.009(3) 0.003(2)
S55 0.035(3) 0.024(3) 0.044(4) -0.012(3) 0.004(3) 0.001(2)
S56 0.041(4) 0.033(3) 0.038(4) -0.013(3) 0.013(3) -0.010(3)
S57 0.043(4) 0.028(3) 0.031(3) -0.007(2) 0.005(3) 0.002(3)
S58 0.036(3) 0.035(3) 0.050(4) -0.023(3) 0.014(3) -0.010(3)
S59 0.037(4) 0.037(3) 0.038(4) -0.009(3) 0.011(3) -0.002(3)
S60 0.031(3) 0.031(3) 0.033(3) -0.010(2) 0.009(3) 0.000(2)
S61 0.035(3) 0.031(3) 0.036(3) -0.009(2) 0.011(3) -0.011(3)
S62 0.035(4) 0.055(4) 0.042(4) -0.020(3) -0.001(3) 0.000(3)
S63 0.049(4) 0.066(5) 0.045(4) -0.016(3) 0.006(3) -0.027(4)
S64 0.027(3) 0.036(3) 0.034(3) -0.007(3) 0.002(3) -0.005(3)
S65 0.034(4) 0.039(4) 0.060(4) -0.018(3) 0.010(3) -0.017(3)
S66 0.061(5) 0.049(4) 0.097(7) -0.020(4) 0.027(5) -0.005(4)
S67 0.058(5) 0.046(4) 0.063(5) -0.016(3) 0.018(4) -0.005(3)
S68 0.080(7) 0.071(6) 0.146(10) -0.025(6) 0.019(6) -0.025(5)
S69 0.088(6) 0.059(5) 0.086(6) -0.025(4) 0.017(5) -0.006(4)
S70 0.071(6) 0.074(6) 0.132(9) -0.014(6) -0.004(6) -0.016(5)
S71 0.089(7) 0.056(5) 0.118(8) -0.033(5) 0.013(6) 0.003(5)
S72 0.067(5) 0.046(4) 0.056(4) -0.032(3) 0.028(4) -0.023(3)
K1 0.081(5) 0.040(3) 0.061(4) -0.013(3) 0.016(3) -0.006(3)
K2 0.133(7) 0.066(4) 0.049(4) -0.029(3) -0.036(4) 0.009(4)
K3 0.087(6) 0.055(4) 0.119(7) -0.019(4) -0.020(5) -0.006(4)
K4 0.083(5) 0.065(4) 0.084(5) -0.028(4) 0.003(4) -0.008(4)
K5 0.080(5) 0.131(7) 0.052(5) -0.028(4) -0.006(4) 0.011(5)
K6 0.124(7) 0.078(5) 0.075(5) -0.027(4) -0.014(5) 0.008(5)
K7 0.106(9) 0.043(5) 0.066(7) -0.012(4) 0.020(6) -0.001(5)
K8 0.050(6) 0.073(6) 0.070(7) -0.025(5) 0.015(5) -0.007(5)
K10 0.057(7) 0.034(6) 0.038(6) -0.020(5) 0.005(5) -0.002(5)
K11 0.080(8) 0.052(6) 0.033(5) -0.006(4) -0.005(5) -0.019(5)
K12 0.096(5) 0.040(3) 0.047(4) -0.013(3) 0.000(3) 0.009(3)
K13 0.030(3) 0.034(3) 0.022(2) -0.008(2) -0.002(2) -0.006(2)
K14 0.031(3) 0.035(3) 0.038(3) -0.013(2) 0.002(2) -0.001(2)
K15 0.035(6) 0.075(8) 0.055(7) -0.037(6) 0.020(5) -0.036(6)
K16 0.052(7) 0.015(5) 0.040(6) 0.011(4) -0.011(5) -0.009(4)
K17 0.044(7) 0.049(7) 0.103(11) -0.032(7) 0.005(7) -0.005(6)
K18 0.066(9) 0.039(7) 0.073(9) -0.003(6) 0.051(8) -0.003(6)
K19 0.076(10) 0.061(8) 0.069(9) -0.022(7) 0.001(7) -0.008(7)
K20 0.102(12) 0.113(13) 0.082(11) -0.054(10) 0.013(9) -0.038(10)
K21 0.107(13) 0.082(10) 0.083(11) -0.032(8) 0.011(9) -0.022(9)
K22 0.098(14) 0.070(11) 0.058(11) -0.014(9) 0.001(10) -0.001(10)
K23 0.055(9) 0.148(15) 0.082(11) -0.065(10) 0.018(8) 0.015(9)
K25 0.103(14) 0.067(11) 0.057(11) -0.027(8) 0.028(10) -0.026(10)
K26 0.103(14) 0.052(9) 0.065(11) -0.035(8) -0.027(10) -0.005(9)
K27 0.052(10) 0.089(13) 0.108(15) -0.062(11) 0.001(10) -0.004(9)
K28 0.063(11) 0.066(10) 0.076(12) -0.032(9) 0.034(9) -0.022(8)
K29 0.040(5) 0.045(5) 0.031(5) -0.004(4) 0.006(4) -0.005(4)
K30 0.033(5) 0.048(5) 0.031(5) -0.010(4) 0.009(4) -0.006(4)
O1 0.054(11) 0.019(8) 0.036(9) -0.005(6) -0.008(8) 0.012(7)
O2 0.070(11) 0.030(8) 0.015(8) -0.009(6) -0.003(7) -0.003(8)
O3 0.062(11) 0.027(8) 0.034(9) -0.009(7) 0.015(8) -0.008(8)
O4 0.037(10) 0.046(10) 0.049(11) -0.029(8) 0.017(8) -0.015(8)
O5 0.114(17) 0.040(11) 0.073(14) -0.031(10) 0.036(12) -0.038(11)
O6 0.118(19) 0.077(15) 0.079(16) -0.049(12) 0.048(14) -0.040(14)
O7 0.083(14) 0.080(14) 0.082(15) -0.063(12) 0.028(12) -0.045(11)
O8 0.068(14) 0.046(11) 0.083(15) -0.040(10) 0.003(11) -0.017(10)
O9 0.038(10) 0.054(12) 0.082(14) -0.044(10) 0.014(9) -0.011(9)
O10 0.061(13) 0.083(15) 0.14(2) -0.077(14) 0.008(13) -0.027(11)
O11 0.053(12) 0.109(16) 0.097(16) -0.079(14) -0.026(11) 0.005(11)
O12 0.052(12) 0.077(14) 0.075(15) -0.050(12) -0.009(11) 0.001(10)
O13 0.093(16) 0.114(17) 0.081(16) -0.065(14) -0.056(13) 0.017(13)
O14 0.073(13) 0.056(11) 0.062(13) -0.019(10) -0.033(10) 0.028(10)
O15 0.039(10) 0.039(9) 0.062(11) -0.039(8) 0.008(8) 0.007(7)
O16 0.050(10) 0.041(9) 0.028(9) -0.018(7) -0.008(7) 0.015(8)
O17 0.052(11) 0.040(10) 0.041(10) -0.024(8) 0.009(8) -0.005(8)
O18 0.027(8) 0.044(9) 0.031(9) -0.026(7) -0.002(7) 0.006(7)
O19 0.040(9) 0.038(9) 0.023(8) -0.016(7) 0.011(7) -0.001(7)
O20 0.033(9) 0.038(9) 0.043(10) -0.007(7) -0.002(7) -0.003(7)
O21 0.035(9) 0.034(9) 0.046(10) -0.025(7) 0.020(7) -0.002(7)
O22 0.048(10) 0.051(10) 0.051(11) -0.036(8) 0.018(8) -0.016(8)
O23 0.010(7) 0.030(8) 0.039(9) -0.015(7) -0.002(6) 0.000(6)
O24 0.052(11) 0.056(11) 0.060(12) -0.041(9) 0.009(9) -0.011(9)
O25 0.023(8) 0.059(10) 0.033(9) -0.028(8) -0.003(7) 0.004(7)
O26 0.035(9) 0.034(8) 0.042(9) -0.026(7) 0.013(7) -0.011(7)
O27 0.029(8) 0.030(8) 0.036(9) -0.015(7) -0.010(7) 0.004(7)
O28 0.042(9) 0.036(9) 0.029(9) -0.021(7) 0.002(7) 0.000(7)
O29 0.042(9) 0.036(8) 0.022(8) -0.016(6) 0.010(7) 0.003(7)
O30 0.030(8) 0.027(8) 0.019(8) -0.007(6) 0.012(6) -0.008(6)
O31 0.030(8) 0.014(7) 0.031(8) -0.010(6) 0.010(6) -0.002(6)
O32 0.022(8) 0.016(7) 0.025(8) -0.005(6) 0.002(6) 0.002(6)
O33 0.042(10) 0.027(8) 0.048(10) -0.019(7) 0.013(8) 0.000(7)
O34 0.044(10) 0.031(8) 0.033(9) -0.020(7) 0.001(7) 0.002(7)
O35 0.028(8) 0.037(9) 0.025(8) -0.013(7) 0.006(7) -0.005(7)
O36 0.050(10) 0.019(7) 0.011(7) -0.004(5) 0.011(6) 0.000(6)
O37 0.022(8) 0.029(8) 0.029(8) -0.012(6) 0.010(6) 0.001(6)
O38 0.034(9) 0.033(9) 0.036(9) -0.005(7) -0.006(7) 0.010(7)
O39 0.058(11) 0.025(8) 0.029(9) -0.011(6) 0.016(8) -0.003(7)
O40 0.032(9) 0.033(8) 0.031(9) -0.014(7) 0.004(7) -0.008(7)
O41 0.044(10) 0.018(7) 0.031(9) -0.004(6) 0.000(7) 0.009(7)
O42 0.053(11) 0.024(8) 0.051(11) -0.021(7) 0.021(8) -0.005(7)
O43 0.099(15) 0.015(8) 0.052(12) 0.016(7) 0.025(10) 0.003(9)
O44 0.117(18) 0.036(11) 0.106(18) 0.005(10) 0.070(15) -0.009(11)
O45 0.071(14) 0.064(13) 0.16(2) -0.033(13) 0.071(15) -0.052(11)
O46 0.072(14) 0.065(13) 0.084(16) -0.003(11) 0.057(12) -0.034(11)
O47 0.055(12) 0.041(10) 0.082(14) -0.013(9) 0.031(10) -0.023(9)
O48 0.059(13) 0.078(14) 0.087(16) -0.039(12) 0.005(11) -0.019(10)
O49 0.029(10) 0.055(11) 0.079(14) -0.026(10) 0.017(9) -0.003(8)
O50 0.028(10) 0.064(12) 0.081(14) -0.036(10) 0.004(9) 0.008(8)
O51 0.029(10) 0.104(16) 0.080(15) -0.023(12) -0.031(10) -0.002(10)
O52 0.036(10) 0.047(10) 0.042(10) -0.008(8) -0.002(8) 0.012(8)
O53 0.049(10) 0.041(9) 0.032(9) -0.023(7) -0.009(8) 0.010(8)
O54 0.039(9) 0.028(8) 0.034(9) -0.013(7) 0.003(7) 0.003(7)
O55 0.031(9) 0.033(8) 0.025(8) -0.007(7) 0.012(7) -0.010(7)
O56 0.038(9) 0.028(8) 0.035(9) -0.012(7) 0.021(7) -0.002(7)
O57 0.028(8) 0.025(8) 0.016(7) 0.005(6) 0.005(6) 0.002(6)
O58 0.040(10) 0.028(8) 0.043(10) -0.004(7) -0.002(8) -0.004(7)
O59 0.034(9) 0.017(7) 0.031(9) -0.005(6) 0.005(7) 0.009(6)
O60 0.044(10) 0.025(8) 0.031(9) -0.010(6) 0.011(7) 0.012(7)
O61 0.050(10) 0.029(8) 0.031(9) -0.018(7) 0.004(7) 0.005(7)
O62 0.068(11) 0.039(9) 0.018(8) -0.019(7) 0.018(8) -0.008(8)
O63 0.045(10) 0.036(9) 0.035(9) -0.018(7) 0.006(7) 0.003(7)
O64 0.056(11) 0.043(9) 0.025(9) -0.013(7) 0.011(8) -0.008(8)
O65 0.042(10) 0.036(9) 0.056(11) -0.020(8) 0.012(8) -0.003(8)
O66 0.045(10) 0.046(10) 0.054(11) -0.027(8) -0.011(8) 0.001(8)
O67 0.064(11) 0.027(8) 0.033(9) -0.014(7) -0.008(8) -0.005(8)
O68 0.034(9) 0.032(9) 0.055(11) -0.023(8) -0.014(8) 0.006(7)
O69 0.033(9) 0.036(9) 0.035(9) -0.014(7) -0.004(7) -0.001(7)
O70 0.109(16) 0.029(9) 0.046(11) 0.003(8) -0.028(11) 0.018(10)
O71 0.066(12) 0.036(9) 0.031(9) -0.003(7) -0.001(8) -0.018(8)
O72 0.061(11) 0.034(9) 0.023(8) -0.008(7) 0.011(8) -0.010(8)
O73 0.036(9) 0.033(8) 0.026(8) -0.005(6) -0.002(7) 0.005(7)
O74 0.054(10) 0.015(8) 0.024(8) -0.005(6) -0.005(7) -0.006(7)
O75 0.059(11) 0.015(7) 0.033(9) 0.002(6) 0.016(8) 0.002(7)
O76 0.040(10) 0.031(9) 0.027(9) -0.014(7) 0.003(8) -0.001(7)
O77 0.050(10) 0.012(8) 0.047(10) -0.006(7) -0.002(8) -0.017(7)
O78 0.034(9) 0.027(8) 0.047(10) -0.014(7) -0.003(7) 0.007(7)
O79 0.046(10) 0.025(8) 0.025(8) -0.010(6) -0.001(7) 0.006(7)
O80 0.072(12) 0.023(8) 0.020(8) 0.003(6) 0.011(8) 0.010(8)
O81 0.101(15) 0.035(10) 0.037(10) -0.011(8) 0.015(10) -0.010(10)
O82 0.080(13) 0.038(10) 0.039(11) -0.004(8) 0.009(9) 0.016(9)
O83 0.055(12) 0.059(11) 0.050(12) -0.016(9) 0.011(9) -0.001(9)
O84 0.059(12) 0.046(10) 0.046(11) -0.015(8) 0.002(9) -0.019(9)
O85 0.057(11) 0.022(8) 0.072(13) -0.021(8) 0.025(9) -0.008(8)
O86 0.057(11) 0.054(11) 0.040(10) -0.017(8) 0.023(9) -0.009(9)
O87 0.071(12) 0.023(9) 0.043(10) -0.006(7) 0.005(9) -0.001(8)
O88 0.073(13) 0.054(11) 0.058(12) -0.033(9) 0.036(10) -0.013(9)
O89 0.061(11) 0.036(9) 0.046(10) -0.024(8) 0.029(9) -0.008(8)
O90 0.048(10) 0.033(9) 0.029(9) -0.018(7) 0.020(8) 0.005(7)
O91 0.051(10) 0.042(9) 0.032(9) -0.017(7) 0.003(8) 0.006(8)
O92 0.065(12) 0.034(9) 0.034(9) -0.015(7) 0.009(8) -0.013(8)
O93 0.062(12) 0.059(11) 0.050(12) -0.018(9) 0.021(9) -0.012(9)
O94 0.045(11) 0.069(12) 0.062(12) -0.036(10) 0.015(9) 0.004(9)
O95 0.056(11) 0.038(9) 0.040(10) -0.016(8) 0.005(8) 0.010(8)
O96 0.057(11) 0.055(11) 0.035(10) -0.021(8) 0.011(8) 0.007(9)
O97 0.058(14) 0.136(19) 0.049(13) -0.025(12) -0.002(10) 0.013(13)
O98 0.061(14) 0.052(12) 0.13(2) -0.037(12) 0.015(13) -0.016(10)
O99 0.068(12) 0.044(10) 0.045(11) -0.017(8) -0.003(9) 0.003(9)
O100 0.044(10) 0.034(9) 0.043(10) -0.017(7) 0.002(8) 0.008(7)
O101 0.058(12) 0.042(10) 0.067(12) -0.037(9) 0.006(9) -0.004(8)
O102 0.062(12) 0.049(10) 0.043(11) -0.010(8) 0.008(9) -0.008(9)
O103 0.060(11) 0.038(9) 0.030(9) -0.009(7) 0.012(8) -0.020(8)
O104 0.054(11) 0.022(8) 0.045(10) -0.014(7) 0.002(8) -0.007(7)
O105 0.069(13) 0.035(9) 0.047(11) 0.007(8) 0.003(9) -0.008(9)
O106 0.047(10) 0.029(8) 0.020(8) 0.000(7) 0.003(7) -0.007(7)
O107 0.094(15) 0.037(10) 0.048(12) 0.002(8) 0.013(10) 0.007(10)
O108 0.043(10) 0.043(9) 0.031(9) -0.011(7) -0.008(7) -0.002(8)
O109 0.047(10) 0.031(9) 0.038(10) -0.001(7) 0.011(8) 0.007(7)
O110 0.037(10) 0.040(9) 0.029(9) -0.003(7) 0.004(8) -0.011(7)
O111 0.034(9) 0.050(10) 0.028(9) -0.009(7) -0.009(7) 0.004(7)
O112 0.045(10) 0.043(9) 0.038(10) -0.012(7) 0.018(8) 0.003(8)
O113 0.045(10) 0.040(10) 0.032(9) -0.009(7) 0.008(8) -0.013(8)
O114 0.042(9) 0.029(8) 0.035(9) -0.009(7) 0.016(7) 0.002(7)
O115 0.086(15) 0.066(13) 0.064(13) -0.041(10) -0.024(11) -0.001(11)
O116 0.048(11) 0.035(9) 0.039(10) -0.012(7) -0.003(8) -0.001(8)
O117 0.073(13) 0.049(11) 0.055(12) -0.028(9) 0.017(10) -0.019(9)
O118 0.084(17) 0.074(15) 0.18(3) -0.044(16) 0.062(17) -0.038(13)
O119 0.052(13) 0.108(17) 0.12(2) -0.059(15) 0.034(12) -0.032(12)
O120 0.084(16) 0.094(16) 0.13(2) -0.088(16) -0.017(14) -0.009(13)
O121 0.045(12) 0.110(17) 0.14(2) -0.102(16) -0.044(12) 0.022(11)
O122 0.022(7) 0.034(8) 0.011(7) -0.013(6) 0.005(6) -0.010(6)
O123 0.044(10) 0.024(8) 0.025(8) -0.006(6) -0.012(7) 0.010(7)
O124 0.033(9) 0.051(10) 0.048(10) -0.025(8) -0.003(8) 0.004(8)
O125 0.044(10) 0.063(11) 0.041(10) -0.029(8) 0.000(8) -0.007(8)
O126 0.036(9) 0.070(11) 0.035(10) -0.032(8) -0.019(8) 0.016(8)
O127 0.024(9) 0.064(11) 0.044(10) -0.030(8) -0.003(7) -0.010(8)
O128 0.048(10) 0.030(8) 0.038(9) -0.022(7) 0.012(8) -0.011(7)
O129 0.070(13) 0.065(12) 0.037(10) -0.031(9) 0.000(9) -0.014(9)
O130 0.050(11) 0.043(9) 0.045(10) -0.026(8) 0.001(8) -0.010(8)
O131 0.045(10) 0.042(9) 0.019(8) -0.015(7) 0.005(7) -0.014(7)
O132 0.042(9) 0.029(8) 0.042(10) -0.025(7) 0.004(7) -0.002(7)
O133 0.043(9) 0.028(8) 0.021(8) -0.013(6) 0.003(7) -0.007(7)
O134 0.048(10) 0.042(9) 0.034(9) -0.023(7) 0.013(8) -0.002(8)
O135 0.041(10) 0.048(9) 0.017(8) -0.005(7) 0.009(7) -0.002(7)
O136 0.021(8) 0.021(7) 0.027(8) -0.004(6) 0.012(6) 0.006(6)
O137 0.035(9) 0.031(8) 0.020(8) -0.013(6) 0.002(6) -0.007(7)
O138 0.033(8) 0.021(7) 0.021(8) -0.004(6) 0.001(6) -0.011(6)
O139 0.016(7) 0.034(8) 0.019(8) -0.005(6) 0.002(6) -0.003(6)
O140 0.015(7) 0.034(8) 0.017(7) -0.007(6) -0.007(6) 0.005(6)
O141 0.025(8) 0.043(9) 0.031(9) -0.020(7) 0.006(7) -0.008(7)
O142 0.027(8) 0.037(8) 0.019(8) -0.008(6) -0.004(6) 0.002(7)
O143 0.024(8) 0.035(8) 0.023(8) -0.011(6) -0.003(6) 0.001(6)
O144 0.021(8) 0.064(10) 0.019(8) -0.022(7) 0.008(6) -0.006(7)
O145 0.027(8) 0.030(8) 0.016(7) -0.005(6) -0.007(6) 0.004(6)
O146 0.049(10) 0.038(9) 0.019(8) -0.012(7) -0.001(7) -0.001(7)
O147 0.046(10) 0.044(9) 0.036(9) -0.020(7) -0.005(8) -0.020(8)
O148 0.045(10) 0.022(8) 0.030(9) 0.002(6) 0.002(7) -0.007(7)
O149 0.045(9) 0.019(7) 0.031(9) -0.013(6) 0.001(7) -0.002(7)
O150 0.046(10) 0.036(9) 0.027(9) -0.009(7) 0.001(7) -0.012(7)
O151 0.029(8) 0.019(7) 0.022(8) -0.012(6) 0.002(6) -0.006(6)
O152 0.035(9) 0.040(9) 0.038(9) -0.009(7) 0.014(7) -0.011(7)
O153 0.047(10) 0.027(8) 0.017(8) -0.002(6) 0.012(7) -0.008(7)
O154 0.035(9) 0.018(7) 0.018(8) 0.003(6) 0.003(6) 0.008(6)
O155 0.029(8) 0.020(7) 0.023(8) -0.009(6) 0.001(6) 0.005(6)
O156 0.033(9) 0.023(7) 0.018(8) 0.008(6) -0.004(6) -0.002(6)
O157 0.032(8) 0.030(8) 0.018(7) -0.016(6) -0.004(6) 0.000(6)
O158 0.026(8) 0.029(8) 0.013(7) 0.000(6) 0.008(6) -0.003(6)
O159 0.029(8) 0.026(8) 0.025(8) -0.008(6) 0.008(6) 0.000(6)
O160 0.024(7) 0.018(7) 0.019(7) -0.011(5) 0.009(6) -0.001(6)
O161 0.033(8) 0.026(7) 0.010(7) -0.003(6) -0.003(6) 0.005(6)
O162 0.021(8) 0.047(9) 0.020(8) -0.008(7) -0.005(6) -0.004(7)
O163 0.031(8) 0.021(7) 0.010(7) -0.005(5) -0.002(6) 0.000(6)
O164 0.009(7) 0.022(7) 0.019(7) -0.006(5) 0.005(5) -0.005(5)
O165 0.023(8) 0.028(7) 0.012(7) -0.009(6) 0.002(6) 0.000(6)
O166 0.020(8) 0.035(8) 0.027(8) -0.002(6) -0.001(6) -0.004(6)
O167 0.019(8) 0.047(9) 0.015(7) -0.007(6) 0.005(6) -0.012(7)
O168 0.023(8) 0.045(9) 0.024(8) -0.012(7) -0.003(6) 0.000(7)
O169 0.024(8) 0.041(9) 0.025(8) -0.001(7) 0.007(6) 0.001(7)
O171 0.023(8) 0.030(8) 0.016(7) -0.007(6) -0.001(6) -0.008(6)
O172 0.017(7) 0.050(9) 0.016(7) -0.017(6) 0.000(6) -0.005(6)
O173 0.043(9) 0.038(8) 0.005(7) 0.000(6) -0.007(6) -0.008(7)
O176 0.028(8) 0.037(8) 0.005(7) -0.003(6) 0.001(6) -0.013(6)
O177 0.024(8) 0.026(7) 0.019(8) -0.007(6) -0.002(6) 0.003(6)
O178 0.037(9) 0.048(9) 0.020(8) -0.016(7) 0.008(7) -0.011(7)
O179 0.029(9) 0.038(9) 0.032(9) -0.013(7) 0.006(7) 0.001(7)
O180 0.025(8) 0.027(8) 0.009(7) 0.000(6) 0.003(6) -0.001(6)
O181 0.032(8) 0.032(8) 0.010(7) -0.008(6) 0.000(6) 0.007(6)
O182 0.029(8) 0.019(7) 0.024(8) -0.006(6) 0.003(6) 0.007(6)
O183 0.023(8) 0.013(7) 0.045(9) 0.001(6) 0.004(7) 0.011(6)
O184 0.033(9) 0.035(9) 0.043(10) -0.022(7) -0.003(7) 0.010(7)
O185 0.030(9) 0.036(9) 0.046(10) -0.023(7) 0.007(7) 0.004(7)
O186 0.019(8) 0.039(9) 0.036(9) -0.003(7) 0.001(7) 0.014(7)
O187 0.054(10) 0.040(9) 0.026(9) -0.017(7) 0.018(7) -0.001(8)
O188 0.031(8) 0.023(7) 0.026(8) -0.010(6) -0.001(6) 0.009(6)
O189 0.028(8) 0.037(9) 0.034(9) -0.010(7) 0.010(7) -0.005(7)
O190 0.033(9) 0.035(9) 0.049(10) -0.018(7) 0.019(8) -0.004(7)
O191 0.023(8) 0.034(8) 0.033(9) -0.020(7) 0.011(7) 0.002(6)
O192 0.029(9) 0.061(11) 0.044(10) -0.013(8) 0.006(8) 0.003(8)
O193 0.018(8) 0.065(11) 0.039(9) -0.031(8) 0.013(7) -0.012(7)
O194 0.036(9) 0.035(9) 0.030(9) -0.002(7) 0.009(7) 0.008(7)
O195 0.025(8) 0.027(8) 0.032(8) -0.014(6) 0.007(7) -0.009(6)
O196 0.038(10) 0.069(12) 0.040(10) -0.014(9) -0.001(8) 0.007(9)
O197 0.037(9) 0.042(9) 0.034(9) -0.007(7) 0.021(8) 0.003(7)
O198 0.028(9) 0.078(12) 0.027(9) -0.029(8) 0.009(7) -0.009(8)
O199 0.026(8) 0.030(8) 0.046(10) -0.024(7) 0.012(7) -0.002(6)
O200 0.034(9) 0.027(8) 0.047(10) -0.007(7) 0.010(7) -0.004(7)
O201 0.043(11) 0.060(11) 0.042(11) 0.000(8) -0.005(8) -0.010(9)
O202 0.029(9) 0.039(9) 0.051(10) -0.019(8) 0.016(7) -0.010(7)
O203 0.026(8) 0.039(8) 0.022(8) -0.016(6) 0.009(6) -0.017(7)
O204 0.058(12) 0.058(11) 0.042(11) -0.022(8) 0.017(9) -0.011(9)
O205 0.043(10) 0.036(9) 0.048(10) -0.013(7) 0.013(8) -0.008(7)
O206 0.088(15) 0.048(11) 0.043(11) 0.005(9) 0.015(10) 0.008(10)
O207 0.086(16) 0.048(12) 0.14(2) -0.007(12) 0.039(15) -0.014(11)
O208 0.056(12) 0.070(13) 0.053(12) 0.006(10) 0.013(10) 0.016(10)
O209 0.066(14) 0.066(13) 0.080(15) -0.041(12) 0.004(11) 0.007(10)
O210 0.085(17) 0.054(14) 0.19(3) -0.007(15) -0.017(17) -0.022(12)
O211 0.16(3) 0.053(14) 0.16(3) -0.038(15) 0.01(2) -0.029(15)
O212 0.106(16) 0.025(9) 0.072(14) -0.012(9) -0.013(12) -0.013(10)
O213 0.13(2) 0.068(15) 0.11(2) -0.017(13) -0.032(16) -0.043(14)
O214 0.14(2) 0.058(14) 0.095(18) -0.020(12) 0.001(16) -0.005(14)
O215 0.24(4) 0.11(2) 0.10(2) -0.045(17) -0.03(2) -0.04(2)
O216 0.13(2) 0.075(15) 0.072(16) -0.033(12) 0.000(14) -0.019(14)
O217 0.063(14) 0.039(11) 0.15(2) -0.052(13) 0.031(14) -0.016(10)
O218 0.064(15) 0.088(16) 0.12(2) -0.028(14) 0.001(13) -0.019(12)
O221 0.079(15) 0.071(14) 0.081(16) -0.015(11) 0.008(12) -0.008(11)
O222 0.043(10) 0.029(8) 0.053(11) -0.019(7) 0.012(8) -0.009(7)
O223 0.019(8) 0.073(11) 0.036(9) -0.036(8) 0.004(7) -0.009(7)
O224 0.019(8) 0.030(8) 0.037(9) -0.012(7) -0.001(7) -0.010(6)
O225 0.043(10) 0.084(13) 0.030(9) -0.014(9) -0.001(8) -0.034(9)
O226 0.022(8) 0.045(9) 0.027(8) -0.007(7) -0.006(7) -0.003(7)
O227 0.026(9) 0.085(13) 0.039(10) -0.023(9) 0.016(7) -0.023(8)
O228 0.032(9) 0.065(11) 0.039(10) -0.012(8) 0.009(8) -0.009(8)
O229 0.038(11) 0.113(16) 0.037(11) -0.022(10) -0.001(8) -0.026(10)
O230 0.047(11) 0.091(14) 0.049(12) -0.023(10) 0.021(9) -0.023(10)
O231 0.023(8) 0.061(11) 0.036(10) -0.010(8) 0.014(7) -0.010(7)
O232 0.024(8) 0.057(10) 0.037(10) -0.017(8) 0.001(7) 0.001(7)
O233 0.018(8) 0.046(9) 0.040(10) -0.011(7) 0.018(7) -0.013(7)
O234 0.034(9) 0.048(10) 0.024(9) -0.003(7) 0.014(7) -0.002(7)
O235 0.027(8) 0.038(9) 0.019(8) 0.001(6) -0.008(6) -0.010(7)
O236 0.027(8) 0.033(8) 0.031(9) -0.009(6) 0.000(7) -0.012(7)
O237 0.035(9) 0.020(8) 0.047(10) -0.002(7) 0.008(7) 0.005(7)
O238 0.065(12) 0.058(11) 0.038(11) -0.002(8) 0.008(9) 0.014(9)
O239 0.048(10) 0.032(9) 0.043(10) -0.017(7) 0.012(8) -0.008(8)
O240 0.041(9) 0.030(8) 0.025(8) -0.005(6) 0.009(7) -0.005(7)
O241 0.039(11) 0.119(18) 0.14(2) -0.104(16) 0.027(12) -0.022(11)
O242 0.025(8) 0.026(8) 0.036(9) -0.013(7) 0.011(7) -0.006(6)
O243 0.019(7) 0.031(8) 0.014(7) -0.004(6) -0.002(6) -0.008(6)
O244 0.038(9) 0.031(8) 0.011(7) -0.002(6) 0.009(6) -0.005(7)
O304 0.024(10) 0.062(13) 0.046(14) 0.002(11) 0.023(10) 0.004(8)
O305 0.020(8) 0.031(8) 0.026(8) -0.005(6) 0.004(6) -0.006(6)
O306 0.012(7) 0.076(11) 0.028(9) -0.019(8) 0.008(6) -0.017(7)
O308 0.054(11) 0.026(8) 0.048(11) -0.003(7) -0.003(8) -0.005(8)
O309 0.026(9) 0.046(10) 0.044(10) -0.005(8) 0.001(7) -0.004(7)
O310 0.023(8) 0.031(8) 0.027(8) -0.010(6) -0.003(6) 0.000(6)
O311 0.035(10) 0.081(13) 0.044(11) -0.030(9) -0.001(8) -0.004(9)
O312 0.052(10) 0.037(9) 0.040(10) -0.029(7) -0.017(8) 0.013(8)
O313 0.052(11) 0.019(8) 0.042(10) 0.015(7) 0.011(8) 0.018(7)
O318 0.065(12) 0.046(10) 0.067(13) -0.030(9) -0.007(10) -0.002(9)
O319 0.100(16) 0.048(11) 0.055(12) -0.010(9) 0.030(11) -0.033(11)
O320 0.042(11) 0.113(16) 0.043(11) -0.033(10) 0.001(9) -0.036(10)
O321 0.075(14) 0.040(10) 0.062(13) 0.000(9) -0.010(10) -0.012(9)
O322 0.086(15) 0.069(13) 0.060(13) -0.011(10) -0.025(11) -0.011(11)
O323 0.048(12) 0.066(12) 0.088(15) 0.007(11) -0.050(11) -0.013(9)
O324 0.030(9) 0.043(10) 0.096(15) -0.024(9) 0.041(9) -0.009(8)
O325 0.115(17) 0.023(9) 0.056(12) -0.002(8) -0.015(11) -0.044(10)
O326 0.067(12) 0.038(10) 0.050(11) 0.004(8) 0.018(9) -0.001(9)
O327 0.093(16) 0.073(14) 0.075(15) -0.030(11) 0.033(12) -0.036(12)
O329 0.035(12) 0.063(14) 0.049(13) -0.033(11) 0.013(10) 0.001(10)
O330 0.091(14) 0.050(11) 0.033(10) -0.023(8) -0.002(9) 0.010(10)
O331 0.079(15) 0.117(17) 0.068(14) -0.050(12) 0.011(11) -0.064(13)
O332 0.032(10) 0.17(2) 0.039(11) -0.054(12) 0.003(8) -0.009(12)
O333 0.086(15) 0.060(12) 0.078(15) -0.030(11) 0.032(12) -0.018(11)
O334 0.073(14) 0.096(16) 0.094(17) -0.065(13) -0.009(12) 0.021(12)
O335 0.095(16) 0.058(12) 0.062(13) -0.030(10) 0.016(11) 0.012(11)
O336 0.118(18) 0.108(17) 0.092(17) -0.075(14) 0.076(15) -0.061(14)
O337 0.054(13) 0.049(12) 0.126(19) -0.024(12) -0.004(12) 0.005(9)
O338 0.082(15) 0.065(13) 0.058(13) -0.003(10) 0.007(11) -0.016(11)
O340 0.072(14) 0.078(14) 0.063(14) -0.009(11) 0.008(11) 0.004(11)
O341 0.033(11) 0.075(14) 0.103(17) 0.008(12) 0.007(11) 0.004(10)
O342 0.096(16) 0.050(12) 0.065(14) 0.004(10) -0.004(12) -0.005(11)
O343 0.111(18) 0.043(11) 0.097(17) -0.017(11) -0.012(14) -0.030(11)
O344 0.068(15) 0.114(18) 0.085(17) -0.018(13) 0.012(12) -0.050(13)
O346 0.104(18) 0.016(10) 0.14(2) 0.022(11) -0.031(16) -0.006(10)
O347 0.061(14) 0.107(17) 0.068(15) -0.010(12) 0.023(11) 0.010(12)
O348 0.095(17) 0.067(13) 0.081(16) -0.002(11) 0.042(13) 0.030(12)
O349 0.113(18) 0.110(17) 0.053(14) -0.038(12) 0.030(12) 0.027(14)
O350 0.099(17) 0.082(15) 0.086(16) -0.030(12) 0.059(13) -0.019(13)
O351 0.13(2) 0.087(16) 0.12(2) -0.072(15) 0.086(17) -0.049(15)
O352 0.080(16) 0.083(15) 0.106(19) -0.012(13) 0.008(13) -0.040(12)
O353 0.087(16) 0.064(14) 0.101(18) -0.002(12) -0.011(13) -0.016(12)
O356 0.097(17) 0.116(18) 0.047(13) -0.020(12) 0.039(12) -0.027(14)
O357 0.090(15) 0.024(9) 0.103(17) -0.001(10) -0.035(13) 0.003(9)
O358 0.083(16) 0.096(17) 0.103(19) -0.044(14) 0.024(14) -0.034(13)
O360 0.094(17) 0.059(13) 0.098(18) -0.003(12) 0.001(13) -0.009(12)
O365 0.108(18) 0.064(13) 0.095(17) -0.028(12) 0.053(14) 0.003(12)
O367 0.065(15) 0.13(2) 0.083(17) 0.016(14) -0.040(13) -0.024(14)
O369 0.075(16) 0.121(19) 0.081(17) -0.004(14) 0.010(13) 0.012(14)
O371 0.086(17) 0.114(19) 0.094(18) -0.047(15) -0.005(14) 0.031(14)
O373 0.067(15) 0.090(17) 0.21(3) -0.085(19) 0.037(17) -0.019(13)
O374 0.075(15) 0.052(13) 0.18(3) -0.053(14) 0.051(16) -0.003(11)
O375 0.096(17) 0.121(19) 0.066(15) -0.021(13) -0.006(13) -0.043(15)
O376 0.063(14) 0.102(17) 0.13(2) -0.049(15) 0.032(14) -0.031(13)
O377 0.082(18) 0.094(19) 0.058(16) 0.001(13) -0.031(14) -0.061(15)
O378 0.067(17) 0.072(16) 0.072(18) -0.028(14) -0.016(14) 0.009(13)
O379 0.068(15) 0.107(18) 0.16(2) -0.093(18) 0.025(15) -0.034(13)
O380 0.15(3) 0.054(15) 0.049(16) -0.008(12) -0.012(16) -0.042(16)
O381 0.11(2) 0.075(18) 0.09(2) -0.047(16) -0.040(18) 0.016(16)
N1 0.14(3) 0.10(2) 0.031(15) 0.003(14) 0.051(16) -0.025(19)
N3 0.072(19) 0.066(18) 0.11(2) -0.021(16) -0.001(17) 0.004(14)
C1 0.050(17) 0.048(18) 0.10(2) -0.060(17) 0.039(16) -0.038(14)
C2 0.022(14) 0.039(16) 0.09(2) -0.038(16) 0.018(14) 0.001(12)
C3 0.029(14) 0.041(16) 0.058(17) -0.028(13) 0.002(12) -0.008(12)
C4 0.047(16) 0.057(17) 0.043(16) -0.037(14) 0.027(13) -0.008(13)
C8 0.023(12) 0.021(11) 0.012(10) 0.005(8) 0.002(9) 0.014(9)
C9 0.040(15) 0.037(14) 0.051(16) -0.027(12) 0.032(13) -0.022(12)
C10 0.020(13) 0.049(16) 0.08(2) -0.034(15) 0.018(13) -0.017(12)
C11 0.050(16) 0.024(12) 0.037(14) -0.020(10) 0.008(12) -0.010(11)
C12 0.023(12) 0.032(12) 0.038(14) -0.027(11) 0.001(10) -0.005(10)
C13 0.059(16) 0.027(13) 0.009(11) -0.008(9) 0.003(10) 0.003(12)
C14 0.057(17) 0.020(12) 0.016(12) -0.002(9) 0.007(11) -0.009(11)
C15 0.039(14) 0.010(11) 0.033(13) -0.002(9) 0.003(11) 0.001(10)
C16 0.053(16) 0.030(13) 0.022(12) -0.013(10) -0.003(12) 0.009(12)
C17 0.047(16) 0.022(12) 0.047(16) -0.016(11) 0.016(13) 0.005(12)
C18 0.052(16) 0.024(12) 0.021(12) -0.005(10) 0.020(11) 0.000(11)
C19 0.047(16) 0.035(14) 0.030(13) -0.013(11) -0.021(12) 0.008(12)
C20 0.038(15) 0.026(13) 0.030(13) -0.004(11) -0.010(11) 0.016(11)
C22 0.055(17) 0.046(15) 0.022(13) -0.021(11) -0.005(11) 0.006(12)
C23 0.055(17) 0.029(13) 0.014(12) -0.004(9) -0.003(11) 0.002(12)
C24 0.052(17) 0.022(12) 0.031(14) -0.001(10) -0.002(12) 0.006(11)
C26 0.017(11) 0.027(12) 0.027(12) -0.014(9) 0.006(9) -0.005(9)
C27 0.025(12) 0.019(11) 0.022(12) -0.005(9) 0.002(9) -0.004(9)
C28 0.021(11) 0.028(12) 0.036(13) -0.027(10) -0.007(10) -0.001(9)
C29 0.038(13) 0.013(10) 0.013(10) -0.003(8) 0.003(9) -0.006(9)
C31 0.011(10) 0.029(11) 0.029(12) -0.018(9) -0.004(9) 0.003(9)
C33 0.020(12) 0.023(11) 0.038(13) -0.016(10) 0.012(10) -0.006(9)
C34 0.026(12) 0.016(10) 0.031(13) -0.001(9) -0.010(10) -0.005(9)
C35 0.008(10) 0.023(11) 0.037(13) -0.015(9) 0.003(9) -0.003(8)
C36 0.011(10) 0.032(12) 0.034(13) -0.014(10) 0.006(9) 0.000(9)
C37 0.038(14) 0.041(13) 0.011(10) -0.010(9) 0.001(10) -0.027(11)
C38 0.030(13) 0.020(11) 0.036(14) -0.001(10) 0.013(11) 0.000(10)
C39 0.027(13) 0.029(12) 0.028(13) 0.002(10) 0.001(10) -0.009(10)
C40 0.011(11) 0.024(11) 0.035(13) -0.001(9) 0.004(9) 0.000(9)
C41 0.027(13) 0.030(12) 0.030(13) -0.009(10) -0.001(10) -0.008(10)
C42 0.022(12) 0.039(13) 0.022(12) -0.006(10) -0.001(10) -0.008(10)
C43 0.015(11) 0.023(11) 0.042(14) -0.010(10) -0.003(10) 0.000(9)
C44 0.015(11) 0.014(11) 0.056(16) -0.008(10) 0.010(11) -0.007(9)
C45 0.043(17) 0.046(18) 0.08(2) 0.013(16) -0.007(16) 0.025(14)
C46 0.07(2) 0.044(17) 0.08(2) -0.029(16) -0.011(17) -0.023(15)
C47 0.034(16) 0.06(2) 0.10(3) -0.042(18) 0.012(16) -0.021(14)
C49 0.08(2) 0.11(3) 0.05(2) -0.018(19) -0.037(18) 0.03(2)
C52 0.16(4) 0.05(2) 0.08(2) -0.015(17) 0.05(2) -0.02(2)

loop_
_atom_type_symbol
_atom_type_description
_atom_type_scat_dispersion_real
_atom_type_scat_dispersion_imag
_atom_type_scat_source
Mo Mo -1.6832 0.6857 'International Tables Vol C Tables 4.2.6.8 and 6.1.1.4'
Se Se -0.0929 2.2259 'International Tables Vol C Tables 4.2.6.8 and 6.1.1.4'
S S 0.1246 0.1234 'International Tables Vol C Tables 4.2.6.8 and 6.1.1.4'
K K 0.2009 0.2494 'International Tables Vol C Tables 4.2.6.8 and 6.1.1.4'
O O 0.0106 0.0060 'International Tables Vol C Tables 4.2.6.8 and 6.1.1.4'
N N 0.0061 0.0033 'International Tables Vol C Tables 4.2.6.8 and 6.1.1.4'
C C 0.0033 0.0016 'International Tables Vol C Tables 4.2.6.8 and 6.1.1.4'
H H 0.0000 0.0000 'International Tables Vol C Tables 4.2.6.8 and 6.1.1.4'

loop_
_geom_angle_atom_site_label_1
_geom_angle_atom_site_label_2
_geom_angle_atom_site_label_3
_geom_angle
_geom_angle_site_symmetry_1
_geom_angle_site_symmetry_3
O1 Mo1 O21 103.4(7) . .
O1 Mo1 O3 100.5(7) . .
O21 Mo1 O3 98.6(6) . .
O1 Mo1 O19 101.7(6) . .
O21 Mo1 O19 93.1(6) . .
O3 Mo1 O19 151.7(6) . .
O1 Mo1 O2 95.0(7) . .
O21 Mo1 O2 161.0(6) . .
O3 Mo1 O2 82.5(6) . .
O19 Mo1 O2 78.3(5) . .
O1 Mo1 O4 170.6(7) . .
O21 Mo1 O4 84.6(6) . .
O3 Mo1 O4 73.0(6) . .
O19 Mo1 O4 82.6(6) . .
O2 Mo1 O4 77.7(6) . .
O1 Mo1 K14 40.4(5) . .
O21 Mo1 K14 92.0(5) . .
O3 Mo1 K14 141.0(5) . .
O19 Mo1 K14 63.5(5) . .
O2 Mo1 K14 99.0(4) . .
O4 Mo1 K14 145.8(4) . .
O1 Mo1 K8 123.0(5) . .
O21 Mo1 K8 119.9(5) . .
O3 Mo1 K8 107.0(5) . .
O19 Mo1 K8 45.4(4) . .
O2 Mo1 K8 43.1(4) . .
O4 Mo1 K8 54.7(4) . .
K14 Mo1 K8 99.68(16) . .
O20 Mo2 O18 103.2(7) . .
O20 Mo2 O16 100.7(7) . .
O18 Mo2 O16 99.4(6) . .
O20 Mo2 O19 101.1(7) . .
O18 Mo2 O19 92.1(6) . .
O16 Mo2 O19 152.2(7) . .
O20 Mo2 O63 95.5(7) . .
O18 Mo2 O63 160.3(7) . .
O16 Mo2 O63 83.0(6) . .
O19 Mo2 O63 78.0(5) . .
O20 Mo2 O17 170.5(6) . .
O18 Mo2 O17 85.0(6) . .
O16 Mo2 O17 72.9(7) . .
O19 Mo2 O17 83.2(6) . .
O63 Mo2 O17 77.0(5) . .
O20 Mo2 K14 39.6(5) . .
O18 Mo2 K14 91.2(4) . .
O16 Mo2 K14 140.2(5) . .
O19 Mo2 K14 63.8(4) . .
O63 Mo2 K14 99.4(4) . .
O17 Mo2 K14 146.6(4) . .
O20 Mo2 K8 122.5(5) . .
O18 Mo2 K8 120.2(5) . .
O16 Mo2 K8 106.8(5) . .
O19 Mo2 K8 46.2(4) . .
O63 Mo2 K8 41.7(4) . .
O17 Mo2 K8 54.9(4) . .
K14 Mo2 K8 100.34(16) . .
O5 Mo3 O3 98.2(8) . .
O5 Mo3 O117 94.7(8) . .
O3 Mo3 O117 79.2(6) . .
O5 Mo3 S1 104.2(7) . .
O3 Mo3 S1 153.4(4) . .
O117 Mo3 S1 84.6(5) . .
O5 Mo3 S72 101.4(6) . .
O3 Mo3 S72 86.7(4) . .
O117 Mo3 S72 159.9(5) . .
S1 Mo3 S72 102.7(3) . .
O5 Mo3 O4 163.9(8) . .
O3 Mo3 O4 67.8(5) . .
O117 Mo3 O4 75.5(6) . .
S1 Mo3 O4 87.8(4) . .
S72 Mo3 O4 86.0(4) . .
O5 Mo3 Mo4 100.2(6) . .
O3 Mo3 Mo4 137.5(4) . .
O117 Mo3 Mo4 136.2(5) . .
S1 Mo3 Mo4 51.95(19) . .
S72 Mo3 Mo4 52.29(19) . .
O4 Mo3 Mo4 95.6(4) . .
O6 Mo4 O7 102.2(10) . .
O6 Mo4 O8 100.9(8) . .
O7 Mo4 O8 69.6(7) . .
O6 Mo4 O9 169.4(9) . .
O7 Mo4 O9 70.0(7) . .
O8 Mo4 O9 70.0(6) . .
O6 Mo4 S1 102.1(7) . .
O7 Mo4 S1 90.1(5) . .
O8 Mo4 S1 152.0(6) . .
O9 Mo4 S1 85.3(5) . .
O6 Mo4 S72 102.2(8) . .
O7 Mo4 S72 150.1(6) . .
O8 Mo4 S72 89.0(6) . .
O9 Mo4 S72 83.4(5) . .
S1 Mo4 S72 101.5(3) . .
O6 Mo4 Mo3 99.1(8) . .
O7 Mo4 Mo3 139.2(5) . .
O8 Mo4 Mo3 138.8(5) . .
O9 Mo4 Mo3 91.4(4) . .
S1 Mo4 Mo3 51.4(2) . .
S72 Mo4 Mo3 51.59(17) . .
O10 Mo5 O8 101.5(8) . .
O10 Mo5 O7 100.4(9) . .
O8 Mo5 O7 69.6(8) . .
O10 Mo5 S2 103.3(8) . .
O8 Mo5 S2 86.8(6) . .
O7 Mo5 S2 149.4(6) . .
O10 Mo5 S3 102.8(7) . .
O8 Mo5 S3 150.6(5) . .
O7 Mo5 S3 89.9(6) . .
S2 Mo5 S3 103.3(3) . .
O10 Mo5 O9 165.4(9) . .
O8 Mo5 O9 67.7(6) . .
O7 Mo5 O9 67.2(6) . .
S2 Mo5 O9 86.3(5) . .
S3 Mo5 O9 85.2(4) . .
O10 Mo5 Mo6 101.5(8) . .
O8 Mo5 Mo6 136.8(5) . .
O7 Mo5 Mo6 139.5(5) . .
S2 Mo5 Mo6 52.6(2) . .
S3 Mo5 Mo6 52.1(3) . .
O9 Mo5 Mo6 93.0(4) . .
O120 Mo6 O11 102.2(10) . .
O120 Mo6 O121 99.4(8) . .
O11 Mo6 O121 71.4(8) . .
O120 Mo6 S3 101.7(9) . .
O11 Mo6 S3 151.1(5) . .
O121 Mo6 S3 88.8(7) . .
O120 Mo6 S2 103.3(7) . .
O11 Mo6 S2 88.5(5) . .
O121 Mo6 S2 152.4(6) . .
S3 Mo6 S2 101.6(3) . .
O120 Mo6 O12 165.6(9) . .
O11 Mo6 O12 68.4(7) . .
O121 Mo6 O12 67.6(6) . .
S3 Mo6 O12 84.8(5) . .
S2 Mo6 O12 87.8(5) . .
O120 Mo6 Mo5 100.5(8) . .
O11 Mo6 Mo5 137.5(5) . .
O121 Mo6 Mo5 138.4(7) . .
S3 Mo6 Mo5 51.6(2) . .
S2 Mo6 Mo5 51.3(2) . .
O12 Mo6 Mo5 93.7(5) . .
O13 Mo7 O11 100.1(9) . .
O13 Mo7 O121 100.2(10) . .
O11 Mo7 O121 70.4(7) . .
O13 Mo7 O12 166.2(9) . .
O11 Mo7 O12 68.9(7) . .
O121 Mo7 O12 68.8(7) . .
O13 Mo7 S5 104.7(7) . .
O11 Mo7 S5 149.2(7) . .
O121 Mo7 S5 87.3(5) . .
O12 Mo7 S5 83.6(5) . .
O13 Mo7 S4 104.4(9) . .
O11 Mo7 S4 88.6(5) . .
O121 Mo7 S4 150.1(5) . .
O12 Mo7 S4 84.1(5) . .
S5 Mo7 S4 102.5(3) . .
O13 Mo7 Mo8 101.1(7) . .
O11 Mo7 Mo8 139.0(5) . .
O121 Mo7 Mo8 138.0(5) . .
O12 Mo7 Mo8 92.7(5) . .
S5 Mo7 Mo8 52.4(2) . .
S4 Mo7 Mo8 52.25(17) . .
O14 Mo8 O16 101.0(8) . .
O14 Mo8 O15 97.7(8) . .
O16 Mo8 O15 78.6(6) . .
O14 Mo8 S4 103.1(7) . .
O16 Mo8 S4 87.1(4) . .
O15 Mo8 S4 156.6(5) . .
O14 Mo8 S5 103.6(7) . .
O16 Mo8 S5 151.2(5) . .
O15 Mo8 S5 83.6(5) . .
S4 Mo8 S5 101.5(3) . .
O14 Mo8 O17 165.4(8) . .
O16 Mo8 O17 67.2(6) . .
O15 Mo8 O17 72.2(5) . .
S4 Mo8 O17 85.3(4) . .
S5 Mo8 O17 85.9(4) . .
O14 Mo8 Mo7 99.1(7) . .
O16 Mo8 Mo7 137.5(4) . .
O15 Mo8 Mo7 134.7(5) . .
S4 Mo8 Mo7 51.9(2) . .
S5 Mo8 Mo7 51.70(19) . .
O17 Mo8 Mo7 95.4(4) . .
Mo5' Mo6' Mo7' 136.4(12) . .
Mo8' Mo7' Mo6' 140.0(14) . .
O22 Mo9 O18 99.3(6) . .
O22 Mo9 O21 99.3(7) . .
O18 Mo9 O21 78.5(5) . .
O22 Mo9 S6 102.0(6) . .
O18 Mo9 S6 85.3(4) . .
O21 Mo9 S6 155.1(4) . .
O22 Mo9 S7 101.4(5) . .
O18 Mo9 S7 155.6(4) . .
O21 Mo9 S7 85.5(4) . .
S6 Mo9 S7 102.7(2) . .
O22 Mo9 Mo10 97.2(5) . .
O18 Mo9 Mo10 136.9(4) . .
O21 Mo9 Mo10 137.1(4) . .
S6 Mo9 Mo10 52.26(14) . .
S7 Mo9 Mo10 52.35(15) . .
O24 Mo10 O25 98.9(7) . .
O24 Mo10 O26 99.8(6) . .
O25 Mo10 O26 69.9(5) . .
O24 Mo10 O27 167.4(6) . .
O25 Mo10 O27 70.5(5) . .
O26 Mo10 O27 70.7(5) . .
O24 Mo10 S6 103.5(6) . .
O25 Mo10 S6 90.2(4) . .
O26 Mo10 S6 151.4(4) . .
O27 Mo10 S6 83.6(4) . .
O24 Mo10 S7 103.0(6) . .
O25 Mo10 S7 151.4(4) . .
O26 Mo10 S7 88.2(4) . .
O27 Mo10 S7 85.3(4) . .
S6 Mo10 S7 102.3(2) . .
O24 Mo10 Mo9 99.7(5) . .
O25 Mo10 Mo9 140.9(4) . .
O26 Mo10 Mo9 138.9(4) . .
O27 Mo10 Mo9 92.8(3) . .
S6 Mo10 Mo9 52.03(15) . .
S7 Mo10 Mo9 52.19(14) . .
O28 Mo11 O25 101.1(6) . .
O28 Mo11 O26 98.2(6) . .
O25 Mo11 O26 70.0(6) . .
O28 Mo11 S8 103.5(5) . .
O25 Mo11 S8 88.1(5) . .
O26 Mo11 S8 151.7(4) . .
O28 Mo11 O27 166.8(6) . .
O25 Mo11 O27 70.1(5) . .
O26 Mo11 O27 69.8(5) . .
S8 Mo11 O27 86.4(4) . .
O28 Mo11 S9 101.7(5) . .
O25 Mo11 S9 151.8(4) . .
O26 Mo11 S9 90.4(4) . .
S8 Mo11 S9 102.4(2) . .
O27 Mo11 S9 84.3(3) . .
O28 Mo11 Mo12 99.9(5) . .
O25 Mo11 Mo12 138.1(4) . .
O26 Mo11 Mo12 140.9(4) . .
S8 Mo11 Mo12 51.88(15) . .
O27 Mo11 Mo12 93.0(4) . .
S9 Mo11 Mo12 52.09(15) . .
O28 Mo11 K19 45.9(5) . 2_676
O25 Mo11 K19 139.2(4) . 2_676
O26 Mo11 K19 89.3(4) . 2_676
S8 Mo11 K19 118.8(3) . 2_676
O27 Mo11 K19 136.0(4) . 2_676
S9 Mo11 K19 56.7(2) . 2_676
Mo12 Mo11 K19 79.2(2) . 2_676
O29 Mo12 O31 97.8(6) . .
O29 Mo12 O30 99.8(6) . .
O31 Mo12 O30 68.5(5) . .
O29 Mo12 O32 165.3(6) . .
O31 Mo12 O32 69.7(5) . .
O30 Mo12 O32 68.9(5) . .
O29 Mo12 S8 102.8(5) . .
O31 Mo12 S8 152.0(3) . .
O30 Mo12 S8 89.4(4) . .
O32 Mo12 S8 86.8(3) . .
O29 Mo12 S9 103.5(5) . .
O31 Mo12 S9 90.8(4) . .
O30 Mo12 S9 150.7(4) . .
O32 Mo12 S9 84.9(3) . .
S8 Mo12 S9 102.4(2) . .
O29 Mo12 Mo11 100.8(5) . .
O31 Mo12 Mo11 141.6(4) . .
O30 Mo12 Mo11 139.0(4) . .
O32 Mo12 Mo11 93.9(3) . .
S8 Mo12 Mo11 51.60(15) . .
S9 Mo12 Mo11 52.30(15) . .
O29 Mo12 K18' 54.1(7) . .
O31 Mo12 K18' 92.2(6) . .
O30 Mo12 K18' 48.6(6) . .
O32 Mo12 K18' 116.9(5) . .
S8 Mo12 K18' 84.9(5) . .
S9 Mo12 K18' 157.6(5) . .
Mo11 Mo12 K18' 125.9(5) . .
O29 Mo12 K18 55.5(5) . .
O31 Mo12 K18 73.9(4) . .
O30 Mo12 K18 44.5(4) . .
O32 Mo12 K18 111.9(4) . .
S8 Mo12 K18 102.6(3) . .
S9 Mo12 K18 150.5(2) . .
Mo11 Mo12 K18 143.4(2) . .
O33 Mo13 O30 99.8(6) . .
O33 Mo13 O31 99.3(6) . .
O30 Mo13 O31 68.4(5) . .
O33 Mo13 O32 167.0(6) . .
O30 Mo13 O32 69.9(5) . .
O31 Mo13 O32 69.8(5) . .
O33 Mo13 S11 102.3(5) . .
O30 Mo13 S11 151.1(4) . .
O31 Mo13 S11 89.8(4) . .
O32 Mo13 S11 85.2(4) . .
O33 Mo13 S10 103.4(5) . .
O30 Mo13 S10 90.4(4) . .
O31 Mo13 S10 151.3(4) . .
O32 Mo13 S10 85.1(3) . .
S11 Mo13 S10 102.20(18) . .
O33 Mo13 Mo14 99.7(5) . .
O30 Mo13 Mo14 140.9(3) . .
O31 Mo13 Mo14 139.9(4) . .
O32 Mo13 Mo14 93.3(3) . .
S11 Mo13 Mo14 51.69(12) . .
S10 Mo13 Mo14 52.21(14) . .
O34 Mo14 O36 99.0(6) . .
O34 Mo14 O37 98.6(6) . .
O36 Mo14 O37 77.5(5) . .
O34 Mo14 S11 101.2(5) . .
O36 Mo14 S11 155.5(4) . .
O37 Mo14 S11 85.9(4) . .
O34 Mo14 S10 101.9(5) . .
O36 Mo14 S10 86.7(4) . .
O37 Mo14 S10 155.8(4) . .
S11 Mo14 S10 102.44(18) . .
O34 Mo14 Mo13 97.5(5) . .
O36 Mo14 Mo13 138.1(4) . .
O37 Mo14 Mo13 137.1(3) . .
S11 Mo14 Mo13 51.93(13) . .
S10 Mo14 Mo13 52.22(13) . .
O34 Mo14 K27 40.0(5) . .
O36 Mo14 K27 137.0(5) . .
O37 Mo14 K27 94.0(5) . .
S11 Mo14 K27 61.2(3) . .
S10 Mo14 K27 109.9(3) . .
Mo13 Mo14 K27 74.1(2) . .
O38 Mo15 O36 103.5(7) . .
O38 Mo15 O39 101.3(7) . .
O36 Mo15 O39 98.1(6) . .
O38 Mo15 O59 101.8(7) . .
O36 Mo15 O59 91.8(5) . .
O39 Mo15 O59 152.0(6) . .
O38 Mo15 O41 96.0(6) . .
O36 Mo15 O41 159.7(6) . .
O39 Mo15 O41 83.5(5) . .
O59 Mo15 O41 78.5(5) . .
O38 Mo15 O40 170.3(6) . .
O36 Mo15 O40 84.8(6) . .
O39 Mo15 O40 72.3(6) . .
O59 Mo15 O40 82.7(6) . .
O41 Mo15 O40 76.4(5) . .
O38 Mo15 K14 40.4(5) . .
O36 Mo15 K14 91.2(5) . .
O39 Mo15 K14 141.6(5) . .
O59 Mo15 K14 63.6(4) . .
O41 Mo15 K14 100.2(4) . .
O40 Mo15 K14 145.9(3) . .
O38 Mo15 K10 123.1(5) . .
O36 Mo15 K10 119.7(5) . .
O39 Mo15 K10 107.0(5) . .
O59 Mo15 K10 46.3(4) . .
O41 Mo15 K10 41.9(4) . .
O40 Mo15 K10 54.4(4) . .
K14 Mo15 K10 100.32(18) . .
O58 Mo16 O37 103.1(7) . .
O58 Mo16 O54 100.9(7) . .
O37 Mo16 O54 99.6(6) . .
O58 Mo16 O59 102.4(6) . .
O37 Mo16 O59 92.5(6) . .
O54 Mo16 O59 150.6(6) . .
O58 Mo16 O57 94.7(6) . .
O37 Mo16 O57 161.3(6) . .
O54 Mo16 O57 82.4(5) . .
O59 Mo16 O57 78.0(5) . .
O58 Mo16 O55 169.2(6) . .
O37 Mo16 O55 85.9(6) . .
O54 Mo16 O55 71.3(6) . .
O59 Mo16 O55 83.0(5) . .
O57 Mo16 O55 77.0(5) . .
O58 Mo16 K14 40.1(5) . .
O37 Mo16 K14 92.5(5) . .
O54 Mo16 K14 140.9(5) . .
O59 Mo16 K14 64.2(4) . .
O57 Mo16 K14 97.6(4) . .
O55 Mo16 K14 147.0(3) . .
O58 Mo16 K10 124.3(5) . .
O37 Mo16 K10 119.2(5) . .
O54 Mo16 K10 105.6(5) . .
O59 Mo16 K10 45.7(4) . .
O57 Mo16 K10 43.4(4) . .
O55 Mo16 K10 53.5(4) . .
K14 Mo16 K10 100.33(18) . .
O52 Mo17 O54 102.1(7) . .
O52 Mo17 O53 95.5(6) . .
O54 Mo17 O53 78.9(6) . .
O52 Mo17 S12 102.8(5) . .
O54 Mo17 S12 86.5(4) . .
O53 Mo17 S12 158.6(4) . .
O52 Mo17 S13 103.6(6) . .
O54 Mo17 S13 150.2(4) . .
O53 Mo17 S13 83.8(5) . .
S12 Mo17 S13 102.2(3) . .
O52 Mo17 O55 165.4(6) . .
O54 Mo17 O55 66.9(5) . .
O53 Mo17 O55 73.4(5) . .
S12 Mo17 O55 86.5(3) . .
S13 Mo17 O55 85.1(4) . .
O52 Mo17 Mo18 99.5(5) . .
O54 Mo17 Mo18 136.7(4) . .
O53 Mo17 Mo18 135.5(4) . .
S12 Mo17 Mo18 52.11(18) . .
S13 Mo17 Mo18 51.99(18) . .
O55 Mo17 Mo18 95.1(3) . .
O51 Mo18 O48 97.1(9) . .
O51 Mo18 O50 100.9(8) . .
O48 Mo18 O50 70.3(7) . .
O51 Mo18 O49 165.1(8) . .
O48 Mo18 O49 70.2(7) . .
O50 Mo18 O49 68.1(6) . .
O51 Mo18 S13 102.9(7) . .
O48 Mo18 S13 88.4(5) . .
O50 Mo18 S13 149.8(5) . .
O49 Mo18 S13 84.9(5) . .
O51 Mo18 S12 105.8(7) . .
O48 Mo18 S12 151.7(6) . .
O50 Mo18 S12 89.0(5) . .
O49 Mo18 S12 84.5(5) . .
S13 Mo18 S12 102.1(2) . .
O51 Mo18 Mo17 101.4(7) . .
O48 Mo18 Mo17 139.1(5) . .
O50 Mo18 Mo17 139.0(5) . .
O49 Mo18 Mo17 93.4(4) . .
S13 Mo18 Mo17 52.12(19) . .
S12 Mo18 Mo17 51.95(16) . .
O119 Mo19 O50 102.1(9) . .
O119 Mo19 O48 97.9(10) . .
O50 Mo19 O48 70.9(7) . .
O119 Mo19 S14 102.9(8) . .
O50 Mo19 S14 87.6(5) . .
O48 Mo19 S14 152.8(6) . .
O119 Mo19 O49 165.9(10) . .
O50 Mo19 O49 68.1(6) . .
O48 Mo19 O49 69.7(7) . .
S14 Mo19 O49 87.2(5) . .
O119 Mo19 S15 103.6(8) . .
O50 Mo19 S15 149.6(5) . .
O48 Mo19 S15 89.7(6) . .
S14 Mo19 S15 102.1(3) . .
O49 Mo19 S15 83.6(4) . .
O119 Mo19 Mo20 101.4(8) . .
O50 Mo19 Mo20 136.6(5) . .
O48 Mo19 Mo20 140.0(5) . .
S14 Mo19 Mo20 51.6(2) . .
O49 Mo19 Mo20 92.6(4) . .
S15 Mo19 Mo20 51.9(3) . .
O119 Mo19 K15 45.0(7) . 1_455
O50 Mo19 K15 144.0(5) . 1_455
O48 Mo19 K15 96.3(5) . 1_455
S14 Mo19 K15 110.8(3) . 1_455
O49 Mo19 K15 140.3(4) . 1_455
S15 Mo19 K15 58.6(3) . 1_455
Mo20 Mo19 K15 74.3(2) . 1_455
O119 Mo19 K27 111.5(8) . .
O50 Mo19 K27 38.7(6) . .
O48 Mo19 K27 106.6(6) . .
S14 Mo19 K27 49.3(4) . .
O49 Mo19 K27 67.6(5) . .
S15 Mo19 K27 138.3(3) . .
Mo20 Mo19 K27 98.4(3) . .
K15 Mo19 K27 150.1(3) 1_455 .
O118 Mo20 O46 100.9(11) . .
O118 Mo20 O45 98.5(9) . .
O46 Mo20 O45 67.9(9) . .
O118 Mo20 S14 102.5(8) . .
O46 Mo20 S14 88.4(6) . .
O45 Mo20 S14 150.9(7) . .
O118 Mo20 O47 165.5(10) . .
O46 Mo20 O47 68.0(7) . .
O45 Mo20 O47 69.0(6) . .
S14 Mo20 O47 86.9(5) . .
O118 Mo20 S15 104.3(10) . .
O46 Mo20 S15 150.1(5) . .
O45 Mo20 S15 92.5(7) . .
S14 Mo20 S15 101.5(3) . .
O47 Mo20 S15 84.3(5) . .
O118 Mo20 Mo19 101.6(9) . .
O46 Mo20 Mo19 137.1(5) . .
O45 Mo20 Mo19 142.1(6) . .
S14 Mo20 Mo19 51.3(2) . .
O47 Mo20 Mo19 92.9(4) . .
S15 Mo20 Mo19 51.6(2) . .
O44 Mo21 O45 98.6(11) . .
O44 Mo21 O46 100.0(8) . .
O45 Mo21 O46 67.8(8) . .
O44 Mo21 O47 165.5(9) . .
O45 Mo21 O47 70.1(7) . .
O46 Mo21 O47 67.7(6) . .
O44 Mo21 S17 103.3(7) . .
O45 Mo21 S17 88.8(6) . .
O46 Mo21 S17 149.1(6) . .
O47 Mo21 S17 86.0(5) . .
O44 Mo21 S16 104.9(9) . .
O45 Mo21 S16 151.0(6) . .
O46 Mo21 S16 91.1(6) . .
O47 Mo21 S16 83.7(5) . .
S17 Mo21 S16 102.0(3) . .
O44 Mo21 Mo22 101.1(8) . .
O45 Mo21 Mo22 139.1(6) . .
O46 Mo21 Mo22 141.1(5) . .
O47 Mo21 Mo22 93.4(4) . .
S17 Mo21 Mo22 51.9(2) . .
S16 Mo21 Mo22 51.97(17) . .
O43 Mo22 O39 98.7(8) . .
O43 Mo22 O42 97.8(7) . .
O39 Mo22 O42 79.8(6) . .
O43 Mo22 S17 104.9(7) . .
O39 Mo22 S17 152.3(4) . .
O42 Mo22 S17 82.7(5) . .
O43 Mo22 S16 102.0(6) . .
O39 Mo22 S16 86.9(4) . .
O42 Mo22 S16 157.6(4) . .
S17 Mo22 S16 102.0(3) . .
O43 Mo22 O40 164.3(7) . .
O39 Mo22 O40 67.3(5) . .
O42 Mo22 O40 73.5(5) . .
S17 Mo22 O40 87.3(4) . .
S16 Mo22 O40 84.8(4) . .
O43 Mo22 Mo21 100.0(6) . .
O39 Mo22 Mo21 137.6(4) . .
O42 Mo22 Mo21 134.0(5) . .
S17 Mo22 Mo21 51.82(19) . .
S16 Mo22 Mo21 52.1(2) . .
O40 Mo22 Mo21 95.4(3) . .
O101 Mo23 O100 98.7(7) . .
O101 Mo23 O62 97.4(8) . .
O100 Mo23 O62 74.5(5) . .
O101 Mo23 S19 101.4(6) . .
O100 Mo23 S19 89.4(4) . .
O62 Mo23 S19 156.9(4) . .
O101 Mo23 S18 101.5(5) . .
O100 Mo23 S18 154.4(5) . .
O62 Mo23 S18 87.4(4) . .
S19 Mo23 S18 101.8(2) . .
O101 Mo23 Mo24 96.4(6) . .
O100 Mo23 Mo24 140.5(4) . .
O62 Mo23 Mo24 139.0(4) . .
S19 Mo23 Mo24 51.73(15) . .
S18 Mo23 Mo24 52.05(16) . .
O102 Mo24 O103 100.7(7) . .
O102 Mo24 O104 99.9(7) . .
O103 Mo24 O104 69.7(6) . .
O102 Mo24 O106 168.1(6) . .
O103 Mo24 O106 70.5(5) . .
O104 Mo24 O106 69.8(5) . .
O102 Mo24 S19 103.3(6) . .
O103 Mo24 S19 89.0(4) . .
O104 Mo24 S19 151.0(4) . .
O106 Mo24 S19 84.9(4) . .
O102 Mo24 S18 102.4(6) . .
O103 Mo24 S18 150.9(5) . .
O104 Mo24 S18 89.0(4) . .
O106 Mo24 S18 83.8(4) . .
S19 Mo24 S18 102.6(2) . .
O102 Mo24 Mo23 98.7(6) . .
O103 Mo24 Mo23 139.8(4) . .
O104 Mo24 Mo23 139.9(4) . .
O106 Mo24 Mo23 93.1(3) . .
S19 Mo24 Mo23 52.30(15) . .
S18 Mo24 Mo23 52.32(15) . .
O105 Mo25 O103 100.7(7) . .
O105 Mo25 O104 100.6(7) . .
O103 Mo25 O104 70.5(6) . .
O105 Mo25 S21 102.7(6) . .
O103 Mo25 S21 89.2(4) . .
O104 Mo25 S21 151.5(4) . .
O105 Mo25 S20 102.4(6) . .
O103 Mo25 S20 151.3(4) . .
O104 Mo25 S20 88.6(5) . .
S21 Mo25 S20 102.1(3) . .
O105 Mo25 O106 166.4(7) . .
O103 Mo25 O106 68.5(5) . .
O104 Mo25 O106 68.5(5) . .
S21 Mo25 O106 85.9(4) . .
S20 Mo25 O106 85.8(4) . .
O105 Mo25 Mo26 100.8(6) . .
O103 Mo25 Mo26 138.6(4) . .
O104 Mo25 Mo26 138.0(4) . .
S21 Mo25 Mo26 51.66(18) . .
S20 Mo25 Mo26 51.64(19) . .
O106 Mo25 Mo26 92.8(4) . .
O105 Mo25 K25 103.2(6) . .
O103 Mo25 K25 37.5(5) . .
O104 Mo25 K25 106.8(5) . .
S21 Mo25 K25 51.9(3) . .
S20 Mo25 K25 146.9(3) . .
O106 Mo25 K25 73.6(4) . .
Mo26 Mo25 K25 102.9(3) . .
O107 Mo26 O108 98.6(8) . .
O107 Mo26 O109 100.0(8) . .
O108 Mo26 O109 70.1(6) . .
O107 Mo26 S21 102.6(6) . .
O108 Mo26 S21 89.4(4) . .
O109 Mo26 S21 151.5(4) . .
O107 Mo26 S20 104.1(7) . .
O108 Mo26 S20 151.2(4) . .
O109 Mo26 S20 88.5(5) . .
S21 Mo26 S20 102.5(3) . .
O107 Mo26 O110 164.8(8) . .
O108 Mo26 O110 68.4(5) . .
O109 Mo26 O110 68.9(5) . .
S21 Mo26 O110 85.4(4) . .
S20 Mo26 O110 86.4(4) . .
O107 Mo26 Mo25 102.1(7) . .
O108 Mo26 Mo25 139.1(4) . .
O109 Mo26 Mo25 138.3(5) . .
S21 Mo26 Mo25 51.80(18) . .
S20 Mo26 Mo25 51.96(18) . .
O110 Mo26 Mo25 93.0(4) . .
O111 Mo27 O109 96.9(7) . .
O111 Mo27 O108 97.5(6) . .
O109 Mo27 O108 69.1(6) . .
O111 Mo27 O110 164.8(6) . .
O109 Mo27 O110 70.9(6) . .
O108 Mo27 O110 70.0(6) . .
O111 Mo27 S22 104.5(5) . .
O109 Mo27 S22 89.6(4) . .
O108 Mo27 S22 151.0(5) . .
O110 Mo27 S22 84.9(4) . .
O111 Mo27 S23 103.4(5) . .
O109 Mo27 S23 152.1(5) . .
O108 Mo27 S23 89.3(4) . .
O110 Mo27 S23 85.5(4) . .
S22 Mo27 S23 103.3(2) . .
O111 Mo27 Mo28 100.8(5) . .
O109 Mo27 Mo28 141.3(4) . .
O108 Mo27 Mo28 140.6(4) . .
O110 Mo27 Mo28 94.4(4) . .
S22 Mo27 Mo28 52.69(14) . .
S23 Mo27 Mo28 52.61(14) . .
O111 Mo27 K5 50.2(5) . .
O109 Mo27 K5 74.2(5) . .
O108 Mo27 K5 47.7(4) . .
O110 Mo27 K5 116.0(4) . .
S22 Mo27 K5 146.2(2) . .
S23 Mo27 K5 104.58(19) . .
Mo28 Mo27 K5 141.74(17) . .
O112 Mo28 O114 97.9(7) . .
O112 Mo28 O56 98.3(7) . .
O114 Mo28 O56 74.1(5) . .
O112 Mo28 S23 101.9(5) . .
O114 Mo28 S23 89.4(4) . .
O56 Mo28 S23 155.5(4) . .
O112 Mo28 S22 100.5(5) . .
O114 Mo28 S22 156.1(5) . .
O56 Mo28 S22 88.2(4) . .
S23 Mo28 S22 101.6(2) . .
O112 Mo28 O113 169.6(6) . .
O114 Mo28 O113 74.2(6) . .
O56 Mo28 O113 73.3(5) . .
S23 Mo28 O113 85.0(4) . .
S22 Mo28 O113 85.6(4) . .
O112 Mo28 Mo27 96.1(5) . .
O114 Mo28 Mo27 140.8(4) . .
O56 Mo28 Mo27 139.2(4) . .
S23 Mo28 Mo27 51.88(14) . .
S22 Mo28 Mo27 51.68(15) . .
O113 Mo28 Mo27 94.3(3) . .
O65 Mo29 O64 95.5(7) . .
O65 Mo29 O61 97.7(6) . .
O64 Mo29 O61 74.4(5) . .
O65 Mo29 S29 101.4(5) . .
O64 Mo29 S29 89.8(4) . .
O61 Mo29 S29 156.3(4) . .
O65 Mo29 S28 101.4(6) . .
O64 Mo29 S28 157.1(4) . .
O61 Mo29 S28 88.0(4) . .
S29 Mo29 S28 101.7(2) . .
O65 Mo29 O77 167.1(6) . .
O64 Mo29 O77 73.8(6) . .
O61 Mo29 O77 72.8(5) . .
S29 Mo29 O77 85.9(4) . .
S28 Mo29 O77 87.2(4) . .
O65 Mo29 Mo30 97.0(5) . .
O64 Mo29 Mo30 141.2(4) . .
O61 Mo29 Mo30 139.1(4) . .
S29 Mo29 Mo30 51.82(16) . .
S28 Mo29 Mo30 51.70(14) . .
O77 Mo29 Mo30 95.8(3) . .
O65 Mo29 K15 31.3(6) . .
O64 Mo29 K15 70.1(5) . .
O61 Mo29 K15 107.1(5) . .
S29 Mo29 K15 83.1(2) . .
S28 Mo29 K15 130.4(2) . .
O77 Mo29 K15 142.2(4) . .
Mo30 Mo29 K15 105.22(19) . .
O66 Mo30 O67 99.7(7) . .
O66 Mo30 O68 99.3(6) . .
O67 Mo30 O68 69.7(6) . .
O66 Mo30 O69 166.9(7) . .
O67 Mo30 O69 69.9(6) . .
O68 Mo30 O69 70.0(5) . .
O66 Mo30 S29 104.2(6) . .
O67 Mo30 S29 150.3(4) . .
O68 Mo30 S29 89.1(5) . .
O69 Mo30 S29 83.7(4) . .
O66 Mo30 S28 102.4(5) . .
O67 Mo30 S28 88.7(4) . .
O68 Mo30 S28 151.7(5) . .
O69 Mo30 S28 85.7(4) . .
S29 Mo30 S28 102.9(2) . .
O66 Mo30 Mo29 100.1(6) . .
O67 Mo30 Mo29 139.5(4) . .
O68 Mo30 Mo29 139.8(4) . .
O69 Mo30 Mo29 93.0(4) . .
S29 Mo30 Mo29 52.06(15) . .
S28 Mo30 Mo29 52.67(15) . .
O70 Mo31 O67 99.5(8) . .
O70 Mo31 O68 99.8(8) . .
O67 Mo31 O68 70.3(6) . .
O70 Mo31 S26 103.6(7) . .
O67 Mo31 S26 89.9(5) . .
O68 Mo31 S26 151.6(4) . .
O70 Mo31 S27 102.7(6) . .
O67 Mo31 S27 151.1(4) . .
O68 Mo31 S27 87.8(4) . .
S26 Mo31 S27 102.5(2) . .
O70 Mo31 O69 165.9(8) . .
O67 Mo31 O69 69.0(5) . .
O68 Mo31 O69 69.2(5) . .
S26 Mo31 O69 85.0(4) . .
S27 Mo31 O69 86.0(4) . .
O70 Mo31 Mo32 101.0(7) . .
O67 Mo31 Mo32 140.0(4) . .
O68 Mo31 Mo32 137.8(4) . .
S26 Mo31 Mo32 52.05(17) . .
S27 Mo31 Mo32 51.93(17) . .
O69 Mo31 Mo32 93.0(4) . .
O71 Mo32 O72 99.5(7) . .
O71 Mo32 O73 100.0(7) . .
O72 Mo32 O73 69.3(5) . .
O71 Mo32 S27 102.8(6) . .
O72 Mo32 S27 150.9(4) . .
O73 Mo32 S27 88.5(4) . .
O71 Mo32 S26 104.2(6) . .
O72 Mo32 S26 89.8(4) . .
O73 Mo32 S26 150.4(4) . .
S27 Mo32 S26 102.5(2) . .
O71 Mo32 O74 165.8(7) . .
O72 Mo32 O74 69.1(5) . .
O73 Mo32 O74 68.5(5) . .
S27 Mo32 O74 85.6(4) . .
S26 Mo32 O74 84.8(4) . .
O71 Mo32 Mo31 101.6(6) . .
O72 Mo32 Mo31 139.8(4) . .
O73 Mo32 Mo31 138.2(4) . .
S27 Mo32 Mo31 51.98(17) . .
S26 Mo32 Mo31 51.94(18) . .
O74 Mo32 Mo31 92.6(4) . .
O75 Mo33 O73 98.7(6) . .
O75 Mo33 O72 99.7(6) . .
O73 Mo33 O72 69.9(5) . .
O75 Mo33 O74 168.0(6) . .
O73 Mo33 O74 71.1(5) . .
O72 Mo33 O74 71.3(5) . .
O75 Mo33 S24 103.7(5) . .
O73 Mo33 S24 150.9(4) . .
O72 Mo33 S24 88.0(4) . .
O74 Mo33 S24 84.2(4) . .
O75 Mo33 S25 103.1(5) . .
O73 Mo33 S25 89.8(4) . .
O72 Mo33 S25 151.5(5) . .
O74 Mo33 S25 83.5(4) . .
S24 Mo33 S25 102.77(19) . .
O75 Mo33 Mo34 98.8(5) . .
O73 Mo33 Mo34 141.1(4) . .
O72 Mo33 Mo34 139.7(4) . .
O74 Mo33 Mo34 93.2(3) . .
S24 Mo33 Mo34 52.82(14) . .
S25 Mo33 Mo34 52.30(13) . .
O78 Mo34 O79 96.2(7) . .
O78 Mo34 O60 98.1(6) . .
O79 Mo34 O60 74.8(5) . .
O78 Mo34 S25 102.2(5) . .
O79 Mo34 S25 88.2(4) . .
O60 Mo34 S25 154.7(4) . .
O78 Mo34 S24 100.8(5) . .
O79 Mo34 S24 157.9(4) . .
O60 Mo34 S24 88.9(4) . .
S25 Mo34 S24 101.77(19) . .
O78 Mo34 O76 168.9(6) . .
O79 Mo34 O76 75.3(5) . .
O60 Mo34 O76 72.9(5) . .
S25 Mo34 O76 85.0(4) . .
S24 Mo34 O76 85.8(4) . .
O78 Mo34 Mo33 95.6(5) . .
O79 Mo34 Mo33 140.2(4) . .
O60 Mo34 Mo33 140.3(4) . .
S25 Mo34 Mo33 52.21(14) . .
S24 Mo34 Mo33 51.86(13) . .
O76 Mo34 Mo33 95.5(3) . .
O78 Mo34 K16 124.2(5) . .
O79 Mo34 K16 41.7(4) . .
O60 Mo34 K16 46.5(4) . .
S25 Mo34 K16 108.7(2) . .
S24 Mo34 K16 116.3(2) . .
O76 Mo34 K16 44.7(4) . .
Mo33 Mo34 K16 139.95(17) . .
O78 Mo34 K3 46.9(5) . 2_766
O79 Mo34 K3 86.3(4) . 2_766
O60 Mo34 K3 138.5(4) . 2_766
S25 Mo34 K3 56.14(19) . 2_766
S24 Mo34 K3 115.7(2) . 2_766
O76 Mo34 K3 137.6(3) . 2_766
Mo33 Mo34 K3 74.74(12) . 2_766
K16 Mo34 K3 127.9(2) . 2_766
O94 Mo35 O96 98.7(8) . .
O94 Mo35 O99 99.7(7) . .
O96 Mo35 O99 74.5(5) . .
O94 Mo35 S35 101.1(6) . .
O96 Mo35 S35 89.4(4) . .
O99 Mo35 S35 155.4(5) . .
O94 Mo35 S34 101.4(6) . .
O96 Mo35 S34 154.9(5) . .
O99 Mo35 S34 87.4(4) . .
S35 Mo35 S34 101.3(2) . .
O94 Mo35 Mo36 95.5(5) . .
O96 Mo35 Mo36 140.6(4) . .
O99 Mo35 Mo36 138.5(4) . .
S35 Mo35 Mo36 51.75(17) . .
S34 Mo35 Mo36 51.70(15) . .
O93 Mo36 O92 98.0(7) . .
O93 Mo36 O91 97.9(7) . .
O92 Mo36 O91 69.9(5) . .
O93 Mo36 O90 165.3(7) . .
O92 Mo36 O90 70.4(6) . .
O91 Mo36 O90 70.1(5) . .
O93 Mo36 S34 103.3(6) . .
O92 Mo36 S34 89.6(4) . .
O91 Mo36 S34 152.3(5) . .
O90 Mo36 S34 85.8(4) . .
O93 Mo36 S35 104.0(6) . .
O92 Mo36 S35 151.5(5) . .
O91 Mo36 S35 89.1(4) . .
O90 Mo36 S35 84.7(4) . .
S34 Mo36 S35 102.5(2) . .
O93 Mo36 Mo35 99.5(6) . .
O92 Mo36 Mo35 140.9(4) . .
O91 Mo36 Mo35 140.5(4) . .
O90 Mo36 Mo35 95.1(3) . .
S34 Mo36 Mo35 52.48(17) . .
S35 Mo36 Mo35 52.29(16) . .
O89 Mo37 O92 98.6(7) . .
O89 Mo37 O91 99.0(7) . .
O92 Mo37 O91 70.7(6) . .
O89 Mo37 S32 102.9(6) . .
O92 Mo37 S32 89.1(5) . .
O91 Mo37 S32 152.2(4) . .
O89 Mo37 S33 104.5(5) . .
O92 Mo37 S33 151.1(4) . .
O91 Mo37 S33 88.5(5) . .
S32 Mo37 S33 102.3(3) . .
O89 Mo37 O90 163.1(7) . .
O92 Mo37 O90 67.4(5) . .
O91 Mo37 O90 68.0(5) . .
S32 Mo37 O90 86.9(4) . .
S33 Mo37 O90 86.5(4) . .
O89 Mo37 Mo38 103.3(6) . .
O92 Mo37 Mo38 138.2(4) . .
O91 Mo37 Mo38 138.0(4) . .
S32 Mo37 Mo38 51.63(17) . .
S33 Mo37 Mo38 51.72(19) . .
O90 Mo37 Mo38 93.6(4) . .
O89 Mo37 K1 33.6(5) . 2_766
O92 Mo37 K1 132.1(4) . 2_766
O91 Mo37 K1 108.4(4) . 2_766
S32 Mo37 K1 99.4(2) . 2_766
S33 Mo37 K1 72.68(18) . 2_766
O90 Mo37 K1 159.1(4) . 2_766
Mo38 Mo37 K1 75.41(12) . 2_766
O88 Mo38 O86 98.4(8) . .
O88 Mo38 O85 98.4(7) . .
O86 Mo38 O85 71.1(6) . .
O88 Mo38 S32 105.5(6) . .
O86 Mo38 S32 87.4(5) . .
O85 Mo38 S32 150.0(4) . .
O88 Mo38 S33 102.7(7) . .
O86 Mo38 S33 153.0(4) . .
O85 Mo38 S33 89.1(5) . .
S32 Mo38 S33 102.9(3) . .
O88 Mo38 O87 163.3(8) . .
O86 Mo38 O87 69.4(6) . .
O85 Mo38 O87 67.3(5) . .
S32 Mo38 O87 85.9(4) . .
S33 Mo38 O87 86.3(4) . .
O88 Mo38 Mo37 104.0(6) . .
O86 Mo38 Mo37 137.3(5) . .
O85 Mo38 Mo37 138.5(5) . .
S32 Mo38 Mo37 51.81(18) . .
S33 Mo38 Mo37 52.21(17) . .
O87 Mo38 Mo37 92.6(4) . .
O84 Mo39 O85 99.1(7) . .
O84 Mo39 O86 96.6(7) . .
O85 Mo39 O86 70.1(6) . .
O84 Mo39 O87 164.7(7) . .
O85 Mo39 O87 68.9(6) . .
O86 Mo39 O87 70.8(6) . .
O84 Mo39 S30 103.0(6) . .
O85 Mo39 S30 151.5(5) . .
O86 Mo39 S30 89.5(4) . .
O87 Mo39 S30 85.9(4) . .
O84 Mo39 S31 104.0(6) . .
O85 Mo39 S31 88.5(5) . .
O86 Mo39 S31 152.4(5) . .
O87 Mo39 S31 85.6(4) . .
S30 Mo39 S31 103.3(2) . .
O84 Mo39 Mo40 100.2(6) . .
O85 Mo39 Mo40 139.6(5) . .
O86 Mo39 Mo40 141.1(4) . .
O87 Mo39 Mo40 95.0(4) . .
S30 Mo39 Mo40 52.66(16) . .
S31 Mo39 Mo40 52.54(15) . .
O83 Mo40 O80 100.9(8) . .
O83 Mo40 O82 97.8(8) . .
O80 Mo40 O82 74.3(6) . .
O83 Mo40 S31 101.8(6) . .
O80 Mo40 S31 87.6(4) . .
O82 Mo40 S31 155.5(6) . .
O83 Mo40 S30 100.9(6) . .
O80 Mo40 S30 153.7(5) . .
O82 Mo40 S30 88.3(5) . .
S31 Mo40 S30 102.1(2) . .
O83 Mo40 Mo39 96.6(6) . .
O80 Mo40 Mo39 138.6(4) . .
O82 Mo40 Mo39 139.7(5) . .
S31 Mo40 Mo39 52.01(16) . .
S30 Mo40 Mo39 51.98(15) . .
O83 Mo40 K26 44.7(6) . .
O80 Mo40 K26 80.2(5) . .
O82 Mo40 K26 128.6(6) . .
S31 Mo40 K26 61.8(3) . .
S30 Mo40 K26 126.0(3) . .
Mo39 Mo40 K26 86.7(3) . .
O162 Mo41 O159 104.0(7) . .
O162 Mo41 O165 101.5(6) . .
O159 Mo41 O165 97.4(6) . .
O162 Mo41 O163 101.5(6) . .
O159 Mo41 O163 93.0(5) . .
O165 Mo41 O163 151.6(5) . .
O162 Mo41 O166 95.8(6) . .
O159 Mo41 O166 159.5(6) . .
O165 Mo41 O166 83.6(5) . .
O163 Mo41 O166 77.7(5) . .
O162 Mo41 O203 171.5(6) . .
O159 Mo41 O203 83.3(5) . .
O165 Mo41 O203 72.9(5) . .
O163 Mo41 O203 82.2(5) . .
O166 Mo41 O203 77.4(5) . .
O162 Mo41 K13 40.0(4) . .
O159 Mo41 K13 94.8(5) . .
O165 Mo41 K13 141.5(4) . .
O163 Mo41 K13 62.9(4) . .
O166 Mo41 K13 97.0(4) . .
O203 Mo41 K13 145.0(3) . .
O162 Mo41 K4 126.0(5) . .
O159 Mo41 K4 117.4(4) . .
O165 Mo41 K4 105.6(4) . .
O163 Mo41 K4 46.7(4) . .
O166 Mo41 K4 43.7(4) . .
O203 Mo41 K4 51.6(3) . .
K13 Mo41 K4 100.75(13) . .
O161 Mo42 O160 104.1(6) . .
O161 Mo42 O164 101.8(6) . .
O160 Mo42 O164 99.6(5) . .
O161 Mo42 O163 100.8(6) . .
O160 Mo42 O163 93.1(5) . .
O164 Mo42 O163 150.5(5) . .
O161 Mo42 O182 95.4(5) . .
O160 Mo42 O182 159.4(6) . .
O164 Mo42 O182 82.5(5) . .
O163 Mo42 O182 76.7(5) . .
O161 Mo42 O180 170.8(5) . .
O160 Mo42 O180 84.1(5) . .
O164 Mo42 O180 72.4(5) . .
O163 Mo42 O180 82.6(5) . .
O182 Mo42 O180 77.0(5) . .
O161 Mo42 K13 39.6(4) . .
O160 Mo42 K13 95.0(4) . .
O164 Mo42 K13 141.2(4) . .
O163 Mo42 K13 62.7(4) . .
O182 Mo42 K13 95.9(3) . .
O180 Mo42 K13 145.2(3) . .
O161 Mo42 K4 125.3(5) . .
O160 Mo42 K4 116.5(4) . .
O164 Mo42 K4 105.6(4) . .
O163 Mo42 K4 45.2(4) . .
O182 Mo42 K4 44.3(4) . .
O180 Mo42 K4 51.9(3) . .
K13 Mo42 K4 99.43(13) . .
O141 Mo43 O139 102.9(6) . .
O141 Mo43 O140 102.8(6) . .
O139 Mo43 O140 98.0(6) . .
O141 Mo43 O142 100.4(6) . .
O139 Mo43 O142 92.4(6) . .
O140 Mo43 O142 151.8(5) . .
O141 Mo43 O138 93.9(6) . .
O139 Mo43 O138 162.5(5) . .
O140 Mo43 O138 82.9(5) . .
O142 Mo43 O138 79.6(5) . .
O141 Mo43 O136 171.5(6) . .
O139 Mo43 O136 85.0(5) . .
O140 Mo43 O136 72.7(5) . .
O142 Mo43 O136 82.2(5) . .
O138 Mo43 O136 78.6(5) . .
O141 Mo43 K13 38.9(5) . .
O139 Mo43 K13 86.6(4) . .
O140 Mo43 K13 140.6(4) . .
O142 Mo43 K13 65.9(4) . .
O138 Mo43 K13 103.9(3) . .
O136 Mo43 K13 146.6(3) . .
O144 Mo44 O145 103.4(6) . .
O144 Mo44 O122 101.6(6) . .
O145 Mo44 O122 97.9(6) . .
O144 Mo44 O142 101.4(6) . .
O145 Mo44 O142 92.7(6) . .
O122 Mo44 O142 151.7(5) . .
O144 Mo44 O143 94.6(6) . .
O145 Mo44 O143 161.2(5) . .
O122 Mo44 O143 83.7(5) . .
O142 Mo44 O143 78.1(5) . .
O144 Mo44 O243 170.3(6) . .
O145 Mo44 O243 84.9(5) . .
O122 Mo44 O243 72.0(5) . .
O142 Mo44 O243 83.0(5) . .
O143 Mo44 O243 77.7(5) . .
O144 Mo44 K13 38.4(4) . .
O145 Mo44 K13 89.2(4) . .
O122 Mo44 K13 139.5(4) . .
O142 Mo44 K13 66.4(4) . .
O143 Mo44 K13 101.8(4) . .
O243 Mo44 K13 148.5(3) . .
O124 Mo45 O122 99.6(6) . .
O124 Mo45 O123 96.5(7) . .
O122 Mo45 O123 80.3(5) . .
O124 Mo45 S36 103.2(6) . .
O122 Mo45 S36 86.2(4) . .
O123 Mo45 S36 157.8(4) . .
O124 Mo45 S37 103.1(6) . .
O122 Mo45 S37 153.3(4) . .
O123 Mo45 S37 83.3(4) . .
S36 Mo45 S37 102.0(2) . .
O124 Mo45 O243 164.4(6) . .
O122 Mo45 O243 67.3(4) . .
O123 Mo45 O243 73.6(5) . .
S36 Mo45 O243 84.9(3) . .
S37 Mo45 O243 88.0(3) . .
O124 Mo45 Mo46 99.5(5) . .
O122 Mo45 Mo46 136.9(3) . .
O123 Mo45 Mo46 134.8(4) . .
S36 Mo45 Mo46 51.90(15) . .
S37 Mo45 Mo46 51.98(16) . .
O243 Mo45 Mo46 96.0(3) . .
O125 Mo46 O127 100.7(7) . .
O125 Mo46 O126 99.6(7) . .
O127 Mo46 O126 70.3(6) . .
O125 Mo46 O128 166.6(6) . .
O127 Mo46 O128 69.4(5) . .
O126 Mo46 O128 69.0(5) . .
O125 Mo46 S36 104.9(6) . .
O127 Mo46 S36 88.1(4) . .
O126 Mo46 S36 149.9(4) . .
O128 Mo46 S36 84.2(4) . .
O125 Mo46 S37 103.4(6) . .
O127 Mo46 S37 150.2(5) . .
O126 Mo46 S37 88.5(5) . .
O128 Mo46 S37 83.7(4) . .
S36 Mo46 S37 102.2(2) . .
O125 Mo46 Mo45 101.2(5) . .
O127 Mo46 Mo45 138.2(4) . .
O126 Mo46 Mo45 138.8(5) . .
O128 Mo46 Mo45 92.1(4) . .
S36 Mo46 Mo45 51.93(14) . .
S37 Mo46 Mo45 52.19(15) . .
O129 Mo47 O127 102.3(7) . .
O129 Mo47 O126 97.4(7) . .
O127 Mo47 O126 69.7(6) . .
O129 Mo47 S38 104.7(6) . .
O127 Mo47 S38 86.6(4) . .
O126 Mo47 S38 150.6(4) . .
O129 Mo47 S39 102.6(6) . .
O127 Mo47 S39 150.7(4) . .
O126 Mo47 S39 91.9(5) . .
S38 Mo47 S39 101.7(2) . .
O129 Mo47 O128 163.9(7) . .
O127 Mo47 O128 67.7(5) . .
O126 Mo47 O128 67.6(5) . .
S38 Mo47 O128 87.7(4) . .
S39 Mo47 O128 84.4(4) . .
O129 Mo47 Mo48 102.8(6) . .
O127 Mo47 Mo48 135.2(4) . .
O126 Mo47 Mo48 141.2(5) . .
S38 Mo47 Mo48 51.25(17) . .
S39 Mo47 Mo48 51.62(16) . .
O128 Mo47 Mo48 92.9(4) . .
O129 Mo47 K2 42.9(6) . 2_776
O127 Mo47 K2 145.2(4) . 2_776
O126 Mo47 K2 110.5(4) . 2_776
S38 Mo47 K2 98.88(19) . 2_776
S39 Mo47 K2 62.0(2) . 2_776
O128 Mo47 K2 146.3(4) . 2_776
Mo48 Mo47 K2 67.31(13) . 2_776
O130 Mo48 O131 99.1(7) . .
O130 Mo48 O132 101.4(6) . .
O131 Mo48 O132 68.5(6) . .
O130 Mo48 S38 104.2(6) . .
O131 Mo48 S38 149.7(4) . .
O132 Mo48 S38 87.8(4) . .
O130 Mo48 S39 102.9(5) . .
O131 Mo48 S39 91.5(4) . .
O132 Mo48 S39 150.7(4) . .
S38 Mo48 S39 101.9(2) . .
O130 Mo48 O133 164.8(6) . .
O131 Mo48 O133 67.2(5) . .
O132 Mo48 O133 68.0(5) . .
S38 Mo48 O133 86.8(4) . .
S39 Mo48 O133 84.7(4) . .
O130 Mo48 Mo47 102.6(5) . .
O131 Mo48 Mo47 140.6(4) . .
O132 Mo48 Mo47 136.5(4) . .
S38 Mo48 Mo47 51.28(16) . .
S39 Mo48 Mo47 51.82(18) . .
O133 Mo48 Mo47 92.5(3) . .
O130 Mo48 K2 41.1(5) . 2_776
O131 Mo48 K2 109.6(4) . 2_776
O132 Mo48 K2 142.5(4) . 2_776
S38 Mo48 K2 100.7(2) . 2_776
S39 Mo48 K2 63.32(18) . 2_776
O133 Mo48 K2 148.0(3) . 2_776
Mo47 Mo48 K2 69.74(14) . 2_776
O134 Mo49 O131 100.5(6) . .
O134 Mo49 O132 100.0(6) . .
O131 Mo49 O132 69.3(6) . .
O134 Mo49 O133 166.5(6) . .
O131 Mo49 O133 68.5(5) . .
O132 Mo49 O133 69.2(5) . .
O134 Mo49 S41 104.2(5) . .
O131 Mo49 S41 88.5(4) . .
O132 Mo49 S41 149.7(4) . .
O133 Mo49 S41 83.8(4) . .
O134 Mo49 S40 103.0(5) . .
O131 Mo49 S40 151.0(4) . .
O132 Mo49 S40 89.9(4) . .
O133 Mo49 S40 85.5(4) . .
S41 Mo49 S40 101.9(2) . .
O134 Mo49 Mo50 100.5(5) . .
O131 Mo49 Mo50 138.7(4) . .
O132 Mo49 Mo50 139.8(4) . .
O133 Mo49 Mo50 93.0(3) . .
S41 Mo49 Mo50 51.86(14) . .
S40 Mo49 Mo50 51.83(15) . .
O134 Mo49 K17 38.6(6) . .
O131 Mo49 K17 139.1(4) . .
O132 Mo49 K17 110.1(4) . .
O133 Mo49 K17 151.7(4) . .
S41 Mo49 K17 100.2(2) . .
S40 Mo49 K17 66.2(2) . .
Mo50 Mo49 K17 69.07(19) . .
O135 Mo50 O140 98.7(6) . .
O135 Mo50 O137 95.7(6) . .
O140 Mo50 O137 79.8(5) . .
O135 Mo50 S41 104.0(5) . .
O140 Mo50 S41 152.8(4) . .
O137 Mo50 S41 83.1(4) . .
O135 Mo50 S40 103.1(5) . .
O140 Mo50 S40 87.2(4) . .
O137 Mo50 S40 158.6(4) . .
S41 Mo50 S40 101.9(2) . .
O135 Mo50 O136 163.4(6) . .
O140 Mo50 O136 67.3(5) . .
O137 Mo50 O136 73.7(5) . .
S41 Mo50 O136 87.7(3) . .
S40 Mo50 O136 85.6(3) . .
O135 Mo50 Mo49 100.4(5) . .
O140 Mo50 Mo49 137.9(4) . .
O137 Mo50 Mo49 134.4(4) . .
S41 Mo50 Mo49 51.68(15) . .
S40 Mo50 Mo49 52.04(15) . .
O136 Mo50 Mo49 96.1(3) . .
O135 Mo50 K25 73.9(6) . .
O140 Mo50 K25 119.4(5) . .
O137 Mo50 K25 43.2(4) . .
S41 Mo50 K25 55.0(3) . .
S40 Mo50 K25 153.4(3) . .
O136 Mo50 K25 104.6(4) . .
Mo49 Mo50 K25 101.8(3) . .
O135 Mo50 K17 38.3(6) . .
O140 Mo50 K17 106.7(4) . .
O137 Mo50 K17 133.7(4) . .
S41 Mo50 K17 100.4(2) . .
S40 Mo50 K17 66.4(2) . .
O136 Mo50 K17 151.9(4) . .
Mo49 Mo50 K17 69.5(2) . .
K25 Mo50 K17 102.0(3) . .
O146 Mo51 O139 98.2(6) . .
O146 Mo51 O145 97.5(6) . .
O139 Mo51 O145 78.1(5) . .
O146 Mo51 S43 101.4(5) . .
O139 Mo51 S43 85.6(4) . .
O145 Mo51 S43 156.5(4) . .
O146 Mo51 S42 101.8(5) . .
O139 Mo51 S42 156.5(4) . .
O145 Mo51 S42 87.1(4) . .
S43 Mo51 S42 102.4(2) . .
O146 Mo51 Mo52 97.1(5) . .
O139 Mo51 Mo52 136.9(3) . .
O145 Mo51 Mo52 138.9(4) . .
S43 Mo51 Mo52 51.89(15) . .
S42 Mo51 Mo52 52.35(14) . .
O147 Mo52 O148 99.0(6) . .
O147 Mo52 O149 98.3(6) . .
O148 Mo52 O149 69.3(5) . .
O147 Mo52 O151 166.2(6) . .
O148 Mo52 O151 70.4(5) . .
O149 Mo52 O151 70.0(5) . .
O147 Mo52 S43 103.3(5) . .
O148 Mo52 S43 151.0(4) . .
O149 Mo52 S43 89.2(4) . .
O151 Mo52 S43 84.3(4) . .
O147 Mo52 S42 103.7(5) . .
O148 Mo52 S42 90.3(4) . .
O149 Mo52 S42 152.1(4) . .
O151 Mo52 S42 85.7(3) . .
S43 Mo52 S42 102.1(2) . .
O147 Mo52 Mo51 100.2(5) . .
O148 Mo52 Mo51 140.7(4) . .
O149 Mo52 Mo51 139.8(4) . .
O151 Mo52 Mo51 93.5(3) . .
S43 Mo52 Mo51 51.93(13) . .
S42 Mo52 Mo51 51.98(15) . .
O150 Mo53 O148 98.2(6) . .
O150 Mo53 O149 101.1(6) . .
O148 Mo53 O149 70.0(5) . .
O150 Mo53 S45 102.9(5) . .
O148 Mo53 S45 151.6(4) . .
O149 Mo53 S45 87.4(4) . .
O150 Mo53 S44 102.9(5) . .
O148 Mo53 S44 90.6(4) . .
O149 Mo53 S44 151.0(4) . .
S45 Mo53 S44 102.8(2) . .
O150 Mo53 O151 165.1(6) . .
O148 Mo53 O151 68.5(5) . .
O149 Mo53 O151 68.5(4) . .
S45 Mo53 O151 87.7(3) . .
S44 Mo53 O151 84.6(3) . .
O150 Mo53 Mo54 101.8(5) . .
O148 Mo53 Mo54 140.5(4) . .
O149 Mo53 Mo54 136.8(4) . .
S45 Mo53 Mo54 51.95(14) . .
S44 Mo53 Mo54 52.01(14) . .
O151 Mo53 Mo54 93.0(3) . .
O152 Mo54 O153 95.8(6) . .
O152 Mo54 O154 100.2(6) . .
O153 Mo54 O154 70.7(5) . .
O152 Mo54 S45 103.4(5) . .
O153 Mo54 S45 154.5(4) . .
O154 Mo54 S45 89.2(4) . .
O152 Mo54 O155 163.8(6) . .
O153 Mo54 O155 70.4(5) . .
O154 Mo54 O155 67.9(4) . .
S45 Mo54 O155 87.7(3) . .
O152 Mo54 S44 103.1(5) . .
O153 Mo54 S44 89.0(4) . .
O154 Mo54 S44 150.5(4) . .
S45 Mo54 S44 102.6(2) . .
O155 Mo54 S44 85.5(4) . .
O152 Mo54 Mo53 102.4(5) . .
O153 Mo54 Mo53 139.7(4) . .
O154 Mo54 Mo53 138.4(3) . .
S45 Mo54 Mo53 51.71(14) . .
O155 Mo54 Mo53 93.7(3) . .
S44 Mo54 Mo53 52.05(14) . .
O152 Mo54 K28 110.8(5) . .
O153 Mo54 K28 103.9(5) . .
O154 Mo54 K28 36.0(4) . .
S45 Mo54 K28 53.6(3) . .
O155 Mo54 K28 66.4(4) . .
S44 Mo54 K28 141.9(3) . .
Mo53 Mo54 K28 102.7(3) . .
O156 Mo55 O153 98.0(6) . .
O156 Mo55 O154 99.5(6) . .
O153 Mo55 O154 70.8(5) . .
O156 Mo55 O155 165.3(6) . .
O153 Mo55 O155 70.7(5) . .
O154 Mo55 O155 68.3(4) . .
O156 Mo55 S47 103.2(5) . .
O153 Mo55 S47 153.0(4) . .
O154 Mo55 S47 89.2(4) . .
O155 Mo55 S47 85.3(4) . .
O156 Mo55 S46 104.8(5) . .
O153 Mo55 S46 88.1(4) . .
O154 Mo55 S46 149.8(4) . .
O155 Mo55 S46 84.7(3) . .
S47 Mo55 S46 102.24(18) . .
O156 Mo55 Mo56 101.0(5) . .
O153 Mo55 Mo56 139.1(4) . .
O154 Mo55 Mo56 139.3(4) . .
O155 Mo55 Mo56 93.7(3) . .
S47 Mo55 Mo56 52.04(12) . .
S46 Mo55 Mo56 52.11(14) . .
O156 Mo55 K28 108.8(5) . .
O153 Mo55 K28 104.0(4) . .
O154 Mo55 K28 36.1(4) . .
O155 Mo55 K28 66.5(4) . .
S47 Mo55 K28 53.3(3) . .
S46 Mo55 K28 142.0(3) . .
Mo56 Mo55 K28 103.6(2) . .
O157 Mo56 O159 99.2(6) . .
O157 Mo56 O160 97.3(5) . .
O159 Mo56 O160 78.6(5) . .
O157 Mo56 S47 103.0(4) . .
O159 Mo56 S47 84.5(4) . .
O160 Mo56 S47 155.4(4) . .
O157 Mo56 S46 101.5(5) . .
O159 Mo56 S46 155.9(4) . .
O160 Mo56 S46 86.5(4) . .
S47 Mo56 S46 102.67(19) . .
O157 Mo56 Mo55 98.0(4) . .
O159 Mo56 Mo55 136.1(3) . .
O160 Mo56 Mo55 138.2(4) . .
S47 Mo56 Mo55 52.27(14) . .
S46 Mo56 Mo55 52.32(12) . .
O168 Mo57 O165 99.7(6) . .
O168 Mo57 O167 96.8(6) . .
O165 Mo57 O167 79.4(5) . .
O168 Mo57 S49 103.6(5) . .
O165 Mo57 S49 152.0(4) . .
O167 Mo57 S49 82.6(4) . .
O168 Mo57 S48 103.1(5) . .
O165 Mo57 S48 87.6(4) . .
O167 Mo57 S48 157.8(4) . .
S49 Mo57 S48 101.91(19) . .
O168 Mo57 O203 164.8(5) . .
O165 Mo57 O203 67.4(4) . .
O167 Mo57 O203 73.7(5) . .
S49 Mo57 O203 87.1(3) . .
S48 Mo57 O203 84.8(3) . .
O168 Mo57 Mo58 99.6(4) . .
O165 Mo57 Mo58 138.2(4) . .
O167 Mo57 Mo58 134.0(4) . .
S49 Mo57 Mo58 51.91(14) . .
S48 Mo57 Mo58 51.98(14) . .
O203 Mo57 Mo58 95.5(3) . .
O169 Mo58 O172 100.0(6) . .
O169 Mo58 O170 99.0(6) . .
O172 Mo58 O170 69.7(5) . .
O169 Mo58 O171 166.1(6) . .
O172 Mo58 O171 69.2(5) . .
O170 Mo58 O171 69.5(5) . .
O169 Mo58 S49 103.7(5) . .
O172 Mo58 S49 88.8(4) . .
O170 Mo58 S49 151.1(4) . .
O171 Mo58 S49 85.2(3) . .
O169 Mo58 S48 104.5(5) . .
O172 Mo58 S48 149.7(4) . .
O170 Mo58 S48 88.9(4) . .
O171 Mo58 S48 83.6(3) . .
S49 Mo58 S48 102.34(19) . .
O169 Mo58 Mo57 100.8(5) . .
O172 Mo58 Mo57 139.1(4) . .
O170 Mo58 Mo57 139.7(4) . .
O171 Mo58 Mo57 93.1(3) . .
S49 Mo58 Mo57 52.09(14) . .
S48 Mo58 Mo57 52.25(14) . .
O169 Mo58 K21 104.2(6) . .
O172 Mo58 K21 35.1(4) . .
O170 Mo58 K21 103.5(4) . .
O171 Mo58 K21 72.2(4) . .
S49 Mo58 K21 53.7(3) . .
S48 Mo58 K21 146.4(3) . .
Mo57 Mo58 K21 105.1(2) . .
O173 Mo59 O170 100.9(6) . .
O173 Mo59 O172 100.4(6) . .
O170 Mo59 O172 69.4(5) . .
O173 Mo59 S50 102.2(5) . .
O170 Mo59 S50 87.5(4) . .
O172 Mo59 S50 150.3(4) . .
O173 Mo59 S51 103.2(5) . .
O170 Mo59 S51 151.5(4) . .
O172 Mo59 S51 91.4(4) . .
S50 Mo59 S51 101.90(19) . .
O173 Mo59 O171 166.2(6) . .
O170 Mo59 O171 68.5(5) . .
O172 Mo59 O171 68.0(5) . .
S50 Mo59 O171 86.6(3) . .
S51 Mo59 O171 85.1(3) . .
O173 Mo59 Mo60 100.5(5) . .
O170 Mo59 Mo60 136.9(4) . .
O172 Mo59 Mo60 141.0(4) . .
S50 Mo59 Mo60 51.50(13) . .
S51 Mo59 Mo60 51.78(14) . .
O171 Mo59 Mo60 93.3(3) . .
O173 Mo59 K11 42.7(5) . .
O170 Mo59 K11 100.3(4) . .
O172 Mo59 K11 140.7(4) . .
S50 Mo59 K11 59.6(2) . .
S51 Mo59 K11 107.7(2) . .
O171 Mo59 K11 145.4(4) . .
Mo60 Mo59 K11 72.34(16) . .
O173 Mo59 K19 107.4(5) . .
O170 Mo59 K19 39.4(4) . .
O172 Mo59 K19 106.3(4) . .
S50 Mo59 K19 48.2(2) . .
S51 Mo59 K19 140.8(2) . .
O171 Mo59 K19 70.5(4) . .
Mo60 Mo59 K19 98.3(2) . .
K11 Mo59 K19 80.4(2) . .
O174 Mo60 O175 100.6(5) . .
O174 Mo60 O176 102.0(6) . .
O175 Mo60 O176 68.7(5) . .
O174 Mo60 S50 101.8(5) . .
O175 Mo60 S50 150.1(4) . .
O176 Mo60 S50 87.5(4) . .
O174 Mo60 S51 103.5(5) . .
O175 Mo60 S51 91.2(4) . .
O176 Mo60 S51 150.0(4) . .
S50 Mo60 S51 102.4(2) . .
O174 Mo60 O177 166.5(5) . .
O175 Mo60 O177 68.1(4) . .
O176 Mo60 O177 67.5(5) . .
S50 Mo60 O177 86.6(3) . .
S51 Mo60 O177 84.7(4) . .
O174 Mo60 Mo59 100.5(4) . .
O175 Mo60 Mo59 141.0(3) . .
O176 Mo60 Mo59 136.7(3) . .
S50 Mo60 Mo59 51.76(14) . .
S51 Mo60 Mo59 52.04(13) . .
O177 Mo60 Mo59 93.0(3) . .
O174 Mo60 K11 46.8(5) . .
O175 Mo60 K11 146.6(4) . .
O176 Mo60 K11 106.3(4) . .
S50 Mo60 K11 56.00(19) . .
S51 Mo60 K11 102.6(2) . .
O177 Mo60 K11 142.6(3) . .
Mo59 Mo60 K11 65.65(16) . .
O178 Mo61 O176 101.7(6) . .
O178 Mo61 O175 99.7(6) . .
O176 Mo61 O175 68.6(5) . .
O178 Mo61 O177 167.4(6) . .
O176 Mo61 O177 69.1(5) . .
O175 Mo61 O177 69.3(5) . .
O178 Mo61 S52 103.7(5) . .
O176 Mo61 S52 89.4(4) . .
O175 Mo61 S52 150.7(4) . .
O177 Mo61 S52 85.2(4) . .
O178 Mo61 S53 102.2(5) . .
O176 Mo61 S53 150.0(4) . .
O175 Mo61 S53 89.6(4) . .
O177 Mo61 S53 84.2(3) . .
S52 Mo61 S53 102.28(19) . .
O178 Mo61 Mo62 100.0(5) . .
O176 Mo61 Mo62 139.2(3) . .
O175 Mo61 Mo62 139.8(3) . .
O177 Mo61 Mo62 92.5(3) . .
S52 Mo61 Mo62 51.90(13) . .
S53 Mo61 Mo62 52.06(14) . .
O179 Mo62 O164 99.6(6) . .
O179 Mo62 O181 95.6(6) . .
O164 Mo62 O181 79.7(5) . .
O179 Mo62 S52 101.9(5) . .
O164 Mo62 S52 86.3(3) . .
O181 Mo62 S52 159.2(4) . .
O179 Mo62 S53 104.5(5) . .
O164 Mo62 S53 152.1(4) . .
O181 Mo62 S53 84.0(4) . .
S52 Mo62 S53 102.16(19) . .
O179 Mo62 O180 163.9(6) . .
O164 Mo62 O180 66.5(4) . .
O181 Mo62 O180 74.6(4) . .
S52 Mo62 O180 85.8(3) . .
S53 Mo62 O180 87.4(3) . .
O179 Mo62 Mo61 100.3(5) . .
O164 Mo62 Mo61 136.5(3) . .
O181 Mo62 Mo61 135.6(4) . .
S52 Mo62 Mo61 51.91(14) . .
S53 Mo62 Mo61 51.92(14) . .
O180 Mo62 Mo61 95.5(3) . .
O184 Mo63 O185 98.5(7) . .
O184 Mo63 O183 96.4(6) . .
O185 Mo63 O183 74.8(5) . .
O184 Mo63 S55 101.0(5) . .
O185 Mo63 S55 88.7(4) . .
O183 Mo63 S55 157.6(4) . .
O184 Mo63 S54 101.4(5) . .
O185 Mo63 S54 155.2(4) . .
O183 Mo63 S54 88.4(4) . .
S55 Mo63 S54 101.7(2) . .
O184 Mo63 O186 169.3(5) . .
O185 Mo63 O186 73.8(5) . .
O183 Mo63 O186 74.5(5) . .
S55 Mo63 O186 86.5(3) . .
S54 Mo63 O186 84.3(4) . .
O184 Mo63 Mo64 96.0(5) . .
O185 Mo63 Mo64 140.0(4) . .
O183 Mo63 Mo64 140.0(4) . .
S55 Mo63 Mo64 51.93(16) . .
S54 Mo63 Mo64 51.84(13) . .
O186 Mo63 Mo64 94.7(3) . .
O187 Mo64 O189 98.0(7) . .
O187 Mo64 O188 99.1(6) . .
O189 Mo64 O188 69.2(5) . .
O187 Mo64 O191 165.8(6) . .
O189 Mo64 O191 70.4(5) . .
O188 Mo64 O191 69.5(5) . .
O187 Mo64 S54 103.3(5) . .
O189 Mo64 S54 89.7(4) . .
O188 Mo64 S54 151.1(4) . .
O191 Mo64 S54 85.2(3) . .
O187 Mo64 S55 104.2(6) . .
O189 Mo64 S55 151.3(4) . .
O188 Mo64 S55 89.2(4) . .
O191 Mo64 S55 84.7(4) . .
S54 Mo64 S55 102.5(2) . .
O187 Mo64 Mo63 100.1(5) . .
O189 Mo64 Mo63 140.8(4) . .
O188 Mo64 Mo63 140.1(4) . .
O191 Mo64 Mo63 94.1(3) . .
S54 Mo64 Mo63 52.35(16) . .
S55 Mo64 Mo63 52.18(13) . .
O187 Mo64 K18' 39.8(7) . 1_654
O188 Mo64 K18' 88.9(6) . 1_654
O191 Mo64 K18' 128.8(6) . 1_654
S54 Mo64 K18' 96.8(4) . 1_654
S55 Mo64 K18' 142.8(5) . 1_654
Mo63 Mo64 K18' 127.1(5) . 1_654
O190 Mo65 O189 98.4(6) . .
O190 Mo65 O188 99.8(6) . .
O189 Mo65 O188 70.1(5) . .
O190 Mo65 S56 102.5(5) . .
O189 Mo65 S56 88.3(4) . .
O188 Mo65 S56 150.9(4) . .
O190 Mo65 S57 103.6(5) . .
O189 Mo65 S57 152.4(4) . .
O188 Mo65 S57 89.7(4) . .
S56 Mo65 S57 102.9(2) . .
O190 Mo65 O191 165.1(6) . .
O189 Mo65 O191 69.8(5) . .
O188 Mo65 O191 68.2(5) . .
S56 Mo65 O191 86.5(4) . .
S57 Mo65 O191 85.6(4) . .
O190 Mo65 Mo66 101.9(5) . .
O189 Mo65 Mo66 138.4(4) . .
O188 Mo65 Mo66 139.4(4) . .
S56 Mo65 Mo66 52.09(15) . .
S57 Mo65 Mo66 51.97(16) . .
O191 Mo65 Mo66 93.0(3) . .
O190 Mo65 K3 30.2(5) . .
O189 Mo65 K3 127.9(4) . .
O188 Mo65 K3 113.3(3) . .
S56 Mo65 K3 95.22(19) . .
S57 Mo65 K3 76.81(19) . .
O191 Mo65 K3 162.3(4) . .
Mo66 Mo65 K3 74.55(14) . .
O192 Mo66 O193 98.4(7) . .
O192 Mo66 O194 98.7(7) . .
O193 Mo66 O194 69.9(6) . .
O192 Mo66 O195 164.0(7) . .
O193 Mo66 O195 69.0(5) . .
O194 Mo66 O195 68.2(5) . .
O192 Mo66 S57 103.3(6) . .
O193 Mo66 S57 152.8(4) . .
O194 Mo66 S57 90.7(5) . .
O195 Mo66 S57 86.4(4) . .
O192 Mo66 S56 103.9(6) . .
O193 Mo66 S56 87.7(4) . .
O194 Mo66 S56 150.2(4) . .
O195 Mo66 S56 85.9(4) . .
S57 Mo66 S56 102.5(2) . .
O192 Mo66 Mo65 102.8(6) . .
O193 Mo66 Mo65 137.5(4) . .
O194 Mo66 Mo65 140.2(5) . .
O195 Mo66 Mo65 93.2(3) . .
S57 Mo66 Mo65 52.00(15) . .
S56 Mo66 Mo65 51.68(16) . .
O196 Mo67 O193 97.8(7) . .
O196 Mo67 O194 99.2(7) . .
O193 Mo67 O194 69.1(6) . .
O196 Mo67 O195 164.9(6) . .
O193 Mo67 O195 69.9(5) . .
O194 Mo67 O195 68.6(5) . .
O196 Mo67 S59 102.4(6) . .
O193 Mo67 S59 152.9(4) . .
O194 Mo67 S59 89.8(4) . .
O195 Mo67 S59 87.0(4) . .
O196 Mo67 S58 103.8(6) . .
O193 Mo67 S58 89.5(4) . .
O194 Mo67 S58 150.5(4) . .
O195 Mo67 S58 85.4(4) . .
S59 Mo67 S58 102.8(2) . .
O196 Mo67 Mo68 99.9(5) . .
O193 Mo67 Mo68 140.9(4) . .
O194 Mo67 Mo68 140.3(4) . .
O195 Mo67 Mo68 95.2(3) . .
S59 Mo67 Mo68 52.20(15) . .
S58 Mo67 Mo68 52.43(15) . .
O198 Mo68 O200 99.6(7) . .
O198 Mo68 O199 97.6(6) . .
O200 Mo68 O199 73.9(5) . .
O198 Mo68 S59 101.3(6) . .
O200 Mo68 S59 88.7(4) . .
O199 Mo68 S59 156.2(4) . .
O198 Mo68 S58 100.4(6) . .
O200 Mo68 S58 155.0(4) . .
O199 Mo68 S58 88.7(4) . .
S59 Mo68 S58 101.9(2) . .
O198 Mo68 O197 169.2(6) . .
O200 Mo68 O197 73.5(5) . .
O199 Mo68 O197 72.7(5) . .
S59 Mo68 O197 87.0(4) . .
S58 Mo68 O197 84.3(4) . .
O198 Mo68 Mo67 96.2(5) . .
O200 Mo68 Mo67 139.7(4) . .
O199 Mo68 Mo67 139.9(4) . .
S59 Mo68 Mo67 51.85(16) . .
S58 Mo68 Mo67 51.80(14) . .
O197 Mo68 Mo67 94.3(3) . .
O198 Mo68 K23 127.2(5) . .
O200 Mo68 K23 47.6(5) . .
O199 Mo68 K23 41.3(5) . .
S59 Mo68 K23 114.9(3) . .
S58 Mo68 K23 107.6(3) . .
O197 Mo68 K23 42.1(4) . .
Mo67 Mo68 K23 136.2(2) . .
O235 Mo69 O237 96.7(6) . .
O235 Mo69 O236 95.8(6) . .
O237 Mo69 O236 74.7(5) . .
O235 Mo69 S61 101.5(5) . .
O237 Mo69 S61 88.5(4) . .
O236 Mo69 S61 157.1(4) . .
O235 Mo69 S60 100.6(5) . .
O237 Mo69 S60 157.1(4) . .
O236 Mo69 S60 88.7(4) . .
S61 Mo69 S60 102.5(2) . .
O235 Mo69 O242 168.2(6) . .
O237 Mo69 O242 74.9(5) . .
O236 Mo69 O242 74.1(5) . .
S61 Mo69 O242 86.8(3) . .
S60 Mo69 O242 85.6(3) . .
O235 Mo69 Mo70 96.4(5) . .
O237 Mo69 Mo70 140.3(4) . .
O236 Mo69 Mo70 140.6(4) . .
S61 Mo69 Mo70 52.15(14) . .
S60 Mo69 Mo70 52.21(15) . .
O242 Mo69 Mo70 95.4(3) . .
O235 Mo69 K24 55.5(6) . .
O237 Mo69 K24 50.7(6) . .
O236 Mo69 K24 57.7(5) . .
S61 Mo69 K24 122.1(3) . .
S60 Mo69 K24 131.5(3) . .
O242 Mo69 K24 112.9(5) . .
Mo70 Mo69 K24 151.3(4) . .
O235 Mo69 K24' 67.4(6) . .
O237 Mo69 K24' 43.2(6) . .
O236 Mo69 K24' 50.5(5) . .
S61 Mo69 K24' 124.0(4) . .
S60 Mo69 K24' 133.1(4) . .
O242 Mo69 K24' 101.0(5) . .
Mo70 Mo69 K24' 163.0(4) . .
O235 Mo69 K25 36.8(5) . .
O237 Mo69 K25 115.9(5) . .
O236 Mo69 K25 72.5(4) . .
S61 Mo69 K25 129.8(3) . .
S60 Mo69 K25 72.2(3) . .
O242 Mo69 K25 139.9(4) . .
Mo70 Mo69 K25 96.5(3) . .
K24 Mo69 K25 65.2(4) . .
K24' Mo69 K25 73.7(5) . .
O234 Mo70 O231 97.5(7) . .
O234 Mo70 O232 97.8(6) . .
O231 Mo70 O232 70.6(6) . .
O234 Mo70 O233 164.8(6) . .
O231 Mo70 O233 70.2(5) . .
O232 Mo70 O233 70.1(5) . .
O234 Mo70 S61 103.9(5) . .
O231 Mo70 S61 88.0(4) . .
O232 Mo70 S61 151.3(5) . .
O233 Mo70 S61 85.1(4) . .
O234 Mo70 S60 104.3(6) . .
O231 Mo70 S60 152.7(4) . .
O232 Mo70 S60 90.2(4) . .
O233 Mo70 S60 85.4(4) . .
S61 Mo70 S60 102.2(2) . .
O234 Mo70 Mo69 101.5(5) . .
O231 Mo70 Mo69 138.4(4) . .
O232 Mo70 Mo69 141.0(4) . .
O233 Mo70 Mo69 93.8(3) . .
S61 Mo70 Mo69 51.75(15) . .
S60 Mo70 Mo69 52.30(14) . .
O230 Mo71 O232 99.0(7) . .
O230 Mo71 O231 99.6(7) . .
O232 Mo71 O231 70.5(6) . .
O230 Mo71 O233 166.2(7) . .
O232 Mo71 O233 70.0(5) . .
O231 Mo71 O233 69.4(5) . .
O230 Mo71 S63 102.2(7) . .
O232 Mo71 S63 152.3(4) . .
O231 Mo71 S63 88.5(5) . .
O233 Mo71 S63 86.2(4) . .
O230 Mo71 S62 103.7(6) . .
O232 Mo71 S62 89.4(4) . .
O231 Mo71 S62 151.4(4) . .
O233 Mo71 S62 84.9(4) . .
S63 Mo71 S62 102.6(2) . .
O230 Mo71 Mo72 100.8(6) . .
O232 Mo71 Mo72 139.8(4) . .
O231 Mo71 Mo72 138.5(4) . .
O233 Mo71 Mo72 93.0(4) . .
S63 Mo71 Mo72 52.02(18) . .
S62 Mo71 Mo72 51.98(17) . .
O230 Mo71 K5 41.3(7) . .
O232 Mo71 K5 57.7(4) . .
O231 Mo71 K5 83.5(4) . .
O233 Mo71 K5 126.7(4) . .
S63 Mo71 K5 139.6(2) . .
S62 Mo71 K5 103.2(2) . .
Mo72 Mo71 K5 133.52(13) . .
O229 Mo72 O227 98.9(7) . .
O229 Mo72 O228 99.4(7) . .
O227 Mo72 O228 70.0(6) . .
O229 Mo72 O226 165.1(7) . .
O227 Mo72 O226 69.1(5) . .
O228 Mo72 O226 68.6(5) . .
O229 Mo72 S62 103.1(7) . .
O227 Mo72 S62 151.8(5) . .
O228 Mo72 S62 89.0(5) . .
O226 Mo72 S62 86.1(4) . .
O229 Mo72 S63 103.4(7) . .
O227 Mo72 S63 88.6(5) . .
O228 Mo72 S63 150.9(5) . .
O226 Mo72 S63 85.7(4) . .
S62 Mo72 S63 103.0(2) . .
O229 Mo72 Mo71 101.3(6) . .
O227 Mo72 Mo71 139.0(5) . .
O228 Mo72 Mo71 139.3(5) . .
O226 Mo72 Mo71 93.7(4) . .
S62 Mo72 Mo71 52.27(17) . .
S63 Mo72 Mo71 52.22(19) . .
O225 Mo73 O227 98.0(7) . .
O225 Mo73 O228 99.0(7) . .
O227 Mo73 O228 69.7(6) . .
O225 Mo73 O226 165.1(7) . .
O227 Mo73 O226 69.9(6) . .
O228 Mo73 O226 69.1(5) . .
O225 Mo73 S65 103.7(6) . .
O227 Mo73 S65 88.7(5) . .
O228 Mo73 S65 150.6(5) . .
O226 Mo73 S65 85.1(4) . .
O225 Mo73 S64 103.9(6) . .
O227 Mo73 S64 151.7(5) . .
O228 Mo73 S64 89.1(5) . .
O226 Mo73 S64 85.4(4) . .
S65 Mo73 S64 103.1(2) . .
O225 Mo73 Mo74 100.3(6) . .
O227 Mo73 Mo74 140.0(4) . .
O228 Mo73 Mo74 140.4(4) . .
O226 Mo73 Mo74 94.6(4) . .
S65 Mo73 Mo74 52.46(16) . .
S64 Mo73 Mo74 52.74(14) . .
O223 Mo74 O222 98.9(6) . .
O223 Mo74 O240 97.2(6) . .
O222 Mo74 O240 75.5(5) . .
O223 Mo74 S65 101.5(6) . .
O222 Mo74 S65 86.9(4) . .
O240 Mo74 S65 156.1(4) . .
O223 Mo74 S64 101.5(5) . .
O222 Mo74 S64 155.6(5) . .
O240 Mo74 S64 88.6(4) . .
S65 Mo74 S64 102.0(2) . .
O223 Mo74 Mo73 96.5(5) . .
O222 Mo74 Mo73 138.2(4) . .
O240 Mo74 Mo73 140.2(4) . .
S65 Mo74 Mo73 51.97(16) . .
S64 Mo74 Mo73 52.06(15) . .
O204 Mo75 O202 97.2(7) . .
O204 Mo75 O205 99.3(7) . .
O202 Mo75 O205 76.0(6) . .
O204 Mo75 S66 100.9(6) . .
O202 Mo75 S66 157.8(5) . .
O205 Mo75 S66 88.5(5) . .
O204 Mo75 S67 100.6(6) . .
O202 Mo75 S67 87.2(4) . .
O205 Mo75 S67 155.3(5) . .
S66 Mo75 S67 101.8(3) . .
O204 Mo75 O241 173.0(8) . .
O202 Mo75 O241 76.6(6) . .
O205 Mo75 O241 76.1(6) . .
S66 Mo75 O241 84.4(5) . .
S67 Mo75 O241 82.6(5) . .
O204 Mo75 Mo76 94.8(6) . .
O202 Mo75 Mo76 139.1(4) . .
O205 Mo75 Mo76 139.8(5) . .
S66 Mo75 Mo76 51.83(18) . .
S67 Mo75 Mo76 52.13(19) . .
O241 Mo75 Mo76 92.1(5) . .
O204 Mo75 K1 44.3(5) . .
O202 Mo75 K1 85.0(4) . .
O205 Mo75 K1 136.5(5) . .
S66 Mo75 K1 117.0(2) . .
S67 Mo75 K1 57.6(2) . .
O241 Mo75 K1 136.9(4) . .
Mo76 Mo75 K1 76.88(12) . .
O206 Mo76 O207 101.9(10) . .
O206 Mo76 O208 95.4(8) . .
O207 Mo76 O208 68.6(8) . .
O206 Mo76 O209 165.0(8) . .
O207 Mo76 O209 68.2(8) . .
O208 Mo76 O209 70.7(6) . .
O206 Mo76 S66 104.3(6) . .
O207 Mo76 S66 88.3(6) . .
O208 Mo76 S66 152.3(6) . .
O209 Mo76 S66 87.1(5) . .
O206 Mo76 S67 102.0(7) . .
O207 Mo76 S67 149.7(7) . .
O208 Mo76 S67 90.8(5) . .
O209 Mo76 S67 84.4(6) . .
S66 Mo76 S67 103.6(3) . .
O206 Mo76 Mo75 98.7(7) . .
O207 Mo76 Mo75 139.5(5) . .
O208 Mo76 Mo75 143.2(5) . .
O209 Mo76 Mo75 96.0(5) . .
S66 Mo76 Mo75 52.8(2) . .
S67 Mo76 Mo75 53.12(18) . .
O210 Mo77 O208 98.9(10) . .
O210 Mo77 O207 100.8(12) . .
O208 Mo77 O207 70.6(8) . .
O210 Mo77 O209 167.9(12) . .
O208 Mo77 O209 72.8(7) . .
O207 Mo77 O209 68.4(7) . .
O210 Mo77 S68 101.4(8) . .
O208 Mo77 S68 154.1(6) . .
O207 Mo77 S68 89.9(7) . .
O209 Mo77 S68 84.4(5) . .
O210 Mo77 S69 101.8(10) . .
O208 Mo77 S69 88.3(5) . .
O207 Mo77 S69 151.1(6) . .
O209 Mo77 S69 87.0(5) . .
S68 Mo77 S69 103.0(4) . .
O210 Mo77 Mo78 98.9(10) . .
O208 Mo77 Mo78 139.1(5) . .
O207 Mo77 Mo78 140.2(6) . .
O209 Mo77 Mo78 93.0(5) . .
S68 Mo77 Mo78 52.2(3) . .
S69 Mo77 Mo78 52.1(3) . .
O211 Mo78 O214 100.5(12) . .
O211 Mo78 O213 101.1(12) . .
O214 Mo78 O213 71.1(10) . .
O211 Mo78 O212 168.4(12) . .
O214 Mo78 O212 71.0(8) . .
O213 Mo78 O212 69.1(7) . .
O211 Mo78 S69 100.6(10) . .
O214 Mo78 S69 86.3(7) . .
O213 Mo78 S69 151.1(7) . .
O212 Mo78 S69 87.0(5) . .
O211 Mo78 S68 103.7(10) . .
O214 Mo78 S68 152.1(6) . .
O213 Mo78 S68 90.8(8) . .
O212 Mo78 S68 82.9(6) . .
S69 Mo78 S68 102.4(4) . .
O211 Mo78 Mo77 99.8(10) . .
O214 Mo78 Mo77 136.4(7) . .
O213 Mo78 Mo77 140.5(7) . .
O212 Mo78 Mo77 91.8(5) . .
S69 Mo78 Mo77 52.1(2) . .
S68 Mo78 Mo77 51.7(3) . .
O215 Mo79 O213 100.4(12) . .
O215 Mo79 O214 100.3(11) . .
O213 Mo79 O214 69.4(9) . .
O215 Mo79 O212 167.7(10) . .
O213 Mo79 O212 69.0(8) . .
O214 Mo79 O212 70.5(8) . .
O215 Mo79 S71 103.3(12) . .
O213 Mo79 S71 149.7(7) . .
O214 Mo79 S71 87.9(7) . .
O212 Mo79 S71 84.9(6) . .
O215 Mo79 S70 102.3(11) . .
O213 Mo79 S70 89.4(7) . .
O214 Mo79 S70 151.4(7) . .
O212 Mo79 S70 84.3(5) . .
S71 Mo79 S70 103.6(3) . .
O215 Mo79 Mo80 98.3(9) . .
O213 Mo79 Mo80 140.8(7) . .
O214 Mo79 Mo80 139.6(7) . .
O212 Mo79 Mo80 94.0(4) . .
S71 Mo79 Mo80 52.8(2) . .
S70 Mo79 Mo80 52.9(2) . .
O216 Mo80 O221 99.4(9) . .
O216 Mo80 O218 97.8(10) . .
O221 Mo80 O218 76.9(8) . .
O216 Mo80 S71 101.7(8) . .
O221 Mo80 S71 155.6(7) . .
O218 Mo80 S71 88.1(6) . .
O216 Mo80 S70 98.7(8) . .
O221 Mo80 S70 87.7(6) . .
O218 Mo80 S70 159.0(7) . .
S71 Mo80 S70 101.0(3) . .
O216 Mo80 Mo79 94.1(7) . .
O221 Mo80 Mo79 138.7(6) . .
O218 Mo80 Mo79 139.6(6) . .
S71 Mo80 Mo79 51.6(3) . .
S70 Mo80 Mo79 51.6(2) . .
O138 Se1 O236 96.9(6) . .
O138 Se1 O137 101.9(6) . .
O236 Se1 O137 99.8(6) . .
O199 Se2 O123 99.2(7) . .
O199 Se2 O143 95.6(6) . .
O123 Se2 O143 102.3(6) . .
O199 Se2 K23 43.2(6) . .
O123 Se2 K23 133.6(6) . .
O143 Se2 K23 65.6(5) . .
O199 Se2 K6 98.4(5) . .
O123 Se2 K6 161.7(5) . .
O143 Se2 K6 81.3(5) . .
K23 Se2 K6 64.4(3) . .
O183 Se3 O182 95.4(6) . .
O183 Se3 O181 99.0(7) . .
O182 Se3 O181 101.7(6) . .
O183 Se3 K6 92.1(5) . .
O182 Se3 K6 84.2(5) . .
O181 Se3 K6 166.9(5) . .
O240 Se4 O167 98.7(7) . .
O240 Se4 O166 95.9(7) . .
O167 Se4 O166 102.2(6) . .
O201 Se5 O202 102.1(8) . .
O201 Se5 O200 102.7(8) . .
O202 Se5 O200 95.3(7) . .
O201 Se5 K30 125.0(6) . .
O200 Se5 K30 87.4(5) . .
O201 Se5 K1 37.4(6) . .
O202 Se5 K1 89.8(5) . .
O200 Se5 K1 139.6(5) . .
K30 Se5 K1 109.51(18) . .
O238 Se6 O237 104.1(8) . .
O238 Se6 O205 103.4(8) . .
O237 Se6 O205 94.9(7) . .
O238 Se6 K30 130.7(6) . .
O237 Se6 K30 88.1(5) . .
O238 Se6 K24' 80.3(8) . .
O237 Se6 K24' 45.8(6) . .
K30 Se6 K24' 74.9(5) . .
O238 Se6 K24 69.4(8) . .
O237 Se6 K24 47.4(6) . .
O205 Se6 K24 73.1(6) . .
O185 Se7 O218 94.3(9) . .
O185 Se7 O219 103.5(10) . .
O218 Se7 O219 102.5(12) . .
O222 Se8 O220 105.1(11) . .
O222 Se8 O221 95.1(9) . .
O220 Se8 O221 105.2(13) . .
O97 Se9 O96 104.8(10) . .
O97 Se9 O64 103.4(9) . .
O96 Se9 O64 93.1(7) . .
O98 Se10 O99 105.9(9) . .
O98 Se10 O100 104.5(9) . .
O99 Se10 O100 93.8(7) . .
O115 Se11 O82 104.9(9) . .
O115 Se11 O114 105.1(8) . .
O82 Se11 O114 93.5(7) . .
O81 Se12 O80 103.8(8) . .
O81 Se12 O79 102.7(8) . .
O80 Se12 O79 93.1(6) . .
O81 Se12 K16 134.6(6) . .
O80 Se12 K16 69.0(5) . .
O79 Se12 K16 37.2(5) . .
O81 Se12 K26 33.8(6) . .
O80 Se12 K26 86.3(6) . .
O79 Se12 K26 133.2(6) . .
K16 Se12 K26 149.7(3) . .
O62 Se13 O2 97.4(7) . .
O62 Se13 O117 98.9(8) . .
O2 Se13 O117 102.2(8) . .
O15 Se14 O61 99.5(7) . .
O15 Se14 O63 101.6(7) . .
O61 Se14 O63 97.1(7) . .
O15 Se14 K8 79.2(6) . .
O61 Se14 K8 70.1(5) . .
O63 Se14 K8 38.7(5) . .
O60 Se15 O42 99.5(7) . .
O60 Se15 O41 96.7(6) . .
O42 Se15 O41 101.2(7) . .
O60 Se15 K10 69.6(5) . .
O42 Se15 K10 78.9(5) . .
O41 Se15 K10 38.8(5) . .
O53 Se16 O57 103.5(7) . .
O53 Se16 O56 99.0(7) . .
O57 Se16 O56 95.9(7) . .
O53 Se16 K10 78.7(5) . .
O57 Se16 K10 40.1(5) . .
O56 Se16 K10 69.2(5) . .
Mo3 S1 Mo4 76.6(2) . .
Mo5 S2 Mo6 76.2(2) . .
Mo5 S2 K20 95.4(4) . .
Mo6 S2 K20 162.6(4) . .
Mo5 S3 Mo6 76.3(3) . .
Mo7 S4 Mo8 75.8(2) . .
Mo7 S5 Mo8 75.9(2) . .
Mo9 S6 Mo10 75.71(18) . .
Mo9 S7 Mo10 75.46(19) . .
Mo9 S7 K20 90.7(3) . .
Mo10 S7 K20 90.7(3) . .
Mo11 S8 Mo12 76.53(17) . .
Mo12 S9 Mo11 75.62(17) . .
Mo12 S9 K19 102.0(3) . 2_676
Mo11 S9 K19 87.4(3) . 2_676
Mo12 S9 K28 115.9(3) . 2_676
Mo11 S9 K28 148.7(3) . 2_676
K19 S9 K28 116.0(4) 2_676 2_676
Mo14 S10 Mo13 75.57(17) . .
Mo14 S10 K22 84.2(3) . .
Mo13 S10 K22 86.1(3) . .
Mo14 S11 Mo13 76.38(16) . .
Mo14 S11 K27 84.9(3) . .
Mo13 S11 K27 90.7(4) . .
Mo17 S12 Mo18 75.9(2) . .
Mo17 S12 K27 158.5(4) . .
Mo18 S12 K27 92.7(4) . .
Mo18 S13 Mo17 75.9(2) . .
Mo19 S14 Mo20 77.1(3) . .
Mo19 S14 K27 96.0(5) . .
Mo20 S14 K27 157.4(4) . .
Mo19 S14 K22 160.7(4) . .
Mo20 S14 K22 96.3(4) . .
K27 S14 K22 83.2(5) . .
Mo19 S15 Mo20 76.5(3) . .
Mo19 S15 K15 84.7(3) . 1_455
Mo20 S15 K15 93.0(3) . 1_455
Mo22 S16 Mo21 75.9(2) . .
Mo22 S16 K22 162.6(5) . .
Mo21 S16 K22 92.7(4) . .
Mo21 S17 Mo22 76.2(3) . .
Mo24 S18 Mo23 75.62(19) . .
Mo24 S19 Mo23 75.97(18) . .
Mo24 S19 K25 92.1(3) . .
Mo23 S19 K25 164.0(4) . .
Mo26 S20 Mo25 76.4(2) . .
Mo26 S21 Mo25 76.5(2) . .
Mo26 S21 K25 165.5(4) . .
Mo25 S21 K25 93.7(4) . .
Mo27 S22 Mo28 75.63(18) . .
Mo27 S23 Mo28 75.52(17) . .
Mo33 S24 Mo34 75.32(17) . .
Mo33 S25 Mo34 75.49(16) . .
Mo33 S25 K3 96.2(2) . 2_766
Mo34 S25 K3 88.3(2) . 2_766
Mo31 S26 Mo32 76.0(2) . .
Mo31 S26 K22 105.7(4) . 2_667
Mo32 S26 K22 103.0(4) . 2_667
Mo32 S27 Mo31 76.1(2) . .
Mo30 S28 Mo29 75.64(18) . .
Mo30 S29 Mo29 76.12(19) . .
Mo39 S30 Mo40 75.37(19) . .
Mo39 S31 Mo40 75.5(2) . .
Mo39 S31 K26 107.1(4) . .
Mo40 S31 K26 83.0(3) . .
Mo38 S32 Mo37 76.6(2) . .
Mo38 S33 Mo37 76.1(2) . .
Mo36 S34 Mo35 75.8(2) . .
Mo36 S35 Mo35 76.0(2) . .
Mo46 S36 Mo45 76.17(18) . .
Mo46 S37 Mo45 75.83(19) . .
Mo48 S38 Mo47 77.5(2) . .
Mo48 S38 K2 142.6(3) . .
Mo47 S38 K2 132.6(3) . .
Mo48 S39 Mo47 76.6(2) . .
Mo48 S39 K2 80.7(2) . 2_776
Mo47 S39 K2 82.5(2) . 2_776
Mo50 S40 Mo49 76.12(18) . .
Mo50 S40 K17 79.2(2) . .
Mo49 S40 K17 79.5(3) . .
Mo49 S41 Mo50 76.47(17) . .
Mo49 S41 K25 147.6(4) . .
Mo50 S41 K25 89.0(4) . .
Mo51 S42 Mo52 75.67(18) . .
Mo52 S43 Mo51 76.18(18) . .
Mo54 S44 Mo53 75.94(17) . .
Mo53 S45 Mo54 76.33(18) . .
Mo53 S45 K28 155.7(3) . .
Mo54 S45 K28 92.0(3) . .
Mo56 S46 Mo55 75.57(16) . .
Mo56 S47 Mo55 75.69(16) . .
Mo56 S47 K28 159.0(4) . .
Mo55 S47 K28 92.2(3) . .
Mo58 S48 Mo57 75.76(18) . .
Mo58 S48 K19 93.0(3) . .
Mo57 S48 K19 161.9(3) . .
Mo58 S49 Mo57 76.00(17) . .
Mo58 S49 K21 92.0(3) . .
Mo57 S49 K21 163.9(4) . .
Mo60 S50 Mo59 76.74(17) . .
Mo60 S50 K19 162.9(3) . .
Mo59 S50 K19 97.4(3) . .
Mo60 S50 K11 89.6(2) . .
Mo59 S50 K11 84.2(2) . .
K19 S50 K11 105.9(3) . .
Mo60 S50 K12 133.8(2) . 2_676
Mo59 S50 K12 145.2(2) . 2_676
K19 S50 K12 57.8(3) . 2_676
K11 S50 K12 80.6(2) . 2_676
Mo60 S51 Mo59 76.18(17) . .
Mo60 S51 K21 161.3(3) . .
Mo59 S51 K21 88.8(3) . .
Mo62 S52 Mo61 76.18(16) . .
Mo61 S53 Mo62 76.02(17) . .
Mo64 S54 Mo63 75.80(18) . .
Mo64 S55 Mo63 75.89(18) . .
Mo65 S56 Mo66 76.23(18) . .
Mo66 S57 Mo65 76.03(19) . .
Mo67 S58 Mo68 75.77(19) . .
Mo67 S59 Mo68 76.0(2) . .
Mo70 S60 Mo69 75.49(17) . .
Mo69 S61 Mo70 76.11(18) . .
Mo72 S62 Mo71 75.7(2) . .
Mo72 S63 Mo71 75.8(2) . .
Mo73 S64 Mo74 75.20(18) . .
Mo73 S65 Mo74 75.58(19) . .
Mo76 S66 Mo75 75.4(2) . .
Mo76 S67 Mo75 74.7(2) . .
Mo76 S67 K1 97.0(3) . .
Mo75 S67 K1 84.6(3) . .
Mo77 S68 Mo78 76.1(3) . .
Mo78 S69 Mo77 75.8(3) . .
Mo79 S70 Mo80 75.5(3) . .
Mo79 S71 Mo80 75.6(3) . .
Mo3 S72 Mo4 76.1(2) . .
Mo3 S72 K20 165.1(4) . .
Mo4 S72 K20 93.2(4) . .
O206 K1 O201 135.1(6) 2_766 .
O206 K1 O89 69.2(6) 2_766 2_766
O201 K1 O89 129.1(5) . 2_766
O206 K1 O380 77.5(7) 2_766 .
O201 K1 O380 77.6(6) . .
O89 K1 O380 146.6(6) 2_766 .
O206 K1 O204 141.9(6) 2_766 .
O201 K1 O204 72.2(5) . .
O89 K1 O204 118.2(6) 2_766 .
O380 K1 O204 86.6(7) . .
O206 K1 O89 70.6(5) 2_766 .
O201 K1 O89 134.1(5) . .
O89 K1 O89 93.1(4) 2_766 .
O380 K1 O89 72.8(6) . .
O204 K1 O89 71.7(5) . .
O206 K1 S67 138.6(5) 2_766 .
O201 K1 S67 75.9(4) . .
O89 K1 S67 69.5(4) 2_766 .
O380 K1 S67 143.5(6) . .
O204 K1 S67 61.6(4) . .
O89 K1 S67 109.8(4) . .
O206 K1 O88 58.3(5) 2_766 2_766
O201 K1 O88 85.5(5) . 2_766
O89 K1 O88 73.9(5) 2_766 2_766
O380 K1 O88 91.2(7) . 2_766
O204 K1 O88 157.6(5) . 2_766
O89 K1 O88 128.6(5) . 2_766
S67 K1 O88 111.2(4) . 2_766
O206 K1 Se5 149.8(5) 2_766 .
O201 K1 Se5 22.1(4) . .
O89 K1 Se5 111.6(4) 2_766 .
O380 K1 Se5 98.5(5) . .
O204 K1 Se5 66.1(3) . .
O89 K1 Se5 137.5(4) . .
S67 K1 Se5 53.93(16) . .
O88 K1 Se5 92.3(3) 2_766 .
O206 K1 Mo75 157.6(5) 2_766 .
O201 K1 Mo75 66.7(4) . .
O89 K1 Mo75 102.3(4) 2_766 .
O380 K1 Mo75 107.7(6) . .
O204 K1 Mo75 24.3(3) . .
O89 K1 Mo75 89.9(4) . .
S67 K1 Mo75 37.89(14) . .
O88 K1 Mo75 141.1(4) 2_766 .
Se5 K1 Mo75 52.23(10) . .
O206 K1 K1 60.0(5) 2_766 2_766
O201 K1 K1 164.9(5) . 2_766
O89 K1 K1 48.4(3) 2_766 2_766
O380 K1 K1 111.5(5) . 2_766
O204 K1 K1 95.6(4) . 2_766
O89 K1 K1 44.7(3) . 2_766
S67 K1 K1 90.4(3) . 2_766
O88 K1 K1 105.8(4) 2_766 2_766
Se5 K1 K1 144.2(3) . 2_766
Mo75 K1 K1 98.5(2) . 2_766
O206 K1 Mo37 73.7(4) 2_766 2_766
O201 K1 Mo37 111.9(4) . 2_766
O89 K1 Mo37 19.6(3) 2_766 2_766
O380 K1 Mo37 146.5(6) . 2_766
O204 K1 Mo37 126.8(4) . 2_766
O89 K1 Mo37 112.2(3) . 2_766
S67 K1 Mo37 68.19(17) . 2_766
O88 K1 Mo37 59.1(3) 2_766 2_766
Se5 K1 Mo37 97.85(15) . 2_766
Mo75 K1 Mo37 105.46(17) . 2_766
K1 K1 Mo37 67.67(16) 2_766 2_766
O456 K2 O147 70.3(9) . .
O456 K2 O130 141.3(9) . 2_776
O147 K2 O130 147.1(5) . 2_776
O456 K2 O318 137.5(9) . .
O147 K2 O318 71.4(5) . .
O130 K2 O318 75.8(5) 2_776 .
O456 K2 O129 67.2(9) . 2_776
O147 K2 O129 125.4(5) . 2_776
O130 K2 O129 76.8(5) 2_776 2_776
O318 K2 O129 125.3(5) . 2_776
O456 K2 S38 105.2(8) . .
O147 K2 S38 99.2(4) . .
O130 K2 S38 68.1(4) 2_776 .
O318 K2 S38 63.8(4) . .
O129 K2 S38 62.2(4) 2_776 .
O456 K2 S39 89.3(8) . 2_776
O147 K2 S39 152.2(4) . 2_776
O130 K2 S39 58.2(3) 2_776 2_776
O318 K2 S39 132.7(4) . 2_776
O129 K2 S39 57.2(4) 2_776 2_776
S38 K2 S39 104.4(2) . 2_776
O456 K2 Mo48 119.9(8) . 2_776
O147 K2 Mo48 169.8(4) . 2_776
O130 K2 Mo48 22.9(3) 2_776 2_776
O318 K2 Mo48 98.8(4) . 2_776
O129 K2 Mo48 62.2(3) 2_776 2_776
S38 K2 Mo48 78.15(17) . 2_776
S39 K2 Mo48 35.98(12) 2_776 2_776
O456 K2 Mo47 79.2(8) . 2_776
O147 K2 Mo47 146.1(4) . 2_776
O130 K2 Mo47 62.1(3) 2_776 2_776
O318 K2 Mo47 129.1(4) . 2_776
O129 K2 Mo47 22.6(3) 2_776 2_776
S38 K2 Mo47 74.34(18) . 2_776
S39 K2 Mo47 35.58(13) 2_776 2_776
Mo48 K2 Mo47 42.95(8) 2_776 2_776
O81 K3 O528 124.6(11) 2_766 .
O81 K3 O190 119.7(6) 2_766 .
O528 K3 O190 106.4(11) . .
O81 K3 O386 138.5(7) 2_766 .
O528 K3 O386 84.6(12) . .
O190 K3 O386 68.7(6) . .
O81 K3 O78 67.0(5) 2_766 2_766
O528 K3 O78 67.2(11) . 2_766
O190 K3 O78 113.8(5) . 2_766
O386 K3 O78 151.5(7) . 2_766
O81 K3 O192 82.4(5) 2_766 .
O528 K3 O192 142.9(11) . .
O190 K3 O192 73.3(4) . .
O386 K3 O192 60.2(6) . .
O78 K3 O192 148.2(5) 2_766 .
O81 K3 S25 71.1(4) 2_766 2_766
O528 K3 S25 107.9(11) . 2_766
O190 K3 S25 63.8(4) . 2_766
O386 K3 S25 132.5(6) . 2_766
O78 K3 S25 58.1(3) 2_766 2_766
O192 K3 S25 104.9(4) . 2_766
O81 K3 K26 44.1(4) 2_766 2_766
O528 K3 K26 129.0(11) . 2_766
O190 K3 K26 121.0(5) . 2_766
O386 K3 K26 95.2(6) . 2_766
O78 K3 K26 105.8(4) 2_766 2_766
O192 K3 K26 51.1(4) . 2_766
S25 K3 K26 109.1(3) 2_766 2_766
O81 K3 Mo34 62.3(4) 2_766 2_766
O528 K3 Mo34 85.1(11) . 2_766
O190 K3 Mo34 95.9(4) . 2_766
O386 K3 Mo34 158.2(6) . 2_766
O78 K3 Mo34 22.9(3) 2_766 2_766
O192 K3 Mo34 132.0(4) . 2_766
S25 K3 Mo34 35.56(12) 2_766 2_766
K26 K3 Mo34 106.2(3) 2_766 2_766
O81 K3 Mo65 105.9(5) 2_766 .
O528 K3 Mo65 124.0(11) . .
O190 K3 Mo65 17.9(3) . .
O386 K3 Mo65 70.6(6) . .
O78 K3 Mo65 121.2(3) 2_766 .
O192 K3 Mo65 57.9(3) . .
S25 K3 Mo65 64.50(15) 2_766 .
K26 K3 Mo65 103.3(3) 2_766 .
Mo34 K3 Mo65 99.80(17) 2_766 .
O530 K4 O166 88.8(12) . .
O530 K4 O330 84.0(12) . .
O166 K4 O330 87.3(5) . .
O530 K4 O331 94.0(12) . .
O166 K4 O331 177.2(6) . .
O330 K4 O331 92.7(5) . .
O530 K4 O182 101.2(12) . .
O166 K4 O182 95.0(4) . .
O330 K4 O182 174.4(5) . .
O331 K4 O182 84.8(5) . .
O530 K4 O163 120.5(12) . .
O166 K4 O163 51.8(4) . .
O330 K4 O163 127.6(4) . .
O331 K4 O163 126.5(5) . .
O182 K4 O163 51.5(4) . .
O530 K4 O203 139.8(12) . .
O166 K4 O203 56.8(4) . .
O330 K4 O203 75.1(4) . .
O331 K4 O203 120.5(6) . .
O182 K4 O203 101.9(4) . .
O163 K4 O203 56.1(3) . .
O530 K4 O180 154.2(12) . .
O166 K4 O180 102.4(4) . .
O330 K4 O180 119.3(5) . .
O331 K4 O180 75.1(5) . .
O182 K4 O180 55.1(4) . .
O163 K4 O180 55.7(4) . .
O203 K4 O180 63.0(3) . .
O530 K4 C32 160.1(12) . .
O166 K4 C32 77.6(4) . .
O330 K4 C32 81.0(5) . .
O331 K4 C32 99.6(5) . .
O182 K4 C32 94.5(4) . .
O163 K4 C32 61.3(4) . .
O203 K4 C32 21.9(3) . .
O180 K4 C32 45.2(4) . .
O530 K4 C31 175.5(12) . .
O166 K4 C31 95.0(4) . .
O330 K4 C31 98.6(5) . .
O331 K4 C31 82.2(5) . .
O182 K4 C31 76.1(4) . .
O163 K4 C31 60.7(4) . .
O203 K4 C31 44.7(3) . .
O180 K4 C31 22.0(3) . .
C32 K4 C31 24.3(3) . .
O530 K4 Mo41 118.2(12) . .
O166 K4 Mo41 31.2(3) . .
O330 K4 Mo41 100.2(4) . .
O331 K4 Mo41 146.2(5) . .
O182 K4 Mo41 79.5(3) . .
O163 K4 Mo41 28.1(2) . .
O203 K4 Mo41 37.2(2) . .
O180 K4 Mo41 71.3(3) . .
C32 K4 Mo41 52.7(3) . .
C31 K4 Mo41 65.1(3) . .
O530 K4 Mo42 127.4(12) . .
O166 K4 Mo42 79.6(3) . .
O330 K4 Mo42 145.2(4) . .
O331 K4 Mo42 98.9(4) . .
O182 K4 Mo42 31.2(2) . .
O163 K4 Mo42 27.9(3) . .
O203 K4 Mo42 70.7(3) . .
O180 K4 Mo42 36.1(2) . .
C32 K4 Mo42 64.8(3) . .
C31 K4 Mo42 51.3(3) . .
Mo41 K4 Mo42 54.39(10) . .
O230 K5 O409 149.2(8) . .
O230 K5 O108 119.5(5) . .
O409 K5 O108 89.3(8) . .
O230 K5 O411 75.0(8) . .
O409 K5 O411 82.0(9) . .
O108 K5 O411 156.5(8) . .
O230 K5 O481 82.4(9) . .
O409 K5 O481 79.4(10) . .
O108 K5 O481 105.3(9) . .
O411 K5 O481 94.6(10) . .
O230 K5 O356 66.6(6) . .
O409 K5 O356 136.3(8) . .
O108 K5 O356 77.0(6) . .
O411 K5 O356 94.4(8) . .
O481 K5 O356 144.1(9) . .
O230 K5 O111 132.1(6) . .
O409 K5 O111 70.0(7) . .
O108 K5 O111 59.8(4) . .
O411 K5 O111 96.6(7) . .
O481 K5 O111 145.5(9) . .
O356 K5 O111 67.2(5) . .
O230 K5 O232 57.1(5) . .
O409 K5 O232 136.1(8) . .
O108 K5 O232 69.0(4) . .
O411 K5 O232 131.0(7) . .
O481 K5 O232 71.0(8) . .
O356 K5 O232 77.0(5) . .
O111 K5 O232 122.1(4) . .
O230 K5 Mo27 135.6(5) . .
O409 K5 Mo27 74.3(7) . .
O108 K5 Mo27 34.4(3) . .
O411 K5 Mo27 122.1(7) . .
O481 K5 Mo27 130.0(8) . .
O356 K5 Mo27 71.2(4) . .
O111 K5 Mo27 25.6(3) . .
O232 K5 Mo27 100.8(3) . .
O230 K5 Mo71 23.4(4) . .
O409 K5 Mo71 156.2(7) . .
O108 K5 Mo71 98.6(4) . .
O411 K5 Mo71 98.1(7) . .
O481 K5 Mo71 76.9(8) . .
O356 K5 Mo71 67.5(4) . .
O111 K5 Mo71 133.1(4) . .
O232 K5 Mo71 33.7(3) . .
Mo27 K5 Mo71 123.4(2) . .
O499 K6 Se3 96.5(7) . .
O499 K6 Se2 94.5(7) . .
Se3 K6 Se2 168.8(3) . .
O499 K6 K23 128.2(7) . .
Se3 K6 K23 113.6(3) . .
Se2 K6 K23 57.1(3) . .
O499 K6 K13 140.9(7) . .
Se3 K6 K13 84.83(15) . .
Se2 K6 K13 88.03(16) . .
K23 K6 K13 85.2(3) . .
O63 K8 O358 87.5(6) . .
O63 K8 O497 95.7(11) . 2_666
O358 K8 O497 100.7(11) . 2_666
O63 K8 O2 98.7(5) . .
O358 K8 O2 162.5(7) . .
O497 K8 O2 95.0(10) 2_666 .
O63 K8 O543 135.0(11) . 2_666
O358 K8 O543 88.4(11) . 2_666
O497 K8 O543 41.5(14) 2_666 2_666
O2 K8 O543 98.4(11) . 2_666
O63 K8 O19 53.3(4) . .
O358 K8 O19 122.9(6) . .
O497 K8 O19 120.6(11) 2_666 .
O2 K8 O19 52.6(4) . .
O543 K8 O19 148.6(11) 2_666 .
O63 K8 O394 168.2(8) . .
O358 K8 O394 85.6(7) . .
O497 K8 O394 95.1(12) 2_666 .
O2 K8 O394 85.2(7) . .
O543 K8 O394 54.5(12) 2_666 .
O19 K8 O394 123.9(7) . .
O63 K8 O17 55.5(5) . .
O358 K8 O17 68.4(6) . .
O497 K8 O17 148.4(11) 2_666 .
O2 K8 O17 101.6(5) . .
O543 K8 O17 155.3(11) 2_666 .
O19 K8 O17 55.5(4) . .
O394 K8 O17 112.8(7) . .
O63 K8 O4 101.6(5) . .
O358 K8 O4 107.4(6) . .
O497 K8 O4 147.4(11) 2_666 .
O2 K8 O4 55.4(4) . .
O543 K8 O4 122.3(11) 2_666 .
O19 K8 O4 54.9(4) . .
O394 K8 O4 71.4(6) . .
O17 K8 O4 60.8(4) . .
O63 K8 C3 74.9(6) . .
O358 K8 C3 72.8(6) . .
O497 K8 C3 168.5(11) 2_666 .
O2 K8 C3 92.9(5) . .
O543 K8 C3 144.9(11) 2_666 .
O19 K8 C3 59.0(5) . .
O394 K8 C3 93.9(7) . .
O17 K8 C3 20.5(5) . .
O4 K8 C3 43.2(5) . .
O63 K8 C4 93.4(6) . .
O358 K8 C4 87.7(7) . .
O497 K8 C4 167.9(11) 2_666 .
O2 K8 C4 75.7(6) . .
O543 K8 C4 131.2(11) 2_666 .
O19 K8 C4 59.8(5) . .
O394 K8 C4 76.7(7) . .
O17 K8 C4 43.3(5) . .
O4 K8 C4 21.2(5) . .
C3 K8 C4 23.5(6) . .
O63 K8 Se14 23.2(3) . .
O358 K8 Se14 66.2(5) . .
O497 K8 Se14 90.6(10) 2_666 .
O2 K8 Se14 121.8(4) . .
O543 K8 Se14 121.5(10) 2_666 .
O19 K8 Se14 75.1(3) . .
O394 K8 Se14 151.8(6) . .
O17 K8 Se14 57.8(3) . .
O4 K8 Se14 115.5(4) . .
C3 K8 Se14 78.2(5) . .
C4 K8 Se14 100.9(5) . .
O41 K10 O368 106.9(6) . .
O41 K10 O492 64.6(9) . .
O368 K10 O492 81.0(10) . .
O41 K10 O57 97.6(5) . .
O368 K10 O57 115.8(6) . .
O492 K10 O57 58.0(8) . .
O41 K10 O412 86.4(8) . .
O368 K10 O412 74.6(8) . .
O492 K10 O412 134.4(11) . .
O57 K10 O412 166.7(8) . .
O41 K10 O410 167.9(8) . .
O368 K10 O410 81.9(8) . .
O492 K10 O410 126.0(11) . .
O57 K10 O410 85.4(7) . .
O412 K10 O410 88.1(9) . .
O41 K10 O59 53.1(4) . .
O368 K10 O59 146.4(7) . .
O492 K10 O59 66.2(9) . .
O57 K10 O59 52.4(4) . .
O412 K10 O59 123.6(8) . .
O410 K10 O59 122.9(7) . .
O41 K10 O55 102.4(5) . .
O368 K10 O55 150.4(7) . .
O492 K10 O55 109.1(9) . .
O57 K10 O55 55.6(4) . .
O412 K10 O55 111.1(8) . .
O410 K10 O55 69.6(7) . .
O59 K10 O55 55.5(4) . .
O41 K10 O40 54.8(4) . .
O368 K10 O40 141.1(6) . .
O492 K10 O40 112.1(9) . .
O57 K10 O40 101.5(4) . .
O412 K10 O40 70.4(7) . .
O410 K10 O40 113.2(7) . .
O59 K10 O40 54.8(4) . .
O55 K10 O40 62.2(4) . .
O41 K10 C12 93.2(5) . .
O368 K10 C12 154.5(7) . .
O492 K10 C12 122.6(9) . .
O57 K10 C12 75.5(5) . .
O412 K10 C12 91.6(8) . .
O410 K10 C12 76.2(7) . .
O59 K10 C12 58.9(4) . .
O55 K10 C12 21.4(4) . .
O40 K10 C12 43.9(5) . .
O41 K10 C11 74.4(5) . .
O368 K10 C11 149.6(7) . .
O492 K10 C11 123.9(9) . .
O57 K10 C11 93.6(5) . .
O412 K10 C11 75.2(8) . .
O410 K10 C11 93.8(8) . .
O59 K10 C11 58.7(5) . .
O55 K10 C11 44.7(4) . .
O40 K10 C11 20.6(4) . .
C12 K10 C11 24.4(5) . .
O41 K10 Se15 22.7(3) . .
O368 K10 Se15 92.4(5) . .
O492 K10 Se15 78.1(8) . .
O57 K10 Se15 120.1(4) . .
O412 K10 Se15 65.3(7) . .
O410 K10 Se15 153.4(7) . .
O59 K10 Se15 74.5(3) . .
O55 K10 Se15 116.7(4) . .
O40 K10 Se15 57.6(3) . .
C12 K10 Se15 101.3(4) . .
C11 K10 Se15 78.1(4) . .
O501 K11 O350 134.0(11) . 2_676
O501 K11 O494 89.9(13) . .
O350 K11 O494 103.9(10) 2_676 .
O501 K11 O432 77.0(13) . .
O350 K11 O432 71.6(8) 2_676 .
O494 K11 O432 153.7(11) . .
O501 K11 O173 132.4(11) . .
O350 K11 O173 93.0(6) 2_676 .
O494 K11 O173 68.6(8) . .
O432 K11 O173 136.4(8) . .
O501 K11 O174 85.5(10) . .
O350 K11 O174 123.3(6) 2_676 .
O494 K11 O174 116.9(9) . .
O432 K11 O174 85.0(7) . .
O173 K11 O174 69.5(4) . .
O501 K11 O514 80.9(13) . 2_775
O350 K11 O514 63.8(10) 2_676 2_775
O494 K11 O514 70.6(12) . 2_775
O432 K11 O514 84.8(11) . 2_775
O173 K11 O514 125.5(10) . 2_775
O174 K11 O514 164.5(10) . 2_775
O501 K11 S50 135.3(10) . .
O350 K11 S50 68.1(5) 2_676 .
O494 K11 S50 126.1(9) . .
O432 K11 S50 77.2(7) . .
O173 K11 S50 59.2(3) . .
O174 K11 S50 56.4(3) . .
O514 K11 S50 131.8(10) 2_775 .
O501 K11 Mo59 140.9(10) . .
O350 K11 Mo59 83.3(5) 2_676 .
O494 K11 Mo59 91.3(8) . .
O432 K11 Mo59 113.3(7) . .
O173 K11 Mo59 23.1(3) . .
O174 K11 Mo59 59.4(3) . .
O514 K11 Mo59 135.7(10) 2_775 .
S50 K11 Mo59 36.15(13) . .
O501 K11 Mo60 107.1(10) . .
O350 K11 Mo60 102.3(5) 2_676 .
O494 K11 Mo60 121.6(8) . .
O432 K11 Mo60 84.3(7) . .
O173 K11 Mo60 58.8(3) . .
O174 K11 Mo60 22.4(2) . .
O514 K11 Mo60 164.6(10) 2_775 .
S50 K11 Mo60 34.39(12) . .
Mo59 K11 Mo60 42.02(10) . .
O501 K11 K12 118.5(11) . 2_676
O350 K11 K12 37.5(5) 2_676 2_676
O494 K11 K12 141.3(9) . 2_676
O432 K11 K12 41.7(7) . 2_676
O173 K11 K12 102.9(4) . 2_676
O174 K11 K12 92.6(3) . 2_676
O514 K11 K12 87.5(9) 2_775 2_676
S50 K11 K12 50.18(17) . 2_676
Mo59 K11 K12 82.51(19) . 2_676
Mo60 K11 K12 77.09(17) . 2_676
O350 K12 O406 93.4(7) . .
O350 K12 O29 72.5(5) . .
O406 K12 O29 70.5(7) . .
O350 K12 O156 122.9(5) . 2_676
O406 K12 O156 112.0(7) . 2_676
O29 K12 O156 69.9(4) . 2_676
O350 K12 O310 127.2(5) . .
O406 K12 O310 124.8(7) . .
O29 K12 O310 148.6(4) . .
O156 K12 O310 78.6(4) 2_676 .
O350 K12 O432 70.7(8) . 2_676
O406 K12 O432 67.5(9) . 2_676
O29 K12 O432 121.0(7) . 2_676
O156 K12 O432 166.0(7) 2_676 2_676
O310 K12 O432 90.2(7) . 2_676
O350 K12 K19 66.4(5) . 2_676
O406 K12 K19 147.4(7) . 2_676
O29 K12 K19 78.8(4) . 2_676
O156 K12 K19 65.4(4) 2_676 2_676
O310 K12 K19 87.4(4) . 2_676
O432 K12 K19 123.1(7) 2_676 2_676
O350 K12 O365 162.1(6) . .
O406 K12 O365 69.5(7) . .
O29 K12 O365 95.9(5) . .
O156 K12 O365 62.4(5) 2_676 .
O310 K12 O365 69.5(5) . .
O432 K12 O365 105.9(8) 2_676 .
K19 K12 O365 125.9(5) 2_676 .
O350 K12 S50 67.8(5) . 2_676
O406 K12 S50 142.3(6) . 2_676
O29 K12 S50 127.8(4) . 2_676
O156 K12 S50 105.6(3) 2_676 2_676
O310 K12 S50 59.7(3) . 2_676
O432 K12 S50 75.3(7) 2_676 2_676
K19 K12 S50 55.0(3) 2_676 2_676
O365 K12 S50 129.3(4) . 2_676
O350 K12 K11 38.1(4) . 2_676
O406 K12 K11 95.6(6) . 2_676
O29 K12 K11 109.0(4) . 2_676
O156 K12 K11 149.1(4) 2_676 2_676
O310 K12 K11 97.3(3) . 2_676
O432 K12 K11 40.1(7) 2_676 2_676
K19 K12 K11 83.9(3) 2_676 2_676
O365 K12 K11 145.0(4) . 2_676
S50 K12 K11 49.22(17) 2_676 2_676
O350 K12 K18 95.7(5) . .
O406 K12 K18 32.5(6) . .
O29 K12 K18 42.3(3) . .
O156 K12 K18 84.0(3) 2_676 .
O310 K12 K18 136.5(4) . .
O432 K12 K18 98.7(7) 2_676 .
K19 K12 K18 120.7(3) 2_676 .
O365 K12 K18 67.0(4) . .
S50 K12 K18 163.5(3) 2_676 .
K11 K12 K18 116.8(3) 2_676 .
O350 K12 K18' 81.1(6) . .
O406 K12 K18' 31.6(7) . .
O29 K12 K18' 39.0(5) . .
O156 K12 K18' 94.7(5) 2_676 .
O310 K12 K18' 150.0(5) . .
O432 K12 K18' 90.8(7) 2_676 .
K19 K12 K18' 116.6(5) 2_676 .
O365 K12 K18' 81.4(5) . .
S50 K12 K18' 148.6(5) 2_676 .
K11 K12 K18' 102.7(4) 2_676 .
O161 K13 O144 75.6(4) . .
O161 K13 O162 105.1(4) . .
O144 K13 O162 173.2(5) . .
O161 K13 O141 173.6(4) . .
O144 K13 O141 102.1(4) . .
O162 K13 O141 76.4(4) . .
O161 K13 O244 108.7(4) . .
O144 K13 O244 74.9(4) . .
O162 K13 O244 110.9(4) . .
O141 K13 O244 76.1(4) . .
O161 K13 O158 69.5(4) . .
O144 K13 O158 116.8(4) . .
O162 K13 O158 69.4(4) . .
O141 K13 O158 116.6(4) . .
O244 K13 O158 69.1(4) . .
O161 K13 O425 76.7(7) . .
O144 K13 O425 95.4(7) . .
O162 K13 O425 78.4(7) . .
O141 K13 O425 97.7(7) . .
O244 K13 O425 166.7(7) . .
O158 K13 O425 123.9(7) . .
O161 K13 C27 96.8(4) . .
O144 K13 C27 88.8(5) . .
O162 K13 C27 97.8(5) . .
O141 K13 C27 89.1(4) . .
O244 K13 C27 21.8(4) . .
O158 K13 C27 47.3(4) . .
O425 K13 C27 171.1(7) . .
O161 K13 C28 82.2(4) . .
O144 K13 C28 104.9(5) . .
O162 K13 C28 81.8(4) . .
O141 K13 C28 104.2(4) . .
O244 K13 C28 47.1(4) . .
O158 K13 C28 22.0(4) . .
O425 K13 C28 146.0(7) . .
C27 K13 C28 25.3(3) . .
O161 K13 O163 54.7(4) . .
O144 K13 O163 124.2(4) . .
O162 K13 O163 53.9(4) . .
O141 K13 O163 124.3(4) . .
O244 K13 O163 140.0(4) . .
O158 K13 O163 70.9(4) . .
O425 K13 O163 53.1(6) . .
C27 K13 O163 118.2(4) . .
C28 K13 O163 92.9(4) . .
O161 K13 Mo41 81.8(3) . .
O144 K13 Mo41 155.0(3) . .
O162 K13 Mo41 23.7(3) . .
O141 K13 Mo41 99.2(3) . .
O244 K13 Mo41 123.4(3) . .
O158 K13 Mo41 63.3(3) . .
O425 K13 Mo41 68.8(6) . .
C27 K13 Mo41 104.6(3) . .
C28 K13 Mo41 82.1(3) . .
O163 K13 Mo41 30.8(2) . .
O161 K13 Mo42 24.0(3) . .
O144 K13 Mo42 98.7(3) . .
O162 K13 Mo42 81.4(3) . .
O141 K13 Mo42 155.7(3) . .
O244 K13 Mo42 122.0(3) . .
O158 K13 Mo42 63.2(3) . .
O425 K13 Mo42 67.7(6) . .
C27 K13 Mo42 103.9(3) . .
C28 K13 Mo42 82.2(3) . .
O163 K13 Mo42 31.4(2) . .
Mo41 K13 Mo42 57.88(7) . .
O20 K14 O58 174.4(5) . .
O20 K14 O38 71.5(5) . .
O58 K14 O38 104.5(5) . .
O20 K14 O1 104.4(5) . .
O58 K14 O1 79.2(5) . .
O38 K14 O1 173.0(5) . .
O20 K14 O417 77.9(7) . .
O58 K14 O417 99.2(7) . .
O38 K14 O417 98.9(6) . .
O1 K14 O417 74.5(6) . .
O20 K14 O23 73.2(4) . .
O58 K14 O23 112.2(4) . .
O38 K14 O23 112.3(4) . .
O1 K14 O23 71.1(4) . .
O417 K14 O23 126.9(7) . .
O20 K14 O35 110.8(4) . .
O58 K14 O35 70.9(4) . .
O38 K14 O35 72.6(4) . .
O1 K14 O35 114.4(4) . .
O417 K14 O35 164.1(7) . .
O23 K14 O35 69.0(4) . .
O20 K14 O522 100.0(10) . .
O58 K14 O522 75.0(10) . .
O38 K14 O522 75.1(10) . .
O1 K14 O522 100.5(10) . .
O417 K14 O522 39.8(11) . .
O23 K14 O522 166.7(11) . .
O35 K14 O522 124.3(11) . .
O20 K14 C8 99.0(5) . .
O58 K14 C8 84.4(5) . .
O38 K14 C8 85.4(5) . .
O1 K14 C8 100.9(5) . .
O417 K14 C8 173.4(7) . .
O23 K14 C8 46.5(4) . .
O35 K14 C8 22.4(4) . .
O522 K14 C8 146.7(11) . .
O20 K14 C5 84.8(5) . .
O58 K14 C5 99.9(5) . .
O38 K14 C5 100.1(5) . .
O1 K14 C5 85.0(5) . .
O417 K14 C5 148.7(7) . .
O23 K14 C5 21.8(4) . .
O35 K14 C5 47.2(4) . .
O522 K14 C5 171.5(11) . .
C8 K14 C5 24.8(3) . .
O20 K14 O19 53.8(4) . .
O58 K14 O19 128.3(4) . .
O38 K14 O19 121.9(4) . .
O1 K14 O19 52.5(4) . .
O417 K14 O19 55.2(6) . .
O23 K14 O19 71.8(4) . .
O35 K14 O19 140.7(4) . .
O522 K14 O19 94.9(10) . .
C8 K14 O19 118.3(4) . .
C5 K14 O19 93.6(4) . .
O20 K14 O59 121.6(4) . .
O58 K14 O59 53.5(4) . .
O38 K14 O59 53.1(4) . .
O1 K14 O59 128.5(4) . .
O417 K14 O59 92.5(6) . .
O23 K14 O59 140.5(4) . .
O35 K14 O59 71.6(4) . .
O522 K14 O59 52.7(10) . .
C8 K14 O59 94.0(4) . .
C5 K14 O59 118.8(4) . .
O19 K14 O59 147.5(3) . .
O97 K15 O532 97.0(12) . 1_556
O97 K15 O65 84.1(6) . .
O532 K15 O65 69.8(11) 1_556 .
O97 K15 O359 73.8(7) . .
O532 K15 O359 139.6(12) 1_556 .
O65 K15 O359 70.2(6) . .
O97 K15 O119 138.6(8) . 1_655
O532 K15 O119 124.3(13) 1_556 1_655
O65 K15 O119 106.0(6) . 1_655
O359 K15 O119 72.4(7) . 1_655
O97 K15 O556 55.6(11) . .
O532 K15 O556 117.5(15) 1_556 .
O65 K15 O556 139.0(11) . .
O359 K15 O556 90.0(11) . .
O119 K15 O556 101.2(11) 1_655 .
O97 K15 S15 130.6(6) . 1_655
O532 K15 S15 88.9(11) 1_556 1_655
O65 K15 S15 142.2(6) . 1_655
O359 K15 S15 127.3(6) . 1_655
O119 K15 S15 60.3(4) 1_655 1_655
O556 K15 S15 78.3(10) . 1_655
O97 K15 O118 153.8(7) . 1_655
O532 K15 O118 56.8(12) 1_556 1_655
O65 K15 O118 85.9(6) . 1_655
O359 K15 O118 124.8(7) . 1_655
O119 K15 O118 67.5(6) 1_655 1_655
O556 K15 O118 133.2(11) . 1_655
S15 K15 O118 56.3(4) 1_655 1_655
O97 K15 Mo19 144.6(6) . 1_655
O532 K15 Mo19 112.4(11) 1_556 1_655
O65 K15 Mo19 123.7(5) . 1_655
O359 K15 Mo19 94.0(6) . 1_655
O119 K15 Mo19 23.6(4) 1_655 1_655
O556 K15 Mo19 92.2(10) . 1_655
S15 K15 Mo19 36.69(18) 1_655 1_655
O118 K15 Mo19 58.9(4) 1_655 1_655
O97 K15 Mo29 66.0(5) . .
O532 K15 Mo29 73.2(11) 1_556 .
O65 K15 Mo29 18.1(4) . .
O359 K15 Mo29 67.1(5) . .
O119 K15 Mo29 119.5(5) 1_655 .
O556 K15 Mo29 121.2(10) . .
S15 K15 Mo29 157.9(4) 1_655 .
O118 K15 Mo29 102.2(4) 1_655 .
Mo19 K15 Mo29 140.1(3) 1_655 .
O455 K16 O79 136.5(8) . .
O455 K16 O76 78.0(8) . .
O79 K16 O76 60.8(4) . .
O455 K16 O492 69.2(11) . .
O79 K16 O492 128.8(10) . .
O76 K16 O492 131.6(9) . .
O455 K16 O453 113.3(10) . .
O79 K16 O453 109.8(8) . .
O76 K16 O453 151.4(8) . .
O492 K16 O453 76.2(10) . .
O455 K16 O60 93.7(9) . .
O79 K16 O60 53.4(4) . .
O76 K16 O60 57.5(4) . .
O492 K16 O60 89.5(9) . .
O453 K16 O60 141.6(8) . .
O455 K16 O418 83.8(10) . .
O79 K16 O418 100.8(7) . .
O76 K16 O418 79.3(7) . .
O492 K16 O418 129.0(10) . .
O453 K16 O418 76.2(9) . .
O60 K16 O418 136.1(7) . .
O455 K16 O509 137.9(10) . .
O79 K16 O509 81.5(7) . .
O76 K16 O509 124.6(7) . .
O60 K16 O509 128.2(7) . .
O418 K16 O509 69.0(8) . .
O455 K16 O368 140.4(9) . .
O79 K16 O368 62.5(5) . .
O76 K16 O368 119.0(6) . .
O492 K16 O368 73.9(10) . .
O453 K16 O368 69.9(8) . .
O60 K16 O368 71.9(6) . .
O418 K16 O368 132.2(8) . .
O509 K16 O368 64.5(7) . .
O455 K16 Se12 149.6(8) . .
O79 K16 Se12 22.2(3) . .
O76 K16 Se12 72.2(3) . .
O492 K16 Se12 137.5(9) . .
O453 K16 Se12 91.1(7) . .
O60 K16 Se12 75.6(3) . .
O418 K16 Se12 84.9(6) . .
O509 K16 Se12 61.1(6) . .
O368 K16 Se12 63.7(4) . .
O455 K16 Mo34 106.9(8) . .
O79 K16 Mo34 30.2(3) . .
O76 K16 Mo34 38.7(3) . .
O492 K16 Mo34 121.2(9) . .
O453 K16 Mo34 139.8(8) . .
O60 K16 Mo34 31.9(3) . .
O418 K16 Mo34 107.6(6) . .
O509 K16 Mo34 111.5(6) . .
O368 K16 Mo34 80.4(4) . .
Se12 K16 Mo34 50.72(12) . .
O455 K16 K10 99.2(8) . .
O79 K16 K10 87.2(4) . .
O76 K16 K10 115.6(4) . .
O492 K16 K10 41.6(8) . .
O453 K16 K10 89.3(7) . .
O60 K16 K10 58.6(3) . .
O418 K16 K10 165.1(6) . .
O509 K16 K10 100.1(6) . .
O368 K16 K10 41.6(4) . .
Se12 K16 K10 99.0(3) . .
Mo34 K16 K10 85.7(2) . .
O407 K17 O135 141.6(8) . .
O407 K17 O526 99.9(12) . .
O135 K17 O526 118.5(11) . .
O407 K17 O134 74.4(7) . .
O135 K17 O134 73.0(5) . .
O526 K17 O134 145.9(11) . .
O407 K17 O513 67.9(10) . .
O135 K17 O513 107.3(9) . .
O526 K17 O513 92.1(13) . .
O134 K17 O513 54.2(8) . .
O407 K17 O105 133.3(9) . .
O135 K17 O105 68.1(5) . .
O526 K17 O105 66.8(10) . .
O134 K17 O105 92.3(6) . .
O513 K17 O105 68.2(9) . .
O407 K17 S40 89.6(7) . .
O135 K17 S40 54.7(4) . .
O526 K17 S40 159.1(11) . .
O134 K17 S40 54.7(3) . .
O513 K17 S40 108.7(8) . .
O105 K17 S40 119.1(5) . .
O407 K17 Mo50 120.9(7) . .
O135 K17 Mo50 21.1(3) . .
O526 K17 Mo50 139.1(10) . .
O134 K17 Mo50 59.3(3) . .
O513 K17 Mo50 105.6(8) . .
O105 K17 Mo50 85.8(4) . .
S40 K17 Mo50 34.32(13) . .
O407 K17 Mo49 83.6(7) . .
O135 K17 Mo49 59.1(4) . .
O526 K17 Mo49 164.6(11) . .
O134 K17 Mo49 21.1(3) . .
O513 K17 Mo49 75.1(8) . .
O105 K17 Mo49 99.9(4) . .
S40 K17 Mo49 34.36(13) . .
Mo50 K17 Mo49 41.45(12) . .
O531 K18 O406 82.7(12) 1_456 .
O531 K18 O30 78.1(11) 1_456 .
O406 K18 O30 122.3(8) . .
O531 K18 O187 80.4(11) 1_456 1_456
O406 K18 O187 78.5(7) . 1_456
O30 K18 O187 147.2(6) . 1_456
O531 K18 O324 145.6(11) 1_456 .
O406 K18 O324 83.7(7) . .
O30 K18 O324 82.9(5) . .
O187 K18 O324 127.2(6) 1_456 .
O531 K18 O512 144.2(15) 1_456 .
O406 K18 O512 118.7(13) . .
O30 K18 O512 107.9(12) . .
O187 K18 O512 76.8(12) 1_456 .
O324 K18 O512 69.2(12) . .
O531 K18 O71 87.1(11) 1_456 2_667
O406 K18 O71 153.5(8) . 2_667
O30 K18 O71 78.9(5) . 2_667
O187 K18 O71 75.6(5) 1_456 2_667
O324 K18 O71 117.1(7) . 2_667
O512 K18 O71 60.8(11) . 2_667
O531 K18 O29 74.9(11) 1_456 .
O406 K18 O29 64.9(7) . .
O30 K18 O29 57.7(4) . .
O187 K18 O29 137.8(7) 1_456 .
O324 K18 O29 70.7(5) . .
O512 K18 O29 138.8(12) . .
O71 K18 O29 135.3(5) 2_667 .
O531 K18 Mo12 76.3(10) 1_456 .
O406 K18 Mo12 90.3(7) . .
O30 K18 Mo12 32.4(3) . .
O187 K18 Mo12 155.3(7) 1_456 .
O324 K18 Mo12 72.4(4) . .
O512 K18 Mo12 127.6(12) . .
O71 K18 Mo12 111.0(4) 2_667 .
O29 K18 Mo12 25.4(2) . .
O531 K18 K12 89.0(10) 1_456 .
O406 K18 K12 32.6(6) . .
O30 K18 K12 92.9(4) . .
O187 K18 K12 111.2(4) 1_456 .
O324 K18 K12 63.5(4) . .
O512 K18 K12 124.9(11) . .
O71 K18 K12 171.5(5) 2_667 .
O29 K18 K12 36.2(3) . .
Mo12 K18 K12 60.63(19) . .
O355 K18' O406 122.5(14) 1_456 .
O355 K18' O187 107.3(12) 1_456 1_456
O406 K18' O187 77.7(10) . 1_456
O355 K18' O30 94.5(10) 1_456 .
O406 K18' O30 118.2(12) . .
O187 K18' O30 140.0(13) 1_456 .
O355 K18' O29 102.3(11) 1_456 .
O406 K18' O29 66.1(9) . .
O187 K18' O29 141.8(12) 1_456 .
O30 K18' O29 58.2(7) . .
O355 K18' O71 97.2(10) 1_456 2_667
O406 K18' O71 135.4(13) . 2_667
O187 K18' O71 71.1(8) 1_456 2_667
O30 K18' O71 73.2(8) . 2_667
O29 K18' O71 128.5(11) . 2_667
O355 K18' Mo12 93.7(9) 1_456 .
O406 K18' Mo12 91.3(10) . .
O187 K18' Mo12 159.0(12) 1_456 .
O30 K18' Mo12 33.7(4) . .
O29 K18' Mo12 25.8(3) . .
O71 K18' Mo12 106.8(9) 2_667 .
O355 K18' Mo64 90.6(9) 1_456 1_456
O406 K18' Mo64 73.7(9) . 1_456
O187 K18' Mo64 22.5(4) 1_456 1_456
O30 K18' Mo64 160.6(11) . 1_456
O29 K18' Mo64 138.5(9) . 1_456
O71 K18' Mo64 87.6(7) 2_667 1_456
Mo12 K18' Mo64 164.3(9) . 1_456
O355 K18' K12 115.7(10) 1_456 .
O406 K18' K12 31.5(7) . .
O187 K18' K12 108.8(8) 1_456 .
O30 K18' K12 90.3(7) . .
O29 K18' K12 34.7(4) . .
O71 K18' K12 144.4(10) 2_667 .
Mo12 K18' K12 60.3(4) . .
Mo64 K18' K12 104.4(6) 1_456 .
O170 K19 O157 101.8(5) . .
O170 K19 S50 63.4(4) . .
O157 K19 S50 72.5(4) . .
O170 K19 O28 82.8(5) . 2_676
O157 K19 O28 173.9(6) . 2_676
S50 K19 O28 113.4(5) . 2_676
O170 K19 K12 123.7(6) . 2_676
O157 K19 K12 87.2(5) . 2_676
S50 K19 K12 67.2(3) . 2_676
O28 K19 K12 93.6(5) 2_676 2_676
O170 K19 O156 165.7(6) . .
O157 K19 O156 65.4(4) . .
S50 K19 O156 105.2(5) . .
O28 K19 O156 110.5(5) 2_676 .
K12 K19 O156 52.6(3) 2_676 .
O170 K19 O350 85.3(6) . 2_676
O157 K19 O350 130.4(6) . 2_676
S50 K19 O350 67.3(4) . 2_676
O28 K19 O350 53.5(5) 2_676 2_676
K12 K19 O350 51.2(5) 2_676 2_676
O156 K19 O350 98.4(6) . 2_676
O170 K19 S9 126.5(5) . 2_676
O157 K19 S9 115.5(5) . 2_676
S50 K19 S9 161.8(5) . 2_676
O28 K19 S9 58.4(3) 2_676 2_676
K12 K19 S9 96.2(4) 2_676 2_676
O156 K19 S9 67.0(4) . 2_676
O350 K19 S9 96.9(5) 2_676 2_676
O170 K19 S48 59.6(4) . .
O157 K19 S48 70.7(4) . .
S50 K19 S48 100.8(4) . .
O28 K19 S48 108.8(5) 2_676 .
K12 K19 S48 157.5(5) 2_676 .
O156 K19 S48 117.8(5) . .
O350 K19 S48 143.7(6) 2_676 .
S9 K19 S48 97.3(4) 2_676 .
O170 K19 Mo11 98.4(4) . 2_676
O157 K19 Mo11 151.0(5) . 2_676
S50 K19 Mo11 135.9(4) . 2_676
O28 K19 Mo11 23.0(3) 2_676 2_676
K12 K19 Mo11 98.8(3) 2_676 2_676
O156 K19 Mo11 95.9(4) . 2_676
O350 K19 Mo11 71.7(4) 2_676 2_676
S9 K19 Mo11 35.83(16) 2_676 2_676
S48 K19 Mo11 102.8(3) . 2_676
O170 K19 Mo59 29.0(3) . .
O157 K19 Mo59 87.3(4) . .
S50 K19 Mo59 34.42(18) . .
O28 K19 Mo59 98.6(4) 2_676 .
K12 K19 Mo59 98.5(4) 2_676 .
O156 K19 Mo59 138.8(5) . .
O350 K19 Mo59 75.7(5) 2_676 .
S9 K19 Mo59 153.5(4) 2_676 .
S48 K19 Mo59 76.7(3) . .
Mo11 K19 Mo59 119.5(3) 2_676 .
O8 K20 K21 121.2(8) . 1_556
O8 K20 O375 125.1(9) . .
K21 K20 O375 83.9(7) 1_556 .
O8 K20 S2 59.1(5) . .
K21 K20 S2 86.1(6) 1_556 .
O375 K20 S2 169.7(7) . .
O8 K20 S72 61.3(5) . .
K21 K20 S72 176.2(8) 1_556 .
O375 K20 S72 92.3(6) . .
S2 K20 S72 97.7(5) . .
O8 K20 O22 93.8(6) . .
K21 K20 O22 111.9(7) 1_556 .
O375 K20 O22 123.1(7) . .
S2 K20 O22 63.2(4) . .
S72 K20 O22 70.1(4) . .
O8 K20 O24 145.5(8) . .
K21 K20 O24 59.9(5) 1_556 .
O375 K20 O24 89.3(7) . .
S2 K20 O24 87.7(5) . .
S72 K20 O24 120.0(5) . .
O22 K20 O24 59.7(5) . .
O8 K20 S7 129.9(6) . .
K21 K20 S7 107.1(6) 1_556 .
O375 K20 S7 69.5(6) . .
S2 K20 S7 116.0(5) . .
S72 K20 S7 71.2(3) . .
O22 K20 S7 53.5(4) . .
O24 K20 S7 53.5(4) . .
O172 K21 O311 120.7(8) . .
O172 K21 K20 121.9(7) . 1_554
O311 K21 K20 104.7(7) . 1_554
O172 K21 O490 94.9(10) . .
O311 K21 O490 122.3(11) . .
O172 K21 O421 96.7(8) . .
O311 K21 O421 104.5(9) . .
K20 K21 O421 105.4(9) 1_554 .
O172 K21 O24 156.5(7) . 1_554
O311 K21 O24 69.5(6) . 1_554
K20 K21 O24 69.6(6) 1_554 1_554
O490 K21 O24 63.5(9) . 1_554
O421 K21 O24 59.8(8) . 1_554
O172 K21 S49 61.2(4) . .
O311 K21 S49 70.6(5) . .
K20 K21 S49 175.2(7) 1_554 .
O490 K21 S49 94.5(10) . .
O421 K21 S49 77.2(8) . .
O24 K21 S49 108.9(6) 1_554 .
O172 K21 S51 60.7(4) . .
O311 K21 S51 95.3(6) . .
K20 K21 S51 82.4(5) 1_554 .
O490 K21 S51 142.4(10) . .
O421 K21 S51 155.8(8) . .
O24 K21 S51 142.5(6) 1_554 .
S49 K21 S51 96.9(4) . .
O172 K21 Mo58 27.0(3) . .
O311 K21 Mo58 99.6(6) . .
K20 K21 Mo58 148.9(6) 1_554 .
O490 K21 Mo58 94.3(9) . .
O421 K21 Mo58 86.7(8) . .
O24 K21 Mo58 138.5(6) 1_554 .
S49 K21 Mo58 34.26(17) . .
S51 K21 Mo58 76.3(3) . .
O374 K22 O46 122.2(10) . .
O374 K22 O34 103.2(7) . .
O46 K22 O34 98.3(7) . .
O374 K22 S14 77.0(7) . .
O46 K22 S14 60.8(6) . .
O34 K22 S14 70.8(5) . .
O374 K22 S26 99.4(8) . 2_667
O46 K22 S26 88.1(6) . 2_667
O34 K22 S26 148.2(7) . 2_667
S14 K22 S26 136.9(7) . 2_667
O374 K22 O33 55.5(6) . .
O46 K22 O33 157.2(8) . .
O34 K22 O33 63.4(5) . .
S14 K22 O33 98.7(5) . .
S26 K22 O33 114.7(6) 2_667 .
O374 K22 S16 172.6(8) . .
O46 K22 S16 60.4(5) . .
O34 K22 S16 69.4(5) . .
S14 K22 S16 99.9(5) . .
S26 K22 S16 87.4(4) 2_667 .
O33 K22 S16 119.1(7) . .
O374 K22 S10 107.3(7) . .
O46 K22 S10 128.2(7) . .
O34 K22 S10 53.3(4) . .
S14 K22 S10 123.6(5) . .
S26 K22 S10 98.7(5) 2_667 .
O33 K22 S10 52.9(4) . .
S16 K22 S10 68.6(4) . .
O374 K22 K27 60.4(7) . .
O46 K22 K27 105.5(7) . .
O34 K22 K27 46.5(4) . .
S14 K22 K27 47.1(4) . .
S26 K22 K27 159.5(6) 2_667 .
O33 K22 K27 52.4(4) . .
S16 K22 K27 112.6(5) . .
S10 K22 K27 85.2(4) . .
O515 K23 O197 124.1(14) . .
O555 K23 O197 80.7(14) . .
O515 K23 O199 128.5(14) . .
O555 K23 O199 103.9(15) . .
O197 K23 O199 61.1(5) . .
O515 K23 O471 93.1(15) . .
O555 K23 O471 69.8(16) . .
O197 K23 O471 142.2(11) . .
O199 K23 O471 103.1(10) . .
O515 K23 O200 85.6(13) . .
O555 K23 O200 138.1(15) . .
O197 K23 O200 58.0(5) . .
O199 K23 O200 52.1(5) . .
O471 K23 O200 141.5(10) . .
O555 K23 O371 107.4(15) . .
O197 K23 O371 76.0(6) . .
O199 K23 O371 120.7(7) . .
O471 K23 O371 134.6(11) . .
O200 K23 O371 71.3(6) . .
O515 K23 O143 132.1(13) . .
O555 K23 O143 79.3(15) . .
O197 K23 O143 96.2(6) . .
O199 K23 O143 47.8(4) . .
O471 K23 O143 56.2(9) . .
O200 K23 O143 97.4(6) . .
O371 K23 O143 168.4(7) . .
O555 K23 K30 137.9(15) . .
O197 K23 K30 109.6(6) . .
O199 K23 K30 116.9(6) . .
O471 K23 K30 108.1(9) . .
O200 K23 K30 70.0(5) . .
O371 K23 K30 42.9(5) . .
O143 K23 K30 136.4(5) . .
O515 K23 Se2 146.7(13) . .
O555 K23 Se2 82.4(15) . .
O197 K23 Se2 69.3(5) . .
O199 K23 Se2 25.3(3) . .
O471 K23 Se2 83.5(9) . .
O200 K23 Se2 77.2(5) . .
O371 K23 Se2 141.9(6) . .
O143 K23 Se2 27.9(3) . .
K30 K23 Se2 139.7(5) . .
O515 K23 K29 38.8(12) . .
O197 K23 K29 109.0(6) . .
O199 K23 K29 158.7(7) . .
O471 K23 K29 95.5(9) . .
O200 K23 K29 106.7(6) . .
O143 K23 K29 151.7(5) . .
Se2 K23 K29 174.3(5) . .
O515 K23 Mo68 116.4(13) . .
O555 K23 Mo68 110.1(14) . .
O197 K23 Mo68 38.6(4) . .
O199 K23 Mo68 30.8(3) . .
O471 K23 Mo68 133.8(10) . .
O200 K23 Mo68 30.9(3) . .
O371 K23 Mo68 90.7(5) . .
O143 K23 Mo68 78.0(4) . .
K30 K23 Mo68 100.6(4) . .
Se2 K23 Mo68 52.1(2) . .
K29 K23 Mo68 130.0(5) . .
O441 K24 O385 78.6(11) . .
O441 K24 O237 122.8(11) . .
O385 K24 O237 128.6(9) . .
O441 K24 O342 78.6(10) . .
O385 K24 O342 136.8(10) . .
O237 K24 O342 94.5(8) . .
O441 K24 O339 137.8(12) . .
O385 K24 O339 80.6(8) . .
O237 K24 O339 98.8(8) . .
O342 K24 O339 92.5(8) . .
O441 K24 O235 69.3(10) . .
O385 K24 O235 107.2(8) . .
O237 K24 O235 55.5(5) . .
O342 K24 O235 98.3(8) . .
O339 K24 O235 152.7(9) . .
O441 K24 O236 108.5(10) . .
O385 K24 O236 80.4(7) . .
O237 K24 O236 49.5(5) . .
O342 K24 O236 142.0(9) . .
O339 K24 O236 103.7(8) . .
O235 K24 O236 53.9(5) . .
O441 K24 Mo69 95.1(10) . .
O385 K24 Mo69 109.3(8) . .
O237 K24 Mo69 33.4(3) . .
O342 K24 Mo69 108.9(7) . .
O339 K24 Mo69 126.4(8) . .
O235 K24 Mo69 26.3(3) . .
O236 K24 Mo69 34.8(3) . .
O441 K24 Se6 119.6(11) . .
O385 K24 Se6 153.3(9) . .
O237 K24 Se6 25.9(3) . .
O342 K24 Se6 69.2(6) . .
O339 K24 Se6 94.2(6) . .
O235 K24 Se6 66.8(5) . .
O236 K24 Se6 75.4(5) . .
Mo69 K24 Se6 53.4(3) . .
O441 K24 K25 45.5(9) . .
O385 K24 K25 67.6(7) . .
O237 K24 K25 94.2(6) . .
O342 K24 K25 116.8(8) . .
O339 K24 K25 146.9(7) . .
O235 K24 K25 43.2(4) . .
O236 K24 K25 63.2(5) . .
Mo69 K24 K25 60.7(4) . .
Se6 K24 K25 109.9(6) . .
O237 K24' O313 115.8(9) . .
O237 K24' O236 51.0(5) . .
O313 K24' O236 77.6(7) . .
O237 K24' O342 88.3(8) . .
O313 K24' O342 153.4(10) . .
O236 K24' O342 128.8(10) . .
O237 K24' O441 101.9(10) . .
O313 K24' O441 118.2(10) . .
O236 K24' O441 92.8(9) . .
O342 K24' O441 63.3(8) . .
O237 K24' Se6 26.0(3) . .
O313 K24' Se6 132.8(9) . .
O236 K24' Se6 77.0(6) . .
O342 K24' Se6 66.3(6) . .
O441 K24' Se6 102.1(9) . .
O237 K24' Mo69 30.1(4) . .
O313 K24' Mo69 109.9(7) . .
O236 K24' Mo69 32.4(4) . .
O342 K24' Mo69 96.7(7) . .
O441 K24' Mo69 80.0(8) . .
Se6 K24' Mo69 52.0(3) . .
O237 K24' K30 58.9(6) . .
O313 K24' K30 93.3(7) . .
O236 K24' K30 92.2(7) . .
O342 K24' K30 89.8(6) . .
O441 K24' K30 148.5(10) . .
Se6 K24' K30 49.2(3) . .
Mo69 K24' K30 87.9(5) . .
O237 K24' K25 83.3(7) . .
O313 K24' K25 98.0(7) . .
O236 K24' K25 55.2(5) . .
O342 K24' K25 95.9(7) . .
O441 K24' K25 38.5(7) . .
Se6 K24' K25 99.1(6) . .
Mo69 K24' K25 53.8(4) . .
K30 K24' K25 141.6(7) . .
O103 K25 O137 107.5(7) . .
O103 K25 O235 151.8(9) . .
O137 K25 O235 87.5(6) . .
O103 K25 O441 128.4(10) . .
O137 K25 O441 102.1(9) . .
O235 K25 O441 68.3(8) . .
O103 K25 S41 65.6(5) . .
O137 K25 S41 58.9(4) . .
O235 K25 S41 140.6(6) . .
O441 K25 S41 97.4(9) . .
O103 K25 S21 61.8(5) . .
O137 K25 S21 112.0(7) . .
O235 K25 S21 90.6(6) . .
O441 K25 S21 138.9(9) . .
S41 K25 S21 119.3(5) . .
O103 K25 S19 58.6(5) . .
O137 K25 S19 137.0(7) . .
O235 K25 S19 124.6(6) . .
O441 K25 S19 70.8(8) . .
S41 K25 S19 79.5(4) . .
S21 K25 S19 96.8(4) . .
O103 K25 Mo50 75.7(5) . .
O137 K25 Mo50 32.3(3) . .
O235 K25 Mo50 118.7(6) . .
O441 K25 Mo50 119.4(9) . .
S41 K25 Mo50 36.0(2) . .
S21 K25 Mo50 101.6(5) . .
S19 K25 Mo50 113.2(5) . .
O103 K25 Mo69 145.4(7) . .
O137 K25 Mo69 70.8(4) . .
O235 K25 Mo69 20.5(3) . .
O441 K25 Mo69 84.1(8) . .
S41 K25 Mo69 128.9(5) . .
S21 K25 Mo69 86.2(4) . .
S19 K25 Mo69 145.0(5) . .
Mo50 K25 Mo69 100.1(4) . .
O103 K25 Mo25 27.4(4) . .
O137 K25 Mo25 111.0(6) . .
O235 K25 Mo25 125.1(6) . .
O441 K25 Mo25 144.1(9) . .
S41 K25 Mo25 88.5(4) . .
S21 K25 Mo25 34.5(2) . .
S19 K25 Mo25 75.6(3) . .
Mo50 K25 Mo25 85.2(3) . .
Mo69 K25 Mo25 119.1(5) . .
O103 K25 K24 159.6(8) . .
O137 K25 K24 69.4(5) . .
O235 K25 K24 48.0(5) . .
O441 K25 K24 38.9(8) . .
S41 K25 K24 97.4(5) . .
S21 K25 K24 138.5(6) . .
S19 K25 K24 109.0(6) . .
Mo50 K25 K24 97.4(5) . .
Mo69 K25 K24 54.1(3) . .
Mo25 K25 K24 173.0(6) . .
O103 K25 K24' 158.5(8) . .
O137 K25 K24' 62.1(5) . .
O235 K25 K24' 49.6(5) . .
O441 K25 K24' 45.5(8) . .
S41 K25 K24' 93.6(5) . .
S21 K25 K24' 138.5(6) . .
S19 K25 K24' 114.6(6) . .
Mo50 K25 K24' 90.6(4) . .
Mo69 K25 K24' 52.5(4) . .
Mo25 K25 K24' 169.7(6) . .
O315 K26 O81 131.8(9) . .
O315 K26 O83 97.9(8) . .
O81 K26 O83 79.9(6) . .
O315 K26 O192 71.0(7) . 2_766
O81 K26 O192 83.8(6) . 2_766
O83 K26 O192 145.3(8) . 2_766
O315 K26 S31 69.9(7) . .
O81 K26 S31 69.4(5) . .
O83 K26 S31 56.1(5) . .
O192 K26 S31 89.5(5) 2_766 .
O315 K26 K3 123.1(7) . 2_766
O81 K26 K3 44.5(4) . 2_766
O83 K26 K3 123.7(5) . 2_766
O192 K26 K3 52.5(4) 2_766 2_766
S31 K26 K3 100.9(4) . 2_766
O315 K26 Se12 116.3(8) . .
O81 K26 Se12 19.6(4) . .
O83 K26 Se12 67.7(4) . .
O192 K26 Se12 87.4(5) 2_766 .
S31 K26 Se12 50.1(2) . .
K3 K26 Se12 60.5(3) 2_766 .
O315 K26 Mo40 93.1(7) . .
O81 K26 Mo40 66.7(5) . .
O83 K26 Mo40 22.8(4) . .
O192 K26 Mo40 122.8(6) 2_766 .
S31 K26 Mo40 35.25(19) . .
K3 K26 Mo40 110.5(4) 2_766 .
Se12 K26 Mo40 50.3(2) . .
O50 K27 O152 132.8(9) . 2_676
O50 K27 O34 105.3(6) . .
O152 K27 O34 113.8(7) 2_676 .
O50 K27 S14 63.6(6) . .
O152 K27 S14 152.0(8) 2_676 .
O34 K27 S14 73.7(5) . .
O50 K27 O435 77.3(8) . 2_676
O152 K27 O435 67.3(7) 2_676 2_676
O34 K27 O435 172.6(10) . 2_676
S14 K27 O435 101.9(8) . 2_676
O50 K27 S12 61.2(5) . .
O152 K27 S12 103.1(7) 2_676 .
O34 K27 S12 76.3(5) . .
S14 K27 S12 104.9(5) . .
O435 K27 S12 110.8(8) 2_676 .
O50 K27 O33 161.9(8) . .
O152 K27 O33 65.0(5) 2_676 .
O34 K27 O33 62.8(5) . .
S14 K27 O33 99.0(6) . .
O435 K27 O33 112.8(8) 2_676 .
S12 K27 O33 123.8(6) . .
O50 K27 S11 133.3(7) . .
O152 K27 S11 62.1(5) 2_676 .
O34 K27 S11 54.7(4) . .
S14 K27 S11 127.8(6) . .
O435 K27 S11 128.4(8) 2_676 .
S12 K27 S11 72.6(4) . .
O33 K27 S11 52.9(4) . .
O50 K27 Mo19 29.0(4) . .
O152 K27 Mo19 157.5(7) 2_676 .
O34 K27 Mo19 88.6(5) . .
S14 K27 Mo19 34.7(2) . .
O435 K27 Mo19 90.9(7) 2_676 .
S12 K27 Mo19 78.4(4) . .
O33 K27 Mo19 133.1(6) . .
S11 K27 Mo19 137.3(4) . .
O50 K27 Mo14 118.3(6) . .
O152 K27 Mo14 94.2(5) 2_676 .
O34 K27 Mo14 20.8(3) . .
S14 K27 Mo14 94.3(4) . .
O435 K27 Mo14 161.6(8) 2_676 .
S12 K27 Mo14 72.6(3) . .
O33 K27 Mo14 55.3(3) . .
S11 K27 Mo14 33.89(16) . .
Mo19 K27 Mo14 107.5(4) . .
O50 K27 K22 112.0(7) . .
O152 K27 K22 113.6(7) 2_676 .
O34 K27 K22 48.1(5) . .
S14 K27 K22 49.7(4) . .
O435 K27 K22 124.4(8) 2_676 .
S12 K27 K22 121.6(5) . .
O33 K27 K22 50.0(4) . .
S11 K27 K22 86.1(5) . .
Mo19 K27 K22 83.1(4) . .
Mo14 K27 K22 61.2(4) . .
O154 K28 O387 138.5(10) . .
O154 K28 O333 121.0(7) . .
O387 K28 O333 90.8(9) . .
O154 K28 O340 113.9(8) . .
O387 K28 O340 88.4(9) . .
O333 K28 O340 92.1(7) . .
O154 K28 S47 62.5(4) . .
O387 K28 S47 82.7(7) . .
O333 K28 S47 171.4(8) . .
O340 K28 S47 93.2(6) . .
O154 K28 S45 62.4(5) . .
O387 K28 S45 155.3(9) . .
O333 K28 S45 83.4(6) . .
O340 K28 S45 67.9(6) . .
S47 K28 S45 104.8(5) . .
O154 K28 S9 70.0(5) . 2_676
O387 K28 S9 75.5(8) . 2_676
O333 K28 S9 107.7(7) . 2_676
O340 K28 S9 154.4(7) . 2_676
S47 K28 S9 65.4(3) . 2_676
S45 K28 S9 129.1(5) . 2_676
O154 K28 Mo55 28.2(3) . .
O387 K28 Mo55 115.1(8) . .
O333 K28 Mo55 149.0(6) . .
O340 K28 Mo55 104.7(6) . .
S47 K28 Mo55 34.48(17) . .
S45 K28 Mo55 79.3(3) . .
S9 K28 Mo55 66.0(3) 2_676 .
O154 K28 Mo54 28.2(4) . .
O387 K28 Mo54 161.4(8) . .
O333 K28 Mo54 107.8(6) . .
O340 K28 Mo54 91.4(6) . .
S47 K28 Mo54 78.7(3) . .
S45 K28 Mo54 34.43(18) . .
S9 K28 Mo54 97.6(3) 2_676 .
Mo55 K28 Mo54 47.18(17) . .
O217 K29 O396 95.1(9) . .
O217 K29 O515 136.6(15) . .
O396 K29 O515 61.4(14) . .
O217 K29 C47 24.7(8) . .
O396 K29 C47 80.8(8) . .
O515 K29 C47 111.9(14) . .
O217 K29 O241 76.0(8) . .
O396 K29 O241 56.0(7) . .
O515 K29 O241 60.5(13) . .
C47 K29 O241 51.4(7) . .
O217 K29 C48 52.0(8) . .
O396 K29 C48 66.4(8) . .
O515 K29 C48 84.6(14) . .
C47 K29 C48 27.3(4) . .
O241 K29 C48 24.1(6) . .
O217 K29 O332 115.8(7) . .
O396 K29 O332 143.7(7) . .
O515 K29 O332 101.7(13) . .
C47 K29 O332 134.6(7) . .
O241 K29 O332 146.6(5) . .
C48 K29 O332 148.2(7) . .
O217 K29 K23 150.4(6) . .
O396 K29 K23 101.7(7) . .
O515 K29 K23 42.5(13) . .
C47 K29 K23 136.0(7) . .
O241 K29 K23 93.3(5) . .
C48 K29 K23 113.7(7) . .
O332 K29 K23 60.5(4) . .
O371 K30 C48 70.6(9) . .
O371 K30 Se5 65.9(6) . .
C48 K30 Se5 102.2(6) . .
O371 K30 Se6 168.5(7) . .
C48 K30 Se6 98.7(6) . .
Se5 K30 Se6 121.9(3) . .
O371 K30 K23 59.1(7) . .
C48 K30 K23 126.7(7) . .
Se5 K30 K23 73.5(3) . .
Se6 K30 K23 129.4(3) . .
O371 K30 K24' 135.2(8) . .
C48 K30 K24' 153.7(7) . .
Se5 K30 K24' 88.1(4) . .
Se6 K30 K24' 55.9(4) . .
K23 K30 K24' 79.3(5) . .
Mo1 O1 K14 116.6(6) . .
Se13 O2 Mo1 115.0(7) . .
Se13 O2 K8 119.3(8) . .
Mo1 O2 K8 105.9(5) . .
Mo1 O3 Mo3 126.1(8) . .
C4 O4 Mo1 126.1(15) . .
C4 O4 Mo3 125.6(15) . .
Mo1 O4 Mo3 92.9(6) . .
C4 O4 K8 92.4(13) . .
Mo1 O4 K8 88.3(5) . .
Mo3 O4 K8 128.9(6) . .
Mo4 O7 Mo5 102.0(8) . .
Mo5 O8 Mo4 102.4(8) . .
Mo5 O8 K20 118.7(9) . .
Mo4 O8 K20 116.3(8) . .
C1 O9 Mo4 139(2) . .
C1 O9 Mo5 132(2) . .
Mo4 O9 Mo5 89.8(6) . .
Mo6 O11 Mo7 102.3(9) . .
C2 O12 Mo7 134.4(17) . .
C2 O12 Mo6 134.6(17) . .
Mo7 O12 Mo6 90.9(7) . .
Se14 O15 Mo8 118.9(8) . .
Mo2 O16 Mo8 127.9(9) . .
C3 O17 Mo2 123.4(14) . .
C3 O17 Mo8 128.1(15) . .
Mo2 O17 Mo8 91.7(6) . .
C3 O17 K8 92.3(13) . .
Mo2 O17 K8 87.9(5) . .
Mo8 O17 K8 129.3(6) . .
Mo2 O18 Mo9 157.9(8) . .
Mo1 O19 Mo2 140.3(7) . .
Mo1 O19 K8 107.0(6) . .
Mo2 O19 K8 105.4(6) . .
Mo1 O19 K14 86.1(5) . .
Mo2 O19 K14 85.3(5) . .
K8 O19 K14 137.7(5) . .
Mo2 O20 K14 116.5(7) . .
Mo1 O21 Mo9 156.8(8) . .
Mo9 O22 K20 114.3(7) . .
C5 O23 K14 99.8(11) . .
Mo10 O24 K21 149.4(9) . 1_556
Mo10 O24 K20 112.7(8) . .
K21 O24 K20 50.5(5) 1_556 .
Mo11 O25 Mo10 101.4(6) . .
Mo10 O26 Mo11 99.1(6) . .
C6 O27 Mo10 136.7(12) . .
C6 O27 Mo11 133.5(12) . .
Mo10 O27 Mo11 89.8(5) . .
Mo11 O28 K19 111.2(7) . 2_676
Mo12 O29 K12 151.7(7) . .
Mo12 O29 K18' 100.1(8) . .
K12 O29 K18' 106.3(7) . .
Mo12 O29 K18 99.1(6) . .
K12 O29 K18 101.5(5) . .
Mo13 O30 Mo12 101.7(5) . .
Mo13 O30 K18 118.0(7) . .
Mo12 O30 K18 103.0(5) . .
Mo13 O30 K18' 142.5(9) . .
Mo12 O30 K18' 97.7(7) . .
Mo12 O31 Mo13 101.3(5) . .
C7 O32 Mo13 134.7(11) . .
C7 O32 Mo12 134.3(12) . .
Mo13 O32 Mo12 91.1(4) . .
Mo13 O33 K22 116.8(7) . .
Mo13 O33 K27 113.2(7) . .
K22 O33 K27 77.6(5) . .
Mo14 O34 K27 119.2(7) . .
Mo14 O34 K22 120.5(7) . .
K27 O34 K22 85.4(6) . .
C8 O35 K14 97.6(11) . .
Mo15 O36 Mo14 158.9(7) . .
Mo16 O37 Mo14 156.8(7) . .
Mo15 O38 K14 116.2(6) . .
Mo15 O39 Mo22 127.4(8) . .
C11 O40 Mo15 124.5(13) . .
C11 O40 Mo22 125.2(13) . .
Mo15 O40 Mo22 93.0(5) . .
C11 O40 K10 93.5(12) . .
Mo15 O40 K10 88.9(5) . .
Mo22 O40 K10 129.1(5) . .
Se15 O41 Mo15 115.0(7) . .
Se15 O41 K10 118.6(7) . .
Mo15 O41 K10 107.2(5) . .
Se15 O42 Mo22 119.4(8) . .
Mo21 O45 Mo20 102.0(9) . .
Mo20 O46 Mo21 103.4(9) . .
Mo20 O46 K22 114.4(8) . .
Mo21 O46 K22 115.8(9) . .
C10 O47 Mo21 133.7(15) . .
C10 O47 Mo20 134.9(15) . .
Mo21 O47 Mo20 91.3(6) . .
Mo18 O48 Mo19 100.5(8) . .
C9 O49 Mo18 134.0(14) . .
C9 O49 Mo19 135.2(14) . .
Mo18 O49 Mo19 90.7(6) . .
Mo19 O50 Mo18 100.9(7) . .
Mo19 O50 K27 112.2(8) . .
Mo18 O50 K27 116.7(8) . .
Se16 O53 Mo17 118.8(7) . .
Mo16 O54 Mo17 129.2(7) . .
C12 O55 Mo16 120.9(12) . .
C12 O55 Mo17 127.8(12) . .
Mo16 O55 Mo17 92.4(5) . .
C12 O55 K10 92.1(11) . .
Mo16 O55 K10 89.5(4) . .
Mo17 O55 K10 130.0(5) . .
Se16 O56 Mo28 123.2(7) . .
Se16 O57 Mo16 115.2(6) . .
Se16 O57 K10 117.3(7) . .
Mo16 O57 K10 105.2(5) . .
Mo16 O58 K14 116.4(6) . .
Mo16 O59 Mo15 140.5(7) . .
Mo16 O59 K10 106.7(6) . .
Mo15 O59 K10 105.8(5) . .
Mo16 O59 K14 85.1(5) . .
Mo15 O59 K14 85.7(5) . .
K10 O59 K14 137.8(5) . .
Se15 O60 Mo34 121.4(7) . .
Se15 O60 K16 121.4(7) . .
Mo34 O60 K16 101.6(5) . .
Se14 O61 Mo29 123.3(8) . .
Se13 O62 Mo23 124.8(8) . .
Se14 O63 Mo2 114.0(7) . .
Se14 O63 K8 118.1(7) . .
Mo2 O63 K8 107.3(6) . .
Se9 O64 Mo29 127.4(8) . .
Mo29 O65 K15 130.6(8) . .
Mo31 O67 Mo30 100.8(6) . .
Mo31 O68 Mo30 100.6(6) . .
C16 O69 Mo30 134.9(15) . .
C16 O69 Mo31 134.6(15) . .
Mo30 O69 Mo31 90.4(5) . .
Mo32 O71 K18 139.7(8) . 2_667
Mo32 O71 K18' 120.2(9) . 2_667
Mo33 O72 Mo32 100.1(6) . .
Mo33 O73 Mo32 100.6(6) . .
C15 O74 Mo33 133.5(14) . .
C15 O74 Mo32 135.7(14) . .
Mo33 O74 Mo32 90.7(5) . .
C14 O76 Mo34 124.5(14) . .
C14 O76 K16 138.5(15) . .
Mo34 O76 K16 96.5(6) . .
C13 O77 Mo29 126.8(14) . .
Mo34 O78 K3 110.3(6) . 2_766
Se12 O79 Mo34 124.0(7) . .
Se12 O79 K16 120.6(7) . .
Mo34 O79 K16 108.1(6) . .
Se12 O80 Mo40 127.1(7) . .
Se12 O81 K26 126.6(9) . .
Se12 O81 K3 126.9(9) . 2_766
K26 O81 K3 91.4(6) . 2_766
Se11 O82 Mo40 125.9(9) . .
Mo40 O83 K26 112.6(8) . .
Mo38 O85 Mo39 100.6(6) . .
Mo38 O86 Mo39 100.7(7) . .
C24 O87 Mo39 134.4(15) . .
C24 O87 Mo38 134.8(16) . .
Mo39 O87 Mo38 90.7(6) . .
Mo38 O88 K1 117.3(9) . 2_766
Mo37 O89 K1 126.8(8) . 2_766
Mo37 O89 K1 144.4(7) . .
K1 O89 K1 86.9(4) 2_766 .
C23 O90 Mo36 134.2(13) . .
C23 O90 Mo37 134.4(14) . .
Mo36 O90 Mo37 91.3(5) . .
Mo37 O91 Mo36 99.9(6) . .
Mo36 O92 Mo37 101.6(6) . .
Se9 O96 Mo35 125.5(8) . .
Se9 O97 K15 132.0(10) . .
Se10 O99 Mo35 121.4(9) . .
Se10 O100 Mo23 125.9(8) . .
Mo25 O103 Mo24 102.9(6) . .
Mo25 O103 K25 115.1(8) . .
Mo24 O103 K25 120.3(7) . .
Mo25 O104 Mo24 99.8(6) . .
Mo25 O105 K17 142.3(9) . .
C18 O106 Mo24 136.0(13) . .
C18 O106 Mo25 134.7(14) . .
Mo24 O106 Mo25 89.3(5) . .
Mo26 O108 Mo27 100.5(6) . .
Mo26 O108 K5 117.5(6) . .
Mo27 O108 K5 97.9(6) . .
Mo26 O109 Mo27 101.3(6) . .
C17 O110 Mo27 133.7(13) . .
C17 O110 Mo26 135.6(13) . .
Mo27 O110 Mo26 90.7(5) . .
Mo27 O111 K5 104.1(7) . .
C20 O113 Mo28 126.5(13) . .
Se11 O114 Mo28 121.1(8) . .
Se13 O117 Mo3 118.0(9) . .
Mo20 O118 K15 105.2(12) . 1_455
Mo19 O119 K15 111.4(9) . 1_455
Mo6 O121 Mo7 99.9(7) . .
Mo44 O122 Mo45 127.5(6) . .
Se2 O123 Mo45 117.2(7) . .
Mo46 O126 Mo47 101.1(6) . .
Mo46 O127 Mo47 103.1(7) . .
C37 O128 Mo46 135.6(12) . .
C37 O128 Mo47 134.2(12) . .
Mo46 O128 Mo47 89.8(6) . .
Mo47 O129 K2 114.5(8) . 2_776
Mo48 O130 K2 115.9(7) . 2_776
Mo49 O131 Mo48 103.0(6) . .
Mo49 O132 Mo48 102.4(6) . .
C38 O133 Mo49 133.1(13) . .
C38 O133 Mo48 136.0(13) . .
Mo49 O133 Mo48 90.8(5) . .
Mo49 O134 K17 120.3(7) . .
Mo50 O135 K17 120.7(8) . .
C40 O136 Mo43 126.3(12) . .
C40 O136 Mo50 126.2(11) . .
Mo43 O136 Mo50 93.3(5) . .
Se1 O137 Mo50 117.3(7) . .
Se1 O137 K25 123.3(8) . .
Mo50 O137 K25 104.5(6) . .
Se1 O138 Mo43 114.6(6) . .
Mo43 O139 Mo51 158.5(7) . .
Mo43 O140 Mo50 126.6(6) . .
Mo43 O141 K13 118.4(6) . .
Mo43 O142 Mo44 140.0(8) . .
Se2 O143 Mo44 114.7(7) . .
Se2 O143 K23 86.6(5) . .
Mo44 O143 K23 147.8(6) . .
Mo44 O144 K13 118.6(6) . .
Mo44 O145 Mo51 156.8(8) . .
Mo52 O147 K2 166.1(8) . .
Mo53 O148 Mo52 101.4(6) . .
Mo53 O149 Mo52 100.4(5) . .
C26 O151 Mo52 134.9(11) . .
C26 O151 Mo53 134.0(11) . .
Mo52 O151 Mo53 91.1(4) . .
Mo54 O152 K27 140.8(9) . 2_676
Mo54 O153 Mo55 101.3(6) . .
Mo55 O154 Mo54 99.5(5) . .
Mo55 O154 K28 115.7(6) . .
Mo54 O154 K28 115.7(7) . .
C25 O155 Mo55 134.8(11) . .
C25 O155 Mo54 134.8(12) . .
Mo55 O155 Mo54 90.4(4) . .
Mo55 O156 K12 159.8(7) . 2_676
Mo55 O156 K19 117.5(6) . .
K12 O156 K19 62.0(4) 2_676 .
Mo56 O157 K19 121.8(6) . .
C28 O158 K13 97.0(11) . .
Mo41 O159 Mo56 157.7(8) . .
Mo42 O160 Mo56 155.7(7) . .
Mo42 O161 K13 116.4(6) . .
Mo41 O162 K13 116.3(6) . .
Mo41 O163 Mo42 138.6(7) . .
Mo41 O163 K4 105.2(5) . .
Mo42 O163 K4 106.9(5) . .
Mo41 O163 K13 86.3(4) . .
Mo42 O163 K13 86.0(4) . .
K4 O163 K13 139.4(4) . .
Mo42 O164 Mo62 128.1(6) . .
Mo41 O165 Mo57 127.6(6) . .
Se4 O166 Mo41 113.3(6) . .
Se4 O166 K4 117.4(7) . .
Mo41 O166 K4 105.1(5) . .
Se4 O167 Mo57 117.7(7) . .
Mo58 O170 Mo59 101.8(5) . .
Mo58 O170 K19 118.4(6) . .
Mo59 O170 K19 111.6(6) . .
C29 O171 Mo58 134.5(11) . .
C29 O171 Mo59 134.5(11) . .
Mo58 O171 Mo59 90.9(4) . .
Mo58 O172 Mo59 101.5(6) . .
Mo58 O172 K21 117.9(7) . .
Mo59 O172 K21 119.0(6) . .
Mo59 O173 K11 114.2(7) . .
Mo60 O174 K11 110.8(6) . .
Mo60 O175 Mo61 102.7(5) . .
Mo61 O176 Mo60 102.5(5) . .
C30 O177 Mo61 135.6(11) . .
C30 O177 Mo60 133.6(11) . .
Mo61 O177 Mo60 90.8(5) . .
C31 O180 Mo42 124.1(11) . .
C31 O180 Mo62 126.6(11) . .
Mo42 O180 Mo62 92.8(5) . .
C31 O180 K4 89.9(11) . .
Mo42 O180 K4 92.0(4) . .
Mo62 O180 K4 129.6(5) . .
Se3 O181 Mo62 118.1(7) . .
Se3 O182 Mo42 114.7(7) . .
Se3 O182 K4 118.7(6) . .
Mo42 O182 K4 104.5(5) . .
Se3 O183 Mo63 122.9(7) . .
Se7 O185 Mo63 125.1(7) . .
C33 O186 Mo63 127.5(13) . .
Mo64 O187 K18 139.8(9) . 1_654
Mo64 O187 K18' 117.6(10) . 1_654
Mo65 O188 Mo64 99.9(5) . .
Mo65 O189 Mo64 101.4(6) . .
Mo65 O190 K3 131.9(8) . .
C34 O191 Mo64 134.1(13) . .
C34 O191 Mo65 134.5(13) . .
Mo64 O191 Mo65 91.2(5) . .
Mo66 O192 K26 134.9(9) . 2_766
Mo66 O192 K3 122.2(8) . .
K26 O192 K3 76.4(5) 2_766 .
Mo66 O193 Mo67 101.5(6) . .
Mo66 O194 Mo67 100.4(6) . .
C35 O195 Mo67 132.8(12) . .
C35 O195 Mo66 134.8(12) . .
Mo67 O195 Mo66 92.2(5) . .
C36 O197 Mo68 126.0(14) . .
C36 O197 K23 134.4(14) . .
Mo68 O197 K23 99.3(6) . .
Se2 O199 Mo68 123.1(7) . .
Se2 O199 K23 111.5(8) . .
Mo68 O199 K23 107.9(6) . .
Se5 O200 Mo68 125.0(7) . .
Se5 O200 K23 121.5(8) . .
Mo68 O200 K23 101.5(6) . .
Se5 O201 K1 120.4(9) . .
Se5 O202 Mo75 126.3(8) . .
C32 O203 Mo41 126.0(11) . .
C32 O203 Mo57 125.5(11) . .
Mo41 O203 Mo57 92.0(4) . .
C32 O203 K4 91.2(10) . .
Mo41 O203 K4 91.1(4) . .
Mo57 O203 K4 129.5(5) . .
Mo75 O204 K1 111.3(7) . .
Se6 O205 Mo75 126.6(8) . .
Mo76 O206 K1 150.5(10) . 2_766
Mo77 O207 Mo76 99.2(8) . .
Mo77 O208 Mo76 100.1(7) . .
C45 O209 Mo77 138.1(18) . .
C45 O209 Mo76 129.7(18) . .
Mo77 O209 Mo76 92.0(8) . .
C46 O212 Mo79 134.4(17) . .
C46 O212 Mo78 135.0(17) . .
Mo79 O212 Mo78 90.0(7) . .
Mo78 O213 Mo79 100.7(10) . .
Mo78 O214 Mo79 100.0(10) . .
C47 O217 K29 103.4(19) . .
Se7 O218 Mo80 127.1(12) . .
Se8 O221 Mo80 126.7(12) . .
Se8 O222 Mo74 126.9(8) . .
C42 O226 Mo73 133.3(13) . .
C42 O226 Mo72 135.3(13) . .
Mo73 O226 Mo72 91.4(5) . .
Mo72 O227 Mo73 101.1(7) . .
Mo72 O228 Mo73 100.4(7) . .
Mo71 O230 K5 115.3(9) . .
Mo70 O231 Mo71 99.3(6) . .
Mo71 O232 Mo70 100.2(6) . .
Mo71 O232 K5 88.5(5) . .
Mo70 O232 K5 127.4(6) . .
C43 O233 Mo70 132.5(13) . .
C43 O233 Mo71 136.6(14) . .
Mo70 O233 Mo71 90.9(5) . .
Mo69 O235 K25 122.7(7) . .
Mo69 O235 K24 98.2(7) . .
K25 O235 K24 88.8(6) . .
Se1 O236 Mo69 126.7(7) . .
Se1 O236 K24' 127.0(8) . .
Mo69 O236 K24' 97.1(7) . .
Se1 O236 K24 127.3(7) . .
Mo69 O236 K24 87.5(6) . .
Se6 O237 Mo69 125.4(8) . .
Se6 O237 K24' 108.2(8) . .
Mo69 O237 K24' 106.8(8) . .
Se6 O237 K24 106.7(7) . .
Mo69 O237 K24 95.8(7) . .
Se4 O240 Mo74 122.8(7) . .
C48 O241 Mo75 132(2) . .
C48 O241 K29 82.6(18) . .
Mo75 O241 K29 144.5(8) . .
C44 O242 Mo69 126.7(11) . .
C39 O243 Mo44 123.9(11) . .
C39 O243 Mo45 126.7(11) . .
Mo44 O243 Mo45 93.2(4) . .
C27 O244 K13 100.3(11) . .
K12 O350 K11 104.4(7) . 2_676
K12 O350 K19 62.4(5) . 2_676
K11 O350 K19 115.7(7) 2_676 2_676
K10 O368 K16 87.8(7) . .
K30 O371 K23 78.0(7) . .
K18 O406 K12 114.9(10) . .
K12 O406 K18' 116.9(12) . .
K11 O432 K12 98.2(10) . 2_676
K24 O441 K25 95.6(12) . .
K25 O441 K24' 96.0(11) . .
K16 O492 K10 97.3(12) . .
K29 O515 K23 98.7(19) . .
C51 N1 C52 106(2) . .
C51 N1 C50 108(3) . .
C52 N1 C50 123(3) . .
C51 N1 C49 112(3) . .
C52 N1 C49 103(3) . .
C50 N1 C49 105(2) . .
C55 N2 C54 113(3) . .
C55 N2 C56 118(3) . .
C54 N2 C56 105(2) . .
C55 N2 C53 103(3) . .
C54 N2 C53 110(3) . .
C56 N2 C53 107(3) . .
C57 N3 C59 110(3) . .
C57 N3 C58 106(3) . .
C59 N3 C58 113(3) . .
C57 N3 C60 109(3) . .
C59 N3 C60 110(3) . .
C58 N3 C60 110(3) . .
O9 C1 C2 137(3) . .
O9 C1 C4 134(3) . .
C2 C1 C4 89(2) . .
O12 C2 C1 130(2) . .
O12 C2 C3 138(3) . .
C1 C2 C3 92(2) . .
O12 C2 C4 176(2) . .
C1 C2 C4 46.0(15) . .
C3 C2 C4 46.3(15) . .
O17 C3 C2 132(2) . .
O17 C3 C4 141(2) . .
C2 C3 C4 88(2) . .
O17 C3 K8 67.2(12) . .
C2 C3 K8 146.3(17) . .
C4 C3 K8 79.3(13) . .
O4 C4 C1 135(3) . .
O4 C4 C3 134(2) . .
C1 C4 C3 91(2) . .
O4 C4 C2 175.4(19) . .
C1 C4 C2 45.1(16) . .
C3 C4 C2 46.0(12) . .
O4 C4 K8 66.4(12) . .
C1 C4 K8 146.0(16) . .
C3 C4 K8 77.1(13) . .
C2 C4 K8 116.4(11) . .
O23 C5 C8 135.8(17) . .
O23 C5 C6 135.2(18) . .
C8 C5 C6 89.0(15) . .
O23 C5 C7 178.8(19) . .
C8 C5 C7 44.7(10) . .
C6 C5 C7 44.3(9) . .
O23 C5 K14 58.4(9) . .
C8 C5 K14 77.4(10) . .
C6 C5 K14 166.3(13) . .
C7 C5 K14 122.0(9) . .
O27 C6 C7 133.8(16) . .
O27 C6 C5 135.4(17) . .
C7 C6 C5 90.8(15) . .
O27 C6 C8 179.1(15) . .
C7 C6 C8 45.4(10) . .
C5 C6 C8 45.4(9) . .
O32 C7 C6 131.5(16) . .
O32 C7 C8 138.9(17) . .
C6 C7 C8 89.5(14) . .
O32 C7 C5 176.3(15) . .
C6 C7 C5 44.9(9) . .
C8 C7 C5 44.7(9) . .
O35 C8 C7 131.5(17) . .
O35 C8 C5 137.8(17) . .
C7 C8 C5 90.7(15) . .
O35 C8 C6 176.5(15) . .
C7 C8 C6 45.1(9) . .
C5 C8 C6 45.6(9) . .
O35 C8 K14 60.0(9) . .
C7 C8 K14 168.5(13) . .
C5 C8 K14 77.9(10) . .
C6 C8 K14 123.5(9) . .
O49 C9 C10 131.9(18) . .
O49 C9 C12 137(2) . .
C10 C9 C12 90.6(18) . .
O47 C10 C9 132.2(19) . .
O47 C10 C11 135(2) . .
C9 C10 C11 92.5(18) . .
O47 C10 C12 176.7(18) . .
C9 C10 C12 44.9(10) . .
C11 C10 C12 47.6(12) . .
O40 C11 C10 137(2) . .
O40 C11 C12 135.5(18) . .
C10 C11 C12 87.4(17) . .
O40 C11 K10 65.9(11) . .
C10 C11 K10 141.2(16) . .
C12 C11 K10 76.5(11) . .
O55 C12 C9 132.1(19) . .
O55 C12 C11 138.4(17) . .
C9 C12 C11 89.5(17) . .
O55 C12 C10 176.4(17) . .
C9 C12 C10 44.5(10) . .
C11 C12 C10 45.0(10) . .
O55 C12 K10 66.5(10) . .
C9 C12 K10 143.9(13) . .
C11 C12 K10 79.1(10) . .
C10 C12 K10 115.5(10) . .
O77 C13 C16 135(2) . .
O77 C13 C14 138.4(19) . .
C16 C13 C14 86.6(18) . .
O76 C14 C15 137(2) . .
O76 C14 C13 134.9(19) . .
C15 C14 C13 88.3(18) . .
O74 C15 C16 131(2) . .
O74 C15 C14 136(2) . .
C16 C15 C14 92.2(18) . .
O69 C16 C15 133(2) . .
O69 C16 C13 134(2) . .
C15 C16 C13 92.9(19) . .
O110 C17 C18 130.8(18) . .
O110 C17 C20 137(2) . .
C18 C17 C20 91.9(18) . .
O110 C17 C19 176.3(19) . .
C18 C17 C19 45.5(10) . .
C20 C17 C19 46.3(10) . .
O106 C18 C17 133.1(18) . .
O106 C18 C19 137(2) . .
C17 C18 C19 89.6(17) . .
O106 C18 C20 177.1(19) . .
C17 C18 C20 44.1(10) . .
C19 C18 C20 45.5(10) . .
O239 C19 C18 132(2) . .
O239 C19 C20 138.6(18) . .
C18 C19 C20 89.8(16) . .
O239 C19 C17 176.2(19) . .
C18 C19 C17 44.9(10) . .
C20 C19 C17 44.9(9) . .
O113 C20 C17 134(2) . .
O113 C20 C19 137.6(17) . .
C17 C20 C19 88.7(17) . .
O113 C20 C18 177.7(18) . .
C17 C20 C18 44.1(10) . .
C19 C20 C18 44.7(9) . .
O116 C21 C24 133(2) . .
O116 C21 C22 139(2) . .
C24 C21 C22 88.1(19) . .
O116 C21 C23 176(2) . .
C24 C21 C23 44.1(11) . .
C22 C21 C23 44.1(10) . .
O95 C22 C23 135(2) . .
O95 C22 C21 134(2) . .
C23 C22 C21 90.8(19) . .
O95 C22 C24 179(2) . .
C23 C22 C24 44.8(11) . .
C21 C22 C24 45.9(13) . .
O90 C23 C24 132.0(19) . .
O90 C23 C22 138(2) . .
C24 C23 C22 90.3(19) . .
O90 C23 C21 177.1(19) . .
C24 C23 C21 45.2(13) . .
C22 C23 C21 45.2(11) . .
O87 C24 C23 132(2) . .
O87 C24 C21 137(2) . .
C23 C24 C21 90.8(19) . .
O87 C24 C22 177(2) . .
C23 C24 C22 44.8(11) . .
C21 C24 C22 46.0(11) . .
O155 C25 C26 132.2(16) . .
O155 C25 C28 137.3(16) . .
C26 C25 C28 90.5(13) . .
O155 C25 C27 176.6(15) . .
C26 C25 C27 44.6(8) . .
C28 C25 C27 45.9(8) . .
O151 C26 C25 132.5(15) . .
O151 C26 C27 136.4(16) . .
C25 C26 C27 91.1(13) . .
O151 C26 C28 177.3(15) . .
C25 C26 C28 45.2(10) . .
C27 C26 C28 45.9(8) . .
O244 C27 C26 135.0(17) . .
O244 C27 C28 135.6(16) . .
C26 C27 C28 89.4(13) . .
O244 C27 C25 178.0(17) . .
C26 C27 C25 44.3(8) . .
C28 C27 C25 45.2(10) . .
O244 C27 K13 57.9(9) . .
C26 C27 K13 167.0(12) . .
C28 C27 K13 77.7(10) . .
C25 C27 K13 122.8(8) . .
O158 C28 C25 133.1(17) . .
O158 C28 C27 137.9(18) . .
C25 C28 C27 89.0(13) . .
O158 C28 C26 177.2(17) . .
C25 C28 C26 44.3(8) . .
C27 C28 C26 44.7(8) . .
O158 C28 K13 60.9(10) . .
C25 C28 K13 165.8(12) . .
C27 C28 K13 77.1(10) . .
C26 C28 K13 121.7(9) . .
O171 C29 C30 132.0(15) . .
O171 C29 C32 136.3(15) . .
C30 C29 C32 91.7(13) . .
O171 C29 C31 177.5(15) . .
C30 C29 C31 45.5(10) . .
C32 C29 C31 46.2(8) . .
O177 C30 C29 133.5(15) . .
O177 C30 C31 137.2(15) . .
C29 C30 C31 89.1(13) . .
O177 C30 C32 177.7(15) . .
C29 C30 C32 44.2(8) . .
C31 C30 C32 45.0(8) . .
O180 C31 C30 132.5(15) . .
O180 C31 C32 136.7(17) . .
C30 C31 C32 90.7(13) . .
O180 C31 C29 177.8(17) . .
C30 C31 C29 45.3(8) . .
C32 C31 C29 45.5(8) . .
O180 C31 K4 68.0(10) . .
C30 C31 K4 141.4(13) . .
C32 C31 K4 76.1(10) . .
C29 C31 K4 113.9(9) . .
O203 C32 C29 135.0(15) . .
O203 C32 C31 136.4(15) . .
C29 C32 C31 88.3(13) . .
O203 C32 C30 178.0(15) . .
C29 C32 C30 44.1(8) . .
C31 C32 C30 44.3(10) . .
O203 C32 K4 66.8(9) . .
C29 C32 K4 144.1(12) . .
C31 C32 K4 79.6(10) . .
C30 C32 K4 114.9(7) . .
O186 C33 C34 135(2) . .
O186 C33 C36 139.0(18) . .
C34 C33 C36 85.7(15) . .
O191 C34 C35 132.4(19) . .
O191 C34 C33 134.3(19) . .
C35 C34 C33 93.2(17) . .
O195 C35 C34 131.9(18) . .
O195 C35 C36 134.4(19) . .
C34 C35 C36 93.7(16) . .
O197 C36 C35 137(2) . .
O197 C36 C33 135.5(18) . .
C35 C36 C33 87.3(15) . .
O128 C37 C39 137.0(17) . .
O128 C37 C38 133.3(17) . .
C39 C37 C38 89.6(15) . .
O128 C37 C40 178.1(16) . .
C39 C37 C40 44.7(8) . .
C38 C37 C40 44.9(9) . .
O133 C38 C37 130.9(19) . .
O133 C38 C40 138.3(17) . .
C37 C38 C40 90.8(14) . .
O133 C38 C39 176.1(17) . .
C37 C38 C39 45.2(9) . .
C40 C38 C39 45.6(8) . .
O243 C39 C37 132.5(16) . .
O243 C39 C40 136.6(17) . .
C37 C39 C40 90.9(15) . .
O243 C39 C38 177.1(16) . .
C37 C39 C38 45.2(8) . .
C40 C39 C38 45.7(9) . .
O136 C40 C39 138.1(18) . .
O136 C40 C38 133.2(16) . .
C39 C40 C38 88.7(15) . .
O136 C40 C37 177.4(16) . .
C39 C40 C37 44.3(9) . .
C38 C40 C37 44.4(8) . .
O224 C41 C42 133.1(18) . .
O224 C41 C44 136.4(17) . .
C42 C41 C44 90.5(15) . .
O224 C41 C43 178.6(18) . .
C42 C41 C43 45.8(11) . .
C44 C41 C43 44.7(9) . .
O226 C42 C41 138.8(19) . .
O226 C42 C43 131.2(17) . .
C41 C42 C43 89.8(15) . .
O226 C42 C44 176.0(17) . .
C41 C42 C44 44.9(9) . .
C43 C42 C44 44.9(9) . .
O233 C43 C44 141(2) . .
O233 C43 C42 130.1(17) . .
C44 C43 C42 89.0(16) . .
O233 C43 C41 174.5(17) . .
C44 C43 C41 44.7(9) . .
C42 C43 C41 44.4(9) . .
O242 C44 C41 138.6(16) . .
O242 C44 C43 130.7(18) . .
C41 C44 C43 90.6(16) . .
O242 C44 C42 176.6(16) . .
C41 C44 C42 44.6(9) . .
C43 C44 C42 46.0(11) . .
O209 C45 C48 140(3) . .
O209 C45 C46 127(3) . .
C48 C45 C46 93(2) . .
O209 C45 C47 174(2) . .
C48 C45 C47 46.1(12) . .
C46 C45 C47 46.7(12) . .
O212 C46 C45 134(2) . .
O212 C46 C47 138(3) . .
C45 C46 C47 88(2) . .
O212 C46 C48 178(3) . .
C45 C46 C48 43.6(11) . .
C47 C46 C48 44.2(12) . .
O217 C47 C48 136(2) . .
O217 C47 C46 133(3) . .
C48 C47 C46 91(2) . .
O217 C47 C45 178(2) . .
C48 C47 C45 45.4(12) . .
C46 C47 C45 45.5(12) . .
O217 C47 K29 52.0(13) . .
C48 C47 K29 84.4(15) . .
C46 C47 K29 175(2) . .
C45 C47 K29 129.7(15) . .
O241 C48 C45 130(3) . .
O241 C48 C47 142(3) . .
C45 C48 C47 89(2) . .
O241 C48 C46 173(3) . .
C45 C48 C46 43.7(12) . .
C47 C48 C46 44.9(12) . .
C45 C48 K30 146(2) . .
C47 C48 K30 125.4(17) . .
C46 C48 K30 170.2(15) . .
O241 C48 K29 73.3(17) . .
C45 C48 K29 157(2) . .
C47 C48 K29 68.3(13) . .
C46 C48 K29 113.2(14) . .

loop_
_geom_bond_atom_site_label_1
_geom_bond_atom_site_label_2
_geom_bond_distance
_geom_bond_site_symmetry_2
Mo1 O1 1.655(16) .
Mo1 O21 1.760(14) .
Mo1 O3 1.856(14) .
Mo1 O19 1.924(13) .
Mo1 O2 2.129(14) .
Mo1 O4 2.392(16) .
Mo1 K14 3.791(5) .
Mo1 K8 3.972(9) .
Mo2 O20 1.712(15) .
Mo2 O18 1.778(13) .
Mo2 O16 1.846(14) .
Mo2 O19 1.945(14) .
Mo2 O63 2.131(13) .
Mo2 O17 2.390(17) .
Mo2 K14 3.776(5) .
Mo2 K8 3.950(9) .
Mo3 O5 1.69(2) .
Mo3 O3 2.094(16) .
Mo3 O117 2.135(16) .
Mo3 S1 2.303(8) .
Mo3 S72 2.313(7) .
Mo3 O4 2.468(16) .
Mo3 Mo4 2.866(4) .
Mo4 O6 1.66(2) .
Mo4 O7 2.12(2) .
Mo4 O8 2.130(18) .
Mo4 O9 2.273(19) .
Mo4 S1 2.320(7) .
Mo4 S72 2.336(8) .
Mo5 O10 1.702(18) .
Mo5 O8 2.11(2) .
Mo5 O7 2.14(2) .
Mo5 S2 2.293(9) .
Mo5 S3 2.301(8) .
Mo5 O9 2.407(17) .
Mo5 Mo6 2.853(5) .
Mo6 O120 1.657(19) .
Mo6 O11 2.08(2) .
Mo6 O121 2.141(18) .
Mo6 S3 2.318(11) .
Mo6 S2 2.333(8) .
Mo6 O12 2.334(19) .
Mo7 O13 1.68(2) .
Mo7 O11 2.131(18) .
Mo7 O121 2.14(2) .
Mo7 O12 2.27(2) .
Mo7 S5 2.308(7) .
Mo7 S4 2.317(8) .
Mo7 Mo8 2.853(4) .
Mo8 O14 1.657(17) .
Mo8 O16 2.061(16) .
Mo8 O15 2.121(14) .
Mo8 S4 2.327(7) .
Mo8 S5 2.331(8) .
Mo8 O17 2.502(16) .
Mo3' Mo4' 2.85(4) .
Mo5' Mo6' 2.92(4) .
Mo6' Mo7' 3.17(4) .
Mo7' Mo8' 2.78(4) .
Mo9 O22 1.690(16) .
Mo9 O18 2.061(13) .
Mo9 O21 2.078(15) .
Mo9 S6 2.311(6) .
Mo9 S7 2.319(6) .
Mo9 Mo10 2.841(2) .
Mo10 O24 1.667(16) .
Mo10 O25 2.116(15) .
Mo10 O26 2.132(13) .
Mo10 O27 2.288(14) .
Mo10 S6 2.318(6) .
Mo10 S7 2.324(6) .
Mo11 O28 1.665(13) .
Mo11 O25 2.092(13) .
Mo11 O26 2.147(14) .
Mo11 S8 2.302(6) .
Mo11 O27 2.325(14) .
Mo11 S9 2.333(6) .
Mo11 Mo12 2.857(3) .
Mo11 K19 3.982(13) 2_676
Mo12 O29 1.673(12) .
Mo12 O31 2.099(14) .
Mo12 O30 2.120(13) .
Mo12 O32 2.307(12) .
Mo12 S8 2.311(6) .
Mo12 S9 2.327(6) .
Mo12 K18' 3.78(3) .
Mo12 K18 3.853(11) .
Mo13 O33 1.667(15) .
Mo13 O30 2.096(13) .
Mo13 O31 2.130(12) .
Mo13 O32 2.275(13) .
Mo13 S11 2.309(5) .
Mo13 S10 2.326(5) .
Mo13 Mo14 2.851(2) .
Mo14 O34 1.674(15) .
Mo14 O36 2.090(12) .
Mo14 O37 2.092(13) .
Mo14 S11 2.302(5) .
Mo14 S10 2.326(6) .
Mo14 K27 4.111(17) .
Mo15 O38 1.675(16) .
Mo15 O36 1.743(12) .
Mo15 O39 1.864(13) .
Mo15 O59 1.938(13) .
Mo15 O41 2.136(13) .
Mo15 O40 2.377(14) .
Mo15 K14 3.787(5) .
Mo15 K10 3.976(10) .
Mo16 O58 1.679(15) .
Mo16 O37 1.764(13) .
Mo16 O54 1.855(14) .
Mo16 O59 1.931(12) .
Mo16 O57 2.155(13) .
Mo16 O55 2.405(15) .
Mo16 K14 3.767(5) .
Mo16 K10 3.995(9) .
Mo17 O52 1.688(15) .
Mo17 O54 2.050(15) .
Mo17 O53 2.153(14) .
Mo17 S12 2.314(6) .
Mo17 S13 2.320(8) .
Mo17 O55 2.483(13) .
Mo17 Mo18 2.850(3) .
Mo18 O51 1.664(17) .
Mo18 O48 2.133(19) .
Mo18 O50 2.143(18) .
Mo18 O49 2.292(17) .
Mo18 S13 2.316(7) .
Mo18 S12 2.319(7) .
Mo19 O119 1.664(19) .
Mo19 O50 2.112(18) .
Mo19 O48 2.13(2) .
Mo19 S14 2.308(9) .
Mo19 O49 2.318(16) .
Mo19 S15 2.322(8) .
Mo19 Mo20 2.883(4) .
Mo19 K15 3.869(11) 1_455
Mo19 K27 4.028(17) .
Mo20 O118 1.65(2) .
Mo20 O46 2.08(2) .
Mo20 O45 2.14(2) .
Mo20 S14 2.317(8) .
Mo20 O47 2.320(17) .
Mo20 S15 2.333(11) .
Mo21 O44 1.672(18) .
Mo21 O45 2.10(2) .
Mo21 O46 2.127(18) .
Mo21 O47 2.298(18) .
Mo21 S17 2.314(8) .
Mo21 S16 2.326(9) .
Mo21 Mo22 2.859(3) .
Mo22 O43 1.685(15) .
Mo22 O39 2.062(16) .
Mo22 O42 2.115(14) .
Mo22 S17 2.318(9) .
Mo22 S16 2.322(6) .
Mo22 O40 2.476(14) .
Mo23 O101 1.655(17) .
Mo23 O100 2.070(13) .
Mo23 O62 2.090(13) .
Mo23 S19 2.326(6) .
Mo23 S18 2.330(6) .
Mo23 Mo24 2.852(3) .
Mo24 O102 1.686(17) .
Mo24 O103 2.086(15) .
Mo24 O104 2.151(14) .
Mo24 O106 2.267(15) .
Mo24 S19 2.308(6) .
Mo24 S18 2.322(6) .
Mo25 O105 1.666(15) .
Mo25 O103 2.083(16) .
Mo25 O104 2.110(15) .
Mo25 S21 2.323(7) .
Mo25 S20 2.329(7) .
Mo25 O106 2.369(13) .
Mo25 Mo26 2.875(3) .
Mo25 K25 4.093(17) .
Mo26 O107 1.696(16) .
Mo26 O108 2.107(15) .
Mo26 O109 2.109(15) .
Mo26 S21 2.318(7) .
Mo26 S20 2.319(7) .
Mo26 O110 2.357(14) .
Mo27 O111 1.677(15) .
Mo27 O109 2.122(14) .
Mo27 O108 2.147(15) .
Mo27 O110 2.240(16) .
Mo27 S22 2.307(6) .
Mo27 S23 2.315(6) .
Mo27 Mo28 2.849(3) .
Mo27 K5 3.763(7) .
Mo28 O112 1.653(17) .
Mo28 O114 2.085(13) .
Mo28 O56 2.099(14) .
Mo28 S23 2.338(6) .
Mo28 S22 2.339(6) .
Mo28 O113 2.505(16) .
Mo29 O65 1.654(16) .
Mo29 O64 2.076(14) .
Mo29 O61 2.094(13) .
Mo29 S29 2.324(6) .
Mo29 S28 2.348(6) .
Mo29 O77 2.456(15) .
Mo29 Mo30 2.861(3) .
Mo29 K15 4.051(10) .
Mo30 O66 1.668(16) .
Mo30 O67 2.122(15) .
Mo30 O68 2.126(14) .
Mo30 O69 2.269(15) .
Mo30 S29 2.317(6) .
Mo30 S28 2.317(5) .
Mo31 O70 1.683(14) .
Mo31 O67 2.108(14) .
Mo31 O68 2.111(16) .
Mo31 S26 2.319(7) .
Mo31 S27 2.319(7) .
Mo31 O69 2.324(14) .
Mo31 Mo32 2.858(3) .
Mo32 O71 1.677(14) .
Mo32 O72 2.131(16) .
Mo32 O73 2.138(15) .
Mo32 S27 2.318(7) .
Mo32 S26 2.322(7) .
Mo32 O74 2.346(13) .
Mo33 O75 1.645(16) .
Mo33 O73 2.107(13) .
Mo33 O72 2.128(14) .
Mo33 O74 2.240(15) .
Mo33 S24 2.316(5) .
Mo33 S25 2.326(6) .
Mo33 Mo34 2.849(2) .
Mo34 O78 1.657(15) .
Mo34 O79 2.082(14) .
Mo34 O60 2.118(12) .
Mo34 S25 2.329(5) .
Mo34 S24 2.346(6) .
Mo34 O76 2.475(15) .
Mo34 K16 3.930(9) .
Mo34 K3 4.002(8) 2_766
Mo35 O94 1.688(18) .
Mo35 O96 2.079(14) .
Mo35 O99 2.117(15) .
Mo35 S35 2.328(6) .
Mo35 S34 2.336(7) .
Mo35 Mo36 2.855(3) .
Mo36 O93 1.682(18) .
Mo36 O92 2.114(15) .
Mo36 O91 2.163(14) .
Mo36 O90 2.217(17) .
Mo36 S34 2.311(6) .
Mo36 S35 2.311(7) .
Mo37 O89 1.680(14) .
Mo37 O92 2.119(15) .
Mo37 O91 2.121(16) .
Mo37 S32 2.306(7) .
Mo37 S33 2.324(6) .
Mo37 O90 2.366(13) .
Mo37 Mo38 2.854(3) .
Mo37 K1 4.008(6) 2_766
Mo38 O88 1.676(15) .
Mo38 O86 2.120(17) .
Mo38 O85 2.129(15) .
Mo38 S32 2.301(6) .
Mo38 S33 2.308(7) .
Mo38 O87 2.362(16) .
Mo39 O84 1.679(16) .
Mo39 O85 2.147(15) .
Mo39 O86 2.154(15) .
Mo39 O87 2.262(18) .
Mo39 S30 2.321(6) .
Mo39 S31 2.321(7) .
Mo39 Mo40 2.851(3) .
Mo40 O83 1.684(19) .
Mo40 O80 2.054(14) .
Mo40 O82 2.092(15) .
Mo40 S31 2.338(6) .
Mo40 S30 2.342(6) .
Mo40 K26 4.020(17) .
Mo41 O162 1.688(13) .
Mo41 O159 1.766(13) .
Mo41 O165 1.855(12) .
Mo41 O163 1.933(12) .
Mo41 O166 2.122(14) .
Mo41 O203 2.396(13) .
Mo41 K13 3.767(5) .
Mo41 K4 3.960(7) .
Mo42 O161 1.714(13) .
Mo42 O160 1.784(11) .
Mo42 O164 1.856(11) .
Mo42 O163 1.969(13) .
Mo42 O182 2.154(12) .
Mo42 O180 2.372(13) .
Mo42 K13 3.775(5) .
Mo42 K4 4.026(8) .
Mo43 O141 1.689(14) .
Mo43 O139 1.781(13) .
Mo43 O140 1.865(12) .
Mo43 O142 1.916(13) .
Mo43 O138 2.182(12) .
Mo43 O136 2.376(14) .
Mo43 K13 3.845(5) .
Mo44 O144 1.699(13) .
Mo44 O145 1.767(13) .
Mo44 O122 1.872(12) .
Mo44 O142 1.957(14) .
Mo44 O143 2.135(13) .
Mo44 O243 2.380(12) .
Mo44 K13 3.818(5) .
Mo45 O124 1.671(15) .
Mo45 O122 2.058(12) .
Mo45 O123 2.150(14) .
Mo45 S36 2.315(6) .
Mo45 S37 2.326(6) .
Mo45 O243 2.471(13) .
Mo45 Mo46 2.855(3) .
Mo46 O125 1.655(16) .
Mo46 O127 2.094(15) .
Mo46 O126 2.131(15) .
Mo46 O128 2.301(15) .
Mo46 S36 2.314(6) .
Mo46 S37 2.319(6) .
Mo47 O129 1.670(16) .
Mo47 O127 2.116(15) .
Mo47 O126 2.139(14) .
Mo47 S38 2.298(6) .
Mo47 S39 2.324(7) .
Mo47 O128 2.369(14) .
Mo47 Mo48 2.875(3) .
Mo47 K2 3.959(7) 2_776
Mo48 O130 1.687(15) .
Mo48 O131 2.121(15) .
Mo48 O132 2.125(14) .
Mo48 S38 2.297(7) .
Mo48 S39 2.318(6) .
Mo48 O133 2.342(13) .
Mo48 K2 3.893(7) 2_776
Mo49 O134 1.682(14) .
Mo49 O131 2.096(14) .
Mo49 O132 2.109(14) .
Mo49 O133 2.293(14) .
Mo49 S41 2.304(6) .
Mo49 S40 2.319(6) .
Mo49 Mo50 2.855(3) .
Mo49 K17 4.039(12) .
Mo50 O135 1.683(14) .
Mo50 O140 2.083(12) .
Mo50 O137 2.165(13) .
Mo50 S41 2.310(6) .
Mo50 S40 2.312(6) .
Mo50 O136 2.475(12) .
Mo50 K25 3.926(17) .
Mo50 K17 4.028(11) .
Mo51 O146 1.672(14) .
Mo51 O139 2.063(13) .
Mo51 O145 2.083(12) .
Mo51 S43 2.308(5) .
Mo51 S42 2.315(6) .
Mo51 Mo52 2.847(3) .
Mo52 O147 1.675(14) .
Mo52 O148 2.121(14) .
Mo52 O149 2.149(13) .
Mo52 O151 2.245(13) .
Mo52 S43 2.307(6) .
Mo52 S42 2.327(5) .
Mo53 O150 1.680(14) .
Mo53 O148 2.117(14) .
Mo53 O149 2.119(14) .
Mo53 S45 2.306(6) .
Mo53 S44 2.321(6) .
Mo53 O151 2.348(12) .
Mo53 Mo54 2.855(3) .
Mo54 O152 1.691(14) .
Mo54 O153 2.114(13) .
Mo54 O154 2.147(14) .
Mo54 S45 2.314(5) .
Mo54 O155 2.314(12) .
Mo54 S44 2.320(6) .
Mo54 K28 4.090(16) .
Mo55 O156 1.682(12) .
Mo55 O153 2.116(15) .
Mo55 O154 2.141(12) .
Mo55 O155 2.297(13) .
Mo55 S47 2.314(6) .
Mo55 S46 2.317(5) .
Mo55 Mo56 2.835(2) .
Mo55 K28 4.085(14) .
Mo56 O157 1.688(12) .
Mo56 O159 2.050(13) .
Mo56 O160 2.070(11) .
Mo56 S47 2.307(5) .
Mo56 S46 2.311(6) .
Mo57 O168 1.695(13) .
Mo57 O165 2.073(12) .
Mo57 O167 2.114(13) .
Mo57 S49 2.325(6) .
Mo57 S48 2.333(6) .
Mo57 O203 2.505(13) .
Mo57 Mo58 2.859(2) .
Mo58 O169 1.691(13) .
Mo58 O172 2.114(12) .
Mo58 O170 2.117(13) .
Mo58 O171 2.282(13) .
Mo58 S49 2.319(5) .
Mo58 S48 2.324(6) .
Mo58 K21 4.118(15) .
Mo59 O173 1.680(12) .
Mo59 O170 2.119(13) .
Mo59 O172 2.128(13) .
Mo59 S50 2.316(6) .
Mo59 S51 2.331(5) .
Mo59 O171 2.331(12) .
Mo59 Mo60 2.870(2) .
Mo59 K11 3.906(9) .
Mo59 K19 4.064(14) .
Mo60 O174 1.667(13) .
Mo60 O175 2.106(12) .
Mo60 O176 2.125(13) .
Mo60 S50 2.308(5) .
Mo60 S51 2.322(6) .
Mo60 O177 2.355(12) .
Mo60 K11 4.086(9) .
Mo61 O178 1.696(14) .
Mo61 O176 2.111(12) .
Mo61 O175 2.122(13) .
Mo61 O177 2.283(13) .
Mo61 S52 2.318(5) .
Mo61 S53 2.320(5) .
Mo61 Mo62 2.860(2) .
Mo62 O179 1.697(13) .
Mo62 O164 2.067(12) .
Mo62 O181 2.127(13) .
Mo62 S52 2.318(5) .
Mo62 S53 2.325(6) .
Mo62 O180 2.500(13) .
Mo63 O184 1.693(15) .
Mo63 O185 2.075(15) .
Mo63 O183 2.121(12) .
Mo63 S55 2.323(5) .
Mo63 S54 2.330(6) .
Mo63 O186 2.458(15) .
Mo63 Mo64 2.853(3) .
Mo64 O187 1.688(14) .
Mo64 O189 2.136(14) .
Mo64 O188 2.137(12) .
Mo64 O191 2.254(14) .
Mo64 S54 2.314(5) .
Mo64 S55 2.316(6) .
Mo64 K18' 3.90(3) 1_654
Mo65 O190 1.694(13) .
Mo65 O189 2.090(14) .
Mo65 O188 2.136(14) .
Mo65 S56 2.306(6) .
Mo65 S57 2.318(6) .
Mo65 O191 2.325(13) .
Mo65 Mo66 2.855(3) .
Mo65 K3 4.095(8) .
Mo66 O192 1.671(14) .
Mo66 O193 2.114(14) .
Mo66 O194 2.119(14) .
Mo66 O195 2.303(13) .
Mo66 S57 2.317(7) .
Mo66 S56 2.319(6) .
Mo67 O196 1.664(16) .
Mo67 O193 2.123(14) .
Mo67 O194 2.151(14) .
Mo67 O195 2.251(14) .
Mo67 S59 2.314(7) .
Mo67 S58 2.314(6) .
Mo67 Mo68 2.855(3) .
Mo68 O198 1.665(14) .
Mo68 O200 2.054(15) .
Mo68 O199 2.109(12) .
Mo68 S59 2.325(6) .
Mo68 S58 2.334(6) .
Mo68 O197 2.482(16) .
Mo68 K23 3.922(15) .
Mo69 O235 1.665(13) .
Mo69 O237 2.060(13) .
Mo69 O236 2.127(13) .
Mo69 S61 2.308(6) .
Mo69 S60 2.332(5) .
Mo69 O242 2.506(14) .
Mo69 Mo70 2.853(3) .
Mo69 K24 3.72(2) .
Mo69 K24' 3.94(3) .
Mo69 K25 4.006(17) .
Mo70 O234 1.665(14) .
Mo70 O231 2.128(16) .
Mo70 O232 2.134(14) .
Mo70 O233 2.277(15) .
Mo70 S61 2.321(6) .
Mo70 S60 2.329(6) .
Mo71 O230 1.674(16) .
Mo71 O232 2.117(16) .
Mo71 O231 2.150(15) .
Mo71 O233 2.299(13) .
Mo71 S63 2.317(7) .
Mo71 S62 2.319(7) .
Mo71 Mo72 2.841(3) .
Mo71 K5 3.810(8) .
Mo72 O229 1.669(16) .
Mo72 O227 2.103(16) .
Mo72 O228 2.103(15) .
Mo72 O226 2.289(14) .
Mo72 S62 2.309(7) .
Mo72 S63 2.311(7) .
Mo73 O225 1.660(15) .
Mo73 O227 2.103(15) .
Mo73 O228 2.123(15) .
Mo73 O226 2.248(14) .
Mo73 S65 2.309(6) .
Mo73 S64 2.316(6) .
Mo73 Mo74 2.839(3) .
Mo74 O223 1.669(14) .
Mo74 O222 2.053(14) .
Mo74 O240 2.104(15) .
Mo74 S65 2.324(6) .
Mo74 S64 2.337(6) .
Mo75 O204 1.690(17) .
Mo75 O202 2.031(14) .
Mo75 O205 2.047(14) .
Mo75 S66 2.338(9) .
Mo75 S67 2.357(7) .
Mo75 O241 2.44(2) .
Mo75 Mo76 2.843(4) .
Mo75 K1 3.821(7) .
Mo76 O206 1.666(18) .
Mo76 O207 2.15(2) .
Mo76 O208 2.192(19) .
Mo76 O209 2.28(2) .
Mo76 S66 2.310(7) .
Mo76 S67 2.326(8) .
Mo77 O210 1.69(2) .
Mo77 O208 2.08(2) .
Mo77 O207 2.15(2) .
Mo77 O209 2.27(2) .
Mo77 S68 2.305(11) .
Mo77 S69 2.324(9) .
Mo77 Mo78 2.853(5) .
Mo78 O211 1.65(2) .
Mo78 O214 2.09(2) .
Mo78 O213 2.10(2) .
Mo78 O212 2.314(16) .
Mo78 S69 2.323(10) .
Mo78 S68 2.324(11) .
Mo79 O215 1.75(3) .
Mo79 O213 2.13(2) .
Mo79 O214 2.15(2) .
Mo79 O212 2.29(2) .
Mo79 S71 2.305(10) .
Mo79 S70 2.306(10) .
Mo79 Mo80 2.850(4) .
Mo80 O216 1.74(2) .
Mo80 O221 2.03(2) .
Mo80 O218 2.04(2) .
Mo80 S71 2.345(8) .
Mo80 S70 2.349(10) .
Se1 O138 1.698(13) .
Se1 O236 1.701(13) .
Se1 O137 1.709(13) .
Se2 O199 1.696(14) .
Se2 O123 1.708(14) .
Se2 O143 1.730(13) .
Se2 K23 3.697(18) .
Se2 K6 3.756(8) .
Se3 O183 1.691(13) .
Se3 O182 1.714(12) .
Se3 O181 1.728(12) .
Se3 K6 3.670(8) .
Se4 O240 1.692(13) .
Se4 O167 1.732(13) .
Se4 O166 1.734(13) .
Se5 O201 1.660(16) .
Se5 O202 1.726(14) .
Se5 O200 1.734(14) .
Se5 K30 3.396(9) .
Se5 K1 3.799(6) .
Se6 O238 1.658(16) .
Se6 O237 1.722(13) .
Se6 O205 1.728(15) .
Se6 K30 3.407(8) .
Se6 K24' 3.73(3) .
Se6 K24 3.77(2) .
Se7 O185 1.677(15) .
Se7 O218 1.70(2) .
Se7 O219 1.75(3) .
Se8 O222 1.688(14) .
Se8 O220 1.69(3) .
Se8 O221 1.70(2) .
Se9 O97 1.66(2) .
Se9 O96 1.726(13) .
Se9 O64 1.746(12) .
Se10 O98 1.644(19) .
Se10 O99 1.707(13) .
Se10 O100 1.722(12) .
Se11 O115 1.680(19) .
Se11 O82 1.698(15) .
Se11 O114 1.739(14) .
Se12 O81 1.643(19) .
Se12 O80 1.716(13) .
Se12 O79 1.717(13) .
Se12 K16 3.912(11) .
Se12 K26 3.934(15) .
Se13 O62 1.685(13) .
Se13 O2 1.712(13) .
Se13 O117 1.731(18) .
Se14 O15 1.686(16) .
Se14 O61 1.699(13) .
Se14 O63 1.733(14) .
Se14 K8 3.881(10) .
Se15 O60 1.694(13) .
Se15 O42 1.700(16) .
Se15 O41 1.712(12) .
Se15 K10 3.901(11) .
Se16 O53 1.680(16) .
Se16 O57 1.700(12) .
Se16 O56 1.703(13) .
Se16 K10 3.928(10) .
S2 K20 3.305(19) .
S7 K20 3.599(17) .
S9 K19 3.333(14) 2_676
S9 K28 3.722(19) 2_676
S10 K22 3.76(2) .
S11 K27 3.618(18) .
S12 K27 3.34(2) .
S14 K27 3.07(2) .
S14 K22 3.20(2) .
S15 K15 3.316(13) 1_455
S16 K22 3.412(19) .
S19 K25 3.431(18) .
S21 K25 3.23(2) .
S25 K3 3.325(10) 2_766
S26 K22 3.250(18) 2_667
S31 K26 3.57(2) .
S38 K2 3.251(10) .
S39 K2 3.525(9) 2_776
S40 K17 3.759(13) .
S41 K25 3.216(19) .
S45 K28 3.294(19) .
S47 K28 3.277(16) .
S48 K19 3.394(15) .
S49 K21 3.322(17) .
S50 K19 3.054(14) .
S50 K11 3.387(10) .
S50 K12 3.435(8) 2_676
S51 K21 3.489(17) .
S67 K1 3.239(11) .
S72 K20 3.316(17) .
K1 O206 2.668(17) 2_766
K1 O201 2.678(17) .
K1 O89 2.769(15) 2_766
K1 O380 2.78(2) .
K1 O204 2.867(17) .
K1 O89 2.945(16) .
K1 O88 3.261(18) 2_766
K1 K1 3.931(12) 2_766
K1 Mo37 4.008(6) 2_766
K2 O456 2.65(4) .
K2 O147 2.813(15) .
K2 O130 2.848(17) 2_776
K2 O318 2.868(17) .
K2 O129 2.963(18) 2_776
K2 S39 3.525(9) 2_776
K2 Mo48 3.893(7) 2_776
K2 Mo47 3.959(7) 2_776
K3 O81 2.741(17) 2_766
K3 O528 2.74(5) .
K3 O190 2.764(16) .
K3 O386 2.96(3) .
K3 O78 3.114(16) 2_766
K3 O192 3.194(18) .
K3 S25 3.325(10) 2_766
K3 K26 3.913(19) 2_766
K3 Mo34 4.002(8) 2_766
K4 O530 2.74(5) .
K4 O166 2.835(15) .
K4 O330 2.86(2) .
K4 O331 2.89(2) .
K4 O182 2.906(16) .
K4 O163 2.984(14) .
K4 O203 3.105(15) .
K4 O180 3.171(15) .
K4 C32 3.376(16) .
K4 C31 3.42(2) .
K5 O230 2.781(19) .
K5 O409 2.80(3) .
K5 O108 2.810(16) .
K5 O411 2.82(3) .
K5 O481 2.83(4) .
K5 O356 2.88(2) .
K5 O111 2.983(16) .
K5 O232 3.223(16) .
K6 O499 3.40(4) .
K6 K23 3.97(2) .
K6 K13 4.962(9) .
K8 O63 2.750(18) .
K8 O358 2.82(2) .
K8 O497 2.82(5) 2_666
K8 O2 2.821(17) .
K8 O543 2.89(5) 2_666
K8 O19 2.959(15) .
K8 O394 3.05(3) .
K8 O17 3.235(18) .
K8 O4 3.243(17) .
K8 C3 3.51(2) .
K8 C4 3.54(2) .
K10 O41 2.781(18) .
K10 O368 2.81(3) .
K10 O492 2.83(4) .
K10 O57 2.846(16) .
K10 O412 2.85(3) .
K10 O410 2.97(3) .
K10 O59 2.985(17) .
K10 O55 3.213(16) .
K10 O40 3.232(17) .
K10 C12 3.50(2) .
K10 C11 3.53(2) .
K11 O501 2.72(5) .
K11 O350 2.81(2) 2_676
K11 O494 2.86(4) .
K11 O432 2.87(4) .
K11 O173 2.905(17) .
K11 O174 3.185(16) .
K11 O514 3.24(5) 2_775
K11 K12 4.413(12) 2_676
K12 O350 2.77(3) .
K12 O406 2.78(3) .
K12 O29 2.819(14) .
K12 O156 2.836(14) 2_676
K12 O310 2.851(13) .
K12 O432 2.97(3) 2_676
K12 K19 3.155(16) 2_676
K12 O365 3.16(3) .
K12 S50 3.435(8) 2_676
K12 K11 4.413(12) 2_676
K12 K18 4.679(13) .
K12 K18' 4.75(3) .
K13 O161 2.687(13) .
K13 O144 2.701(14) .
K13 O162 2.703(14) .
K13 O141 2.743(14) .
K13 O244 2.849(15) .
K13 O158 2.920(13) .
K13 O425 2.92(3) .
K13 C27 3.308(17) .
K13 C28 3.32(2) .
K13 O163 3.361(13) .
K14 O20 2.688(15) .
K14 O58 2.708(15) .
K14 O38 2.737(15) .
K14 O1 2.749(15) .
K14 O417 2.82(3) .
K14 O23 2.874(14) .
K14 O35 2.898(14) .
K14 O522 2.98(5) .
K14 C8 3.318(19) .
K14 C5 3.324(18) .
K14 O19 3.401(16) .
K14 O59 3.403(16) .
K15 O97 2.69(2) .
K15 O532 2.72(5) 1_556
K15 O65 2.775(18) .
K15 O359 2.90(3) .
K15 O119 2.94(2) 1_655
K15 O556 3.18(6) .
K15 S15 3.316(13) 1_655
K15 O118 3.40(3) 1_655
K15 Mo19 3.869(11) 1_655
K16 O455 2.69(4) .
K16 O79 2.749(17) .
K16 O76 2.785(17) .
K16 O492 2.80(4) .
K16 O453 2.85(3) .
K16 O60 2.913(17) .
K16 O418 2.93(3) .
K16 O509 2.96(3) .
K16 O368 3.26(3) .
K17 O407 2.84(3) .
K17 O135 2.901(18) .
K17 O526 2.91(5) .
K17 O134 2.92(2) .
K17 O513 2.97(4) .
K17 O105 2.99(2) .
K18 O531 2.69(5) 1_456
K18 O406 2.77(3) .
K18 O30 2.774(16) .
K18 O187 2.797(18) 1_456
K18 O324 2.82(2) .
K18 O512 2.83(6) .
K18 O71 2.853(19) 2_667
K18 O29 3.215(19) .
K18' O355 2.73(4) 1_456
K18' O406 2.79(4) .
K18' O187 2.82(3) 1_456
K18' O30 2.86(3) .
K18' O29 3.11(3) .
K18' O71 3.12(3) 2_667
K18' Mo64 3.90(3) 1_456
K19 O170 2.774(19) .
K19 O157 3.025(18) .
K19 O28 3.066(19) 2_676
K19 K12 3.155(16) 2_676
K19 O156 3.25(2) .
K19 O350 3.26(2) 2_676
K19 S9 3.333(14) 2_676
K19 Mo11 3.982(13) 2_676
K20 O8 2.75(3) .
K20 K21 2.78(2) 1_556
K20 O375 2.86(3) .
K20 O22 3.32(2) .
K20 O24 3.38(2) .
K21 O172 2.68(2) .
K21 O311 2.74(2) .
K21 K20 2.78(2) 1_554
K21 O490 2.81(4) .
K21 O421 2.83(4) .
K21 O24 3.12(2) 1_554
K22 O374 2.74(2) .
K22 O46 2.83(3) .
K22 O34 3.11(2) .
K22 S26 3.250(18) 2_667
K22 O33 3.27(2) .
K22 K27 4.16(3) .
K23 O515 2.57(5) .
K23 O555 2.58(6) .
K23 O197 2.664(18) .
K23 O199 2.72(2) .
K23 O471 2.85(4) .
K23 O200 2.96(2) .
K23 O371 3.08(3) .
K23 O143 3.37(2) .
K23 K30 3.52(2) .
K23 K29 3.76(2) .
K24 O441 2.63(4) .
K24 O385 2.82(3) .
K24 O237 2.90(3) .
K24 O342 2.91(3) .
K24 O339 3.02(3) .
K24 O235 3.10(2) .
K24 O236 3.15(2) .
K24 K25 4.17(3) .
K24' O237 2.81(3) .
K24' O313 3.02(3) .
K24' O236 3.06(3) .
K24' O342 3.29(3) .
K24' O441 3.42(5) .
K24' K30 4.35(3) .
K24' K25 4.77(3) .
K25 O103 2.75(2) .
K25 O137 2.78(2) .
K25 O235 2.85(2) .
K25 O441 2.99(4) .
K26 O315 2.64(3) .
K26 O81 2.73(2) .
K26 O83 3.06(2) .
K26 O192 3.14(2) 2_766
K26 K3 3.913(19) 2_766
K27 O50 2.72(3) .
K27 O152 2.78(2) 2_676
K27 O34 3.03(2) .
K27 O435 3.21(3) 2_676
K27 O33 3.38(2) .
K28 O154 2.67(2) .
K28 O387 2.69(3) .
K28 O333 2.77(2) .
K28 O340 2.89(3) .
K28 S9 3.722(19) 2_676
K29 O217 2.31(2) .
K29 O396 2.34(3) .
K29 O515 2.38(5) .
K29 C47 2.86(2) .
K29 O241 2.96(3) .
K29 C48 3.06(3) .
K29 O332 3.33(2) .
K30 O371 2.45(2) .
K30 C48 2.88(3) .
O4 C4 1.28(3) .
O9 C1 1.21(3) .
O12 C2 1.30(3) .
O17 C3 1.23(3) .
O23 C5 1.25(2) .
O24 K21 3.12(2) 1_556
O27 C6 1.27(2) .
O28 K19 3.066(19) 2_676
O32 C7 1.27(2) .
O35 C8 1.28(2) .
O40 C11 1.25(2) .
O47 C10 1.26(2) .
O49 C9 1.27(2) .
O55 C12 1.28(2) .
O69 C16 1.27(3) .
O71 K18 2.853(19) 2_667
O71 K18' 3.12(3) 2_667
O74 C15 1.24(2) .
O76 C14 1.18(3) .
O77 C13 1.22(3) .
O78 K3 3.114(16) 2_766
O81 K3 2.741(17) 2_766
O87 C24 1.27(3) .
O88 K1 3.261(18) 2_766
O89 K1 2.769(15) 2_766
O90 C23 1.26(2) .
O95 C22 1.25(2) .
O106 C18 1.27(2) .
O110 C17 1.28(2) .
O113 C20 1.26(2) .
O116 C21 1.26(3) .
O118 K15 3.40(3) 1_455
O119 K15 2.94(2) 1_455
O128 C37 1.25(2) .
O129 K2 2.963(18) 2_776
O130 K2 2.848(17) 2_776
O133 C38 1.27(2) .
O136 C40 1.27(2) .
O151 C26 1.276(19) .
O152 K27 2.78(2) 2_676
O155 C25 1.27(2) .
O156 K12 2.836(14) 2_676
O158 C28 1.25(2) .
O171 C29 1.275(19) .
O177 C30 1.26(2) .
O180 C31 1.28(2) .
O186 C33 1.20(2) .
O187 K18 2.797(17) 1_654
O187 K18' 2.82(3) 1_654
O191 C34 1.26(2) .
O192 K26 3.14(2) 2_766
O195 C35 1.28(2) .
O197 C36 1.22(2) .
O203 C32 1.260(18) .
O206 K1 2.668(17) 2_766
O209 C45 1.27(3) .
O212 C46 1.25(3) .
O217 C47 1.23(3) .
O224 C41 1.25(2) .
O226 C42 1.28(2) .
O233 C43 1.26(2) .
O239 C19 1.25(2) .
O241 C48 1.26(3) .
O242 C44 1.29(2) .
O243 C39 1.30(2) .
O244 C27 1.25(2) .
O350 K11 2.81(2) 2_676
O350 K19 3.26(2) 2_676
O355 K18' 2.73(4) 1_654
O432 K12 2.97(3) 2_676
O435 K27 3.21(3) 2_676
O497 K8 2.82(5) 2_666
O514 K11 3.24(5) 2_775
O531 K18 2.69(5) 1_654
O532 K15 2.72(5) 1_554
O543 K8 2.89(5) 2_666
N1 C51 1.51(4) .
N1 C52 1.52(4) .
N1 C50 1.53(4) .
N1 C49 1.58(4) .
N2 C55 1.509(19) .
N2 C54 1.517(18) .
N2 C56 1.529(19) .
N2 C53 1.533(19) .
N3 C57 1.51(5) .
N3 C59 1.52(5) .
N3 C58 1.52(4) .
N3 C60 1.55(4) .
C1 C2 1.40(4) .
C1 C4 1.43(3) .
C2 C3 1.427(18) .
C2 C4 1.98(4) .
C3 C4 1.44(4) .
C5 C8 1.424(17) .
C5 C6 1.430(16) .
C5 C7 2.03(3) .
C6 C7 1.416(16) .
C6 C8 2.00(3) .
C7 C8 1.42(2) .
C9 C10 1.408(18) .
C9 C12 1.418(17) .
C10 C11 1.421(17) .
C10 C12 2.01(3) .
C11 C12 1.49(3) .
C13 C16 1.48(3) .
C13 C14 1.54(3) .
C14 C15 1.46(3) .
C15 C16 1.41(3) .
C17 C18 1.406(18) .
C17 C20 1.406(17) .
C17 C19 1.99(3) .
C18 C19 1.421(17) .
C18 C20 2.02(3) .
C19 C20 1.441(18) .
C21 C24 1.44(3) .
C21 C22 1.439(18) .
C21 C23 2.03(3) .
C22 C23 1.410(17) .
C22 C24 2.00(3) .
C23 C24 1.410(18) .
C25 C26 1.410(16) .
C25 C28 1.43(3) .
C25 C27 2.02(2) .
C26 C27 1.419(16) .
C26 C28 2.02(2) .
C27 C28 1.450(16) .
C29 C30 1.410(16) .
C29 C32 1.413(16) .
C29 C31 1.98(2) .
C30 C31 1.41(3) .
C30 C32 2.02(2) .
C31 C32 1.431(16) .
C33 C34 1.49(3) .
C33 C36 1.57(3) .
C34 C35 1.39(3) .
C35 C36 1.46(2) .
C37 C39 1.411(17) .
C37 C38 1.412(13) .
C37 C40 2.02(3) .
C38 C40 1.425(17) .
C38 C39 1.99(3) .
C39 C40 1.422(13) .
C41 C42 1.418(17) .
C41 C44 1.425(17) .
C41 C43 2.03(3) .
C42 C43 1.45(3) .
C42 C44 2.02(3) .
C43 C44 1.426(16) .
C45 C48 1.394(18) .
C45 C46 1.397(18) .
C45 C47 1.96(4) .
C46 C47 1.426(18) .
C46 C48 2.02(4) .
C47 C48 1.410(18) .
